data_1548045
loop_
_publ_author_name
'Jesus Ferrando-Soria'
'Eufemio Moreno Pineda'
'Alessandro Chiesa'
'Antonio Fernandez'
'Samantha A. Magee'
'Stefano Carretta'
'Paolo Santini'
'Inigo J. Vitorica-Yrezabal'
'Floriana Tuna'
'Grigore A. Timco'
'Eric J.L. McInnes'
'Richard E.P. Winpenny'

_publ_section_title
;
 A modular design of molecular qubits to implement universal quantum gates
;
_journal_name_full 'Nature Communications'
_journal_page_first 11377
_journal_paper_doi 10.1038/ncomms11377
_journal_volume 7
_journal_year 2016
_chemical_formula_moiety 'C182 H290 Co Cr14 F16 N6 Ni2 O64, 4(C7 H8), 2(C6 H16 N), Cl O4, C2 H3 N'
_chemical_formula_sum 'C216 H347 Cl2 Co Cr14 F16 N9 Ni2 O72'
_chemical_formula_weight 5501.25
_space_group_crystal_system triclinic
_space_group_IT_number 2
_space_group_name_Hall '-P 1'
_space_group_name_H-M_alt 'P -1'
_symmetry_space_group_name_Hall '-P 1'
_symmetry_space_group_name_H-M 'P -1'
_atom_sites_solution_hydrogens geom
_cell_angle_alpha 76.8220(16)
_cell_angle_beta 84.5616(15)
_cell_angle_gamma 89.7001(13)
_cell_formula_units_Z 2
_cell_length_a 19.3835(3)
_cell_length_b 27.6538(4)
_cell_length_c 29.1765(6)
_cell_measurement_reflns_used 37457
_cell_measurement_temperature 100.15
_cell_measurement_theta_max 31.2610
_cell_measurement_theta_min 1.5920
_cell_volume 15156.9(5)
_computing_cell_refinement
'CrysAlisPro, Agilent Technologies, Version 1.171.37.34 (release 22-05-2014 CrysAlis171 .NET) (compiled May 22 2014,16:03:01)'
_computing_data_collection
'CrysAlisPro, Agilent Technologies, Version 1.171.37.34 (release 22-05-2014 CrysAlis171 .NET) (compiled May 22 2014,16:03:01)'
_computing_data_reduction
'CrysAlisPro, Agilent Technologies, Version 1.171.37.34 (release 22-05-2014 CrysAlis171 .NET) (compiled May 22 2014,16:03:01)'
_computing_molecular_graphics 'Olex2 (Dolomanov et al., 2009)'
_computing_publication_material 'Olex2 (Dolomanov et al., 2009)'
_computing_structure_refinement 'ShelXL (Sheldrick, 2008)'
_diffrn_ambient_temperature 100.15
_diffrn_detector 'CCD plate'
_diffrn_measured_fraction_theta_full 0.978
_diffrn_measured_fraction_theta_max 0.977
_diffrn_measurement_details
;
#__ type_ start__ end____ width___ exp.time_
  1 omega  -60.00  115.00   1.0000    1.0000
omega____ theta____ kappa____ phi______ frames
    -       30.0000    0.0000    0.0000 175

#__ type_ start__ end____ width___ exp.time_
  2 omega  -60.00   60.00   1.0000    1.0000
omega____ theta____ kappa____ phi______ frames
    -       30.0000  -50.0000    0.0000 120

#__ type_ start__ end____ width___ exp.time_
  3 omega  -60.00   60.00   1.0000    1.0000
omega____ theta____ kappa____ phi______ frames
    -       30.0000  -50.0000  120.0000 120

#__ type_ start__ end____ width___ exp.time_
  4 omega  -60.00   60.00   1.0000    1.0000
omega____ theta____ kappa____ phi______ frames
    -       30.0000  -50.0000  240.0000 120
;
_diffrn_measurement_device 'abstract diffractometer'
_diffrn_measurement_device_type 'dtrek-CrysAlisPro-abstract goniometer imported rigaku-d*trek images'
_diffrn_measurement_method '\w scans'
_diffrn_orient_matrix_UB_11 0.0319592000
_diffrn_orient_matrix_UB_12 -0.0079179000
_diffrn_orient_matrix_UB_13 -0.0075217000
_diffrn_orient_matrix_UB_21 0.0068527000
_diffrn_orient_matrix_UB_22 -0.0085802000
_diffrn_orient_matrix_UB_23 0.0231723000
_diffrn_orient_matrix_UB_31 -0.0143732000
_diffrn_orient_matrix_UB_32 -0.0227702000
_diffrn_orient_matrix_UB_33 0.0001402000
_diffrn_radiation_monochromator synchrotron
_diffrn_radiation_probe x-ray
_diffrn_radiation_wavelength 0.6889
_diffrn_reflns_av_R_equivalents 0.0586
_diffrn_reflns_av_unetI/netI 0.0740
_diffrn_reflns_Laue_measured_fraction_full 0.978
_diffrn_reflns_Laue_measured_fraction_max 0.977
_diffrn_reflns_limit_h_max 23
_diffrn_reflns_limit_h_min -23
_diffrn_reflns_limit_k_max 28
_diffrn_reflns_limit_k_min -33
_diffrn_reflns_limit_l_max 35
_diffrn_reflns_limit_l_min -35
_diffrn_reflns_number 126080
_diffrn_reflns_point_group_measured_fraction_full 0.978
_diffrn_reflns_point_group_measured_fraction_max 0.977
_diffrn_reflns_theta_full 24.415
_diffrn_reflns_theta_max 24.519
_diffrn_reflns_theta_min 1.464
_diffrn_source synchrotron
_exptl_absorpt_coefficient_mu 0.748
_exptl_absorpt_correction_T_max 1.00000
_exptl_absorpt_correction_T_min 0.60443
_exptl_absorpt_correction_type multi-scan
_exptl_absorpt_process_details
'CrysAlisPro, Agilent Technologies, Version 1.171.37.34 (release 22-05-2014 CrysAlis171 .NET) (compiled May 22 2014,16:03:01) Empirical absorption correction using spherical harmonics, implemented in SCALE3 ABSPACK scaling algorithm.'
_exptl_crystal_colour 'clear brown'
_exptl_crystal_colour_lustre clear
_exptl_crystal_colour_primary brown
_exptl_crystal_density_diffrn 1.205
_exptl_crystal_description block
_exptl_crystal_F_000 5758
_exptl_crystal_size_max 0.1
_exptl_crystal_size_mid 0.1
_exptl_crystal_size_min 0.1
_refine_diff_density_max 1.633
_refine_diff_density_min -1.349
_refine_diff_density_rms 0.123
_refine_ls_extinction_coef .
_refine_ls_extinction_method none
_refine_ls_goodness_of_fit_ref 1.199
_refine_ls_hydrogen_treatment constr
_refine_ls_matrix_type full
_refine_ls_number_parameters 3559
_refine_ls_number_reflns 54261
_refine_ls_number_restraints 2007
_refine_ls_restrained_S_all 1.207
_refine_ls_R_factor_all 0.1586
_refine_ls_R_factor_gt 0.1050
_refine_ls_shift/su_max 0.001
_refine_ls_shift/su_mean 0.000
_refine_ls_structure_factor_coef Fsqd
_refine_ls_weighting_details 'w=1/[\s^2^(Fo^2^)+(0.2000P)^2^] where P=(Fo^2^+2Fc^2^)/3'
_refine_ls_weighting_scheme calc
_refine_ls_wR_factor_gt 0.3098
_refine_ls_wR_factor_ref 0.3574
_reflns_Friedel_coverage 0.000
_reflns_Friedel_fraction_full .
_reflns_Friedel_fraction_max .
_reflns_number_gt 31963
_reflns_number_total 54261
_reflns_threshold_expression 'I > 2\s(I)'
_cod_data_source_file ncomms11377-14.cif
_cod_data_source_block Dia10_Em1-43_1C
_cod_database_code 1548045
_shelx_space_group_comment
;
The symmetry employed for this shelxl refinement is uniquely defined
by the following loop, which should always be used as a source of
symmetry information in preference to the above space-group names.
They are only intended as comments.
;
_shelx_estimated_absorpt_t_max 0.929
_shelx_estimated_absorpt_t_min 0.929
_reflns_odcompleteness_completeness 83.56
_reflns_odcompleteness_iscentric 1
_reflns_odcompleteness_theta 31.84
_olex2_refinement_description
;
1. Fixed Uiso
 At 1.2 times of:
  All C(H) groups, All C(H,H) groups, All N(H,H) groups
 At 1.5 times of:
  All C(H,H,H) groups
2. Restrained distances
 C130-C131 = C131-C132
 1.52 with sigma of 0.02
 C128-C127 = C127-N4
 1.52 with sigma of 0.02
 C127-N4 = N4-C130
 1.52 with sigma of 0.02
 N4-C130 = C130-C131
 1.52 with sigma of 0.02
 C130-C131 = C131-C132
 1.52 with sigma of 0.02
 C219-C223
 1.54 with sigma of 0.02
 C224-C223
 1.54 with sigma of 0.02
 C256-C255 = C255-N8
 1.52 with sigma of 0.02
 C259-C258 = C258-N8
 1.52 with sigma of 0.02
 C258-N8 = N8-C255
 1.52 with sigma of 0.02
 C260-C259 = C259-C258
 1.52 with sigma of 0.02
 C257-C256 = C256-C255
 1.52 with sigma of 0.02
 C256-C255 = C255-N8
 1.52 with sigma of 0.02
 C258-C259 = C259-C260
 1.52 with sigma of 0.02
 N8-C258 = C258-C259
 1.52 with sigma of 0.02
 C258-N8 = N8-C255
 1.52 with sigma of 0.02
 C261-C262
 1.5 with sigma of 0.02
 C263-C261
 2.4 with sigma of 0.02
 C261-C267
 2.4 with sigma of 0.02
 C290-C289
 1.5 with sigma of 0.02
 C289-C295
 2.4 with sigma of 0.02
 C289-C291
 2.4 with sigma of 0.02
 C288-C282
 2.4 with sigma of 0.02
 C282-C284
 2.4 with sigma of 0.02
 C283-C282
 1.5 with sigma of 0.02
 C140-C139 = C139-C138
 1.52 with sigma of 0.02
 C299-C298
 1.52 with sigma of 0.02
 C400-C401
 1.54 with sigma of 0.02
 C401-C402
 1.54 with sigma of 0.02
 C402-N403
 1.54 with sigma of 0.02
 N403-C404
 1.54 with sigma of 0.02
 C404-C405
 1.54 with sigma of 0.02
 C405-C406
 1.54 with sigma of 0.02
 C400-C402
 2.4 with sigma of 0.02
 C401-N403
 2.4 with sigma of 0.02
 C402-C404
 2.4 with sigma of 0.02
 N403-C405
 2.4 with sigma of 0.02
 C404-C406
 2.4 with sigma of 0.02
 C300-C274
 1.54 with sigma of 0.02
 C269-C300
 2.4 with sigma of 0.02
 C300-C273
 2.4 with sigma of 0.02
 C129-C128 = C128-C127
 1.52 with sigma of 0.02
 C507-C506
 1.54 with sigma of 0.02
 C506-C505
 1.54 with sigma of 0.02
 C505-C507
 2.4 with sigma of 0.02
 C506-N504
 2.4 with sigma of 0.02
 N504-C505
 1.45 with sigma of 0.02
 N504-C503
 1.45 with sigma of 0.02
 C503-C505
 2.4 with sigma of 0.02
 N504-C502
 2.4 with sigma of 0.02
 C503-C502
 1.54 with sigma of 0.02
 C502-C501
 1.54 with sigma of 0.02
 C501-C503
 2.4 with sigma of 0.02
 C275-C276
 1.5 with sigma of 0.02
 C275-C277
 2.4 with sigma of 0.02
 C281-C275
 2.4 with sigma of 0.02
 C11S-C17S
 1.54 with sigma of 0.02
 C17S-C12S
 2.4 with sigma of 0.02
 C16S-C17S
 2.4 with sigma of 0.02
 C139-C140 \\sim C139-C141 \\sim C139-C142 \\sim C143-C144 \\sim C143-C145
\\sim C143-C146
 with sigma of 0.02
 C140-C141 \\sim C141-C142 \\sim C140-C142 \\sim C144-C145 \\sim C144-C146
\\sim C145-C146
 with sigma of 0.02
 C220-C222 \\sim C220-C225 \\sim C220-C227 \\sim C223-C224 \\sim C223-C228
\\sim C223-C221
 with sigma of 0.02
 C222-C225 \\sim C225-C227 \\sim C227-C222 \\sim C221-C224 \\sim C224-C228
\\sim C228-C221 \\sim C222-
 C219
 with sigma of 0.02
 C62-C63 \\sim C62-C64 \\sim C62-C65 \\sim C62-C66 \\sim C62-C67 \\sim C62-C68
 with sigma of 0.02
 C63-C65 \\sim C65-C67 \\sim C67-C63 \\sim C64-C66 \\sim C66-C68 \\sim C68-C64
 with sigma of 0.02
 C191-C193 \\sim C191-C195 \\sim C191-C197 \\sim C191-C192 \\sim C191-C194
\\sim C191-C196
 with sigma of 0.02
 C193-C195 \\sim C195-C197 \\sim C197-C193 \\sim C192-C194 \\sim C194-C196
\\sim C196-C192
 with sigma of 0.02
 C70-C72 \\sim C70-C75 \\sim C70-C71 \\sim C70-C73 \\sim C70-C74 \\sim C70-C76
 with sigma of 0.02
 C71-C73 \\sim C73-C75 \\sim C75-C71 \\sim C72-C74 \\sim C74-C76 \\sim C76-C72
 with sigma of 0.02
 C170-C172 \\sim C170-C175 \\sim C170-C171 \\sim C170-C173 \\sim C170-C174
\\sim C170-C176
 with sigma of 0.02
 C171-C173 \\sim C173-C175 \\sim C175-C171 \\sim C172-C174 \\sim C174-C176
\\sim C176-C172
 with sigma of 0.02
 C162-C163 \\sim C162-C164 \\sim C162-C165 \\sim C162-C166 \\sim C162-C167
\\sim C162-C168
 with sigma of 0.02
 C163-C165 \\sim C165-C167 \\sim C167-C163 \\sim C164-C166 \\sim C166-C168
\\sim C168-C164
 with sigma of 0.02
 C199-C202 \\sim C199-C205 \\sim C199-C201 \\sim C199-C204 \\sim C199-C200
\\sim C199-C203
 with sigma of 0.02
 C201-C205 \\sim C205-C203 \\sim C203-C201 \\sim C200-C204 \\sim C204-C202
\\sim C202-C200
 with sigma of 0.02
 C23-C27 \\sim C23-C25 \\sim C23-C29 \\sim C23-C26 \\sim C23-C24 \\sim C23-C28
 with sigma of 0.02
 C25-C27 \\sim C27-C29 \\sim C29-C25 \\sim C24-C26 \\sim C28-C24 \\sim C26-C28
 with sigma of 0.02
 C78-C80 \\sim C78-C82 \\sim C78-C84 \\sim C86-C88 \\sim C86-C90 \\sim C86-C92
 with sigma of 0.02
 C82-C80 \\sim C84-C82 \\sim C80-C84 \\sim C92-C88 \\sim C88-C90 \\sim C90-C92
 with sigma of 0.02
 C183-C185 \\sim C183-C187 \\sim C183-C189 \\sim C183-C184 \\sim C183-C186
\\sim C183-C188
 with sigma of 0.02
 C189-C185 \\sim C185-C187 \\sim C187-C189 \\sim C188-C184 \\sim C184-C186
\\sim C186-C188
 with sigma of 0.02
 C153-C154 \\sim C153-C155 \\sim C153-C156
 with sigma of 0.02
 C156-C154 \\sim C154-C155 \\sim C155-C156
 with sigma of 0.02
 C212-C213 \\sim C212-C216 \\sim C212-C217
 with sigma of 0.02
 C217-C213 \\sim C213-C216 \\sim C216-C217
 with sigma of 0.02
 C54-C55 \\sim C54-C56 \\sim C54-C57 \\sim C54-C58 \\sim C54-C59 \\sim C54-C60
 with sigma of 0.02
 C55-C59 \\sim C55-C57 \\sim C59-C57 \\sim C58-C56 \\sim C56-C60 \\sim C58-C60
 with sigma of 0.02
 C31-C32 \\sim C31-C33 \\sim C31-C34 \\sim C31-C35 \\sim C31-C36 \\sim C31-C37
 with sigma of 0.02
 C32-C34 \\sim C32-C36 \\sim C34-C36 \\sim C33-C35 \\sim C33-C37 \\sim C35-C37
 with sigma of 0.02
 C2-C3 \\sim C2-C4 \\sim C2-C5 \\sim C2-C6 \\sim C2-C7 \\sim C2-C8
 with sigma of 0.02
 C6-C3 \\sim C5-C4 \\sim C7-C6 \\sim C8-C5 \\sim C3-C7 \\sim C4-C8
 with sigma of 0.02
 C10-C11 \\sim C10-C12 \\sim C10-C13 \\sim C10-C14 \\sim C10-C15 \\sim C10-C16
 with sigma of 0.02
 C15-C11 \\sim C16-C12 \\sim C11-C13 \\sim C12-C14 \\sim C13-C15 \\sim C14-C16
 with sigma of 0.02
 C99-C100 \\sim C99-C101 \\sim C99-C102 \\sim C99-C103 \\sim C99-C104 \\sim
C99-C105
 with sigma of 0.02
 C102-C100 \\sim C103-C101 \\sim C104-C102 \\sim C105-C103 \\sim C100-C104
\\sim C101-C105
 with sigma of 0.02
3. Restrained planarity
 C272, C273, C274, C300, C269, C270, C271
 with sigma of 0.1
 C12S, C17S, C11S, C16S, C15S, C14S, C13S
 with sigma of 0.1
 C17S, C11S, C12S, C13S, C14S, C16S, C15S
 with sigma of 0.1
4. Uiso/Uaniso restraints and constraints
C220 \\sim C222 \\sim C225 \\sim C227 \\sim C223 \\sim C224 \\sim C228 \\sim
C221: within 1.7A with sigma of 0.04 and sigma for terminal atoms of 0.08
C128 \\sim C401 \\sim C129 \\sim C400: within 1.7A with sigma of 0.04 and sigma
for terminal atoms of 0.08
C501 \\sim C260 \\sim C502 \\sim C259 \\sim C503 \\sim C258 \\sim N504 \\sim N8
\\sim C506 \\sim C505 \\sim C256 \\sim C257 \\sim C507: within 1.7A with sigma
of 0.04 and sigma for terminal atoms of 0.08
Uanis(C142) = Uanis(C144)
Uanis(C285) = Uanis(C286) = Uanis(C287) = Uanis(C288) = Uanis(C283) =
Uanis(C284) = Uanis(C282) = Uanis(C300) = Uanis(C273) = Uanis(C272) =
Uanis(C271) = Uanis(C270) = Uanis(C269) = Uanis(C274)
Uanis(C12S) = Uanis(C13S) = Uanis(C14S) = Uanis(C15S) = Uanis(C16S) =
Uanis(C11S) = Uanis(C17S)
Uanis(C17S) = Uanis(C11S) = Uanis(C16S) = Uanis(C12S) = Uanis(C13S) =
Uanis(C14S) = Uanis(C15S) = Uanis(C290) = Uanis(C289) = Uanis(C291) =
Uanis(C292) = Uanis(C293) = Uanis(C294) = Uanis(C295) = Uanis(C275) =
Uanis(C276) = Uanis(C277) = Uanis(C278) = Uanis(C279) = Uanis(C280) =
Uanis(C281) = Uanis(C261) = Uanis(C262) = Uanis(C267) = Uanis(C266) =
Uanis(C265) = Uanis(C264) = Uanis(C263) = Uanis(C282) = Uanis(C283) =
Uanis(C288) = Uanis(C287) = Uanis(C286) = Uanis(C285) = Uanis(C284) =
Uanis(C300) = Uanis(C274) = Uanis(C273) = Uanis(C272) = Uanis(C271) =
Uanis(C270) = Uanis(C269)
5. Rigid body (RIGU) restrains
 C139, C140, C141, C142
 with sigma for 1-2 distances of 0.004 and sigma for 1-3 distances of 0.004
 C143, C144, C145, C146
 with sigma for 1-2 distances of 0.004 and sigma for 1-3 distances of 0.004
 C220, C222, C225, C227, C119
 with sigma for 1-2 distances of 0.004 and sigma for 1-3 distances of 0.004
 C223, C224, C228, C221, C119
 with sigma for 1-2 distances of 0.004 and sigma for 1-3 distances of 0.004
 C62, C63, C65, C67
 with sigma for 1-2 distances of 0.004 and sigma for 1-3 distances of 0.004
 C62, C64, C66, C68
 with sigma for 1-2 distances of 0.004 and sigma for 1-3 distances of 0.004
 C191, C192, C194, C196
 with sigma for 1-2 distances of 0.004 and sigma for 1-3 distances of 0.004
 C191, C193, C195, C197
 with sigma for 1-2 distances of 0.004 and sigma for 1-3 distances of 0.004
 C70, C73, C75, C71
 with sigma for 1-2 distances of 0.004 and sigma for 1-3 distances of 0.004
 C70, C74, C76, C72
 with sigma for 1-2 distances of 0.004 and sigma for 1-3 distances of 0.004
 C170, C173, C175, C171
 with sigma for 1-2 distances of 0.004 and sigma for 1-3 distances of 0.004
 C170, C174, C176, C172
 with sigma for 1-2 distances of 0.004 and sigma for 1-3 distances of 0.004
 C162, C163, C165, C167
 with sigma for 1-2 distances of 0.004 and sigma for 1-3 distances of 0.004
 C162, C164, C166, C168
 with sigma for 1-2 distances of 0.004 and sigma for 1-3 distances of 0.004
 C199, C201, C205, C203
 with sigma for 1-2 distances of 0.004 and sigma for 1-3 distances of 0.004
 C199, C202, C200, C204
 with sigma for 1-2 distances of 0.004 and sigma for 1-3 distances of 0.004
 C23, C26, C28, C24
 with sigma for 1-2 distances of 0.004 and sigma for 1-3 distances of 0.004
 C23, C27, C29, C25
 with sigma for 1-2 distances of 0.004 and sigma for 1-3 distances of 0.004
 C78, C80, C82, C84
 with sigma for 1-2 distances of 0.004 and sigma for 1-3 distances of 0.004
 C86, C88, C90, C92
 with sigma for 1-2 distances of 0.004 and sigma for 1-3 distances of 0.004
 C183, C185, C187, C189
 with sigma for 1-2 distances of 0.004 and sigma for 1-3 distances of 0.004
 C183, C184, C186, C188
 with sigma for 1-2 distances of 0.004 and sigma for 1-3 distances of 0.004
 C153, C154, C155, C156
 with sigma for 1-2 distances of 0.004 and sigma for 1-3 distances of 0.004
 C212, C213, C216, C217
 with sigma for 1-2 distances of 0.004 and sigma for 1-3 distances of 0.004
 C242, C243, C244, N7, C240, C241, C249, C248, C247, C246, C245, N3C, C238
 with sigma for 1-2 distances of 0.004 and sigma for 1-3 distances of 0.004
 C293, C295, C294, C290, C291, C292, C289
 with sigma for 1-2 distances of 0.004 and sigma for 1-3 distances of 0.004
 C284, C285, C286, C283, C287, C288, C282
 with sigma for 1-2 distances of 0.004 and sigma for 1-3 distances of 0.004
 C110, C122, C123, C118, C119, C117, N3, N11, C125, C120, C126, C121, C124
 with sigma for 1-2 distances of 0.004 and sigma for 1-3 distances of 0.004
 C215, C212, C218, C217, C216, C213, C214
 with sigma for 1-2 distances of 0.004 and sigma for 1-3 distances of 0.004
 C57, C54, C59, C55
 with sigma for 1-2 distances of 0.004 and sigma for 1-3 distances of 0.004
 C58, C60, C56, C54
 with sigma for 1-2 distances of 0.004 and sigma for 1-3 distances of 0.004
 C36, C34, C32, C31
 with sigma for 1-2 distances of 0.004 and sigma for 1-3 distances of 0.004
 C37, C31, C35, C33
 with sigma for 1-2 distances of 0.004 and sigma for 1-3 distances of 0.004
 C5, C8, C4, C2
 with sigma for 1-2 distances of 0.004 and sigma for 1-3 distances of 0.004
 C3, C7, C6, C2
 with sigma for 1-2 distances of 0.004 and sigma for 1-3 distances of 0.004
 C10, C11, C13, C15
 with sigma for 1-2 distances of 0.004 and sigma for 1-3 distances of 0.004
 C10, C12, C14, C16
 with sigma for 1-2 distances of 0.004 and sigma for 1-3 distances of 0.004
 C99, C101, C103, C105
 with sigma for 1-2 distances of 0.004 and sigma for 1-3 distances of 0.004
 C99, C100, C102, C104
 with sigma for 1-2 distances of 0.004 and sigma for 1-3 distances of 0.004
 C261, C262, C263, C264, C265, C266, C267
 with sigma for 1-2 distances of 0.004 and sigma for 1-3 distances of 0.004
 C260, C259, C258, N8, C255, C256, C257
 with sigma for 1-2 distances of 0.004 and sigma for 1-3 distances of 0.004
 C400, C401, C402, N403, C404, C405, C406
 with sigma for 1-2 distances of 0.004 and sigma for 1-3 distances of 0.004
 C274, C269, C270, C273, C271, C272
 with sigma for 1-2 distances of 0.004 and sigma for 1-3 distances of 0.004
 C132, C131, C130, N4, C127, C128, C129
 with sigma for 1-2 distances of 0.004 and sigma for 1-3 distances of 0.004
 C275, C276, C277, C278, C279, C280, C281
 with sigma for 1-2 distances of 0.004 and sigma for 1-3 distances of 0.004
 C17S, C11S, C12S, C13S, C14S, C15S, C16S
 with sigma for 1-2 distances of 0.004 and sigma for 1-3 distances of 0.004
6. Others
 Sof(C213)=Sof(H21G)=Sof(H21H)=Sof(H21I)=Sof(C216)=Sof(H21P)=Sof(H21Q)=
 Sof(H21R)=Sof(C217)=Sof(H21S)=Sof(H21T)=Sof(H21U)=1-FVAR(1)
 Sof(C214)=Sof(H21J)=Sof(H21K)=Sof(H21L)=Sof(C215)=Sof(H21M)=Sof(H21N)=
 Sof(H21O)=Sof(C218)=Sof(H21V)=Sof(H21W)=Sof(H21X)=FVAR(1)
 Sof(C184)=Sof(H18G)=Sof(H18H)=Sof(H18I)=Sof(C186)=Sof(H18M)=Sof(H18N)=
 Sof(H18O)=Sof(C188)=Sof(H18S)=Sof(H18T)=Sof(H18U)=1-FVAR(2)
 Sof(C185)=Sof(H18J)=Sof(H18K)=Sof(H18L)=Sof(C187)=Sof(H18P)=Sof(H18Q)=
 Sof(H18R)=Sof(C189)=Sof(H18V)=Sof(H18W)=Sof(H18X)=FVAR(2)
 Sof(C192)=Sof(H19D)=Sof(H19E)=Sof(H19F)=Sof(C194)=Sof(H19J)=Sof(H19K)=
 Sof(H19L)=Sof(C196)=Sof(H19P)=Sof(H19Q)=Sof(H19R)=1-FVAR(3)
 Sof(C193)=Sof(H19G)=Sof(H19H)=Sof(H19I)=Sof(C195)=Sof(H19M)=Sof(H19N)=
 Sof(H19O)=Sof(C197)=Sof(H19S)=Sof(H19T)=Sof(H19U)=FVAR(3)
 Sof(C220)=Sof(C222)=Sof(H22D)=Sof(H22E)=Sof(H22F)=Sof(C225)=Sof(H22J)=
 Sof(H22K)=Sof(H22L)=Sof(C227)=Sof(H22P)=Sof(H22Q)=Sof(H22R)=1-FVAR(4)
 Sof(C221)=Sof(H22A)=Sof(H22B)=Sof(H22C)=Sof(C223)=Sof(C224)=Sof(H22G)=
 Sof(H22H)=Sof(H22I)=Sof(C228)=Sof(H22S)=Sof(H22T)=Sof(H22U)=FVAR(4)
 Sof(C163)=Sof(H16G)=Sof(H16H)=Sof(H16I)=Sof(C165)=Sof(H16M)=Sof(H16N)=
 Sof(H16O)=Sof(C167)=Sof(H16S)=Sof(H16T)=Sof(H16U)=1-FVAR(5)
 Sof(C164)=Sof(H16J)=Sof(H16K)=Sof(H16L)=Sof(C166)=Sof(H16P)=Sof(H16Q)=
 Sof(H16R)=Sof(C168)=Sof(H16V)=Sof(H16W)=Sof(H16X)=FVAR(5)
 Sof(C172)=Sof(H17D)=Sof(H17E)=Sof(H17F)=Sof(C174)=Sof(H17J)=Sof(H17K)=
 Sof(H17L)=Sof(C176)=Sof(H17P)=Sof(H17Q)=Sof(H17R)=1-FVAR(6)
 Sof(C171)=Sof(H17A)=Sof(H17B)=Sof(H17C)=Sof(C173)=Sof(H17G)=Sof(H17H)=
 Sof(H17I)=Sof(C175)=Sof(H17M)=Sof(H17N)=Sof(H17O)=FVAR(6)
 Sof(C200)=Sof(H20D)=Sof(H20E)=Sof(H20F)=Sof(C202)=Sof(H20J)=Sof(H20K)=
 Sof(H20L)=Sof(C204)=Sof(H20P)=Sof(H20Q)=Sof(H20R)=1-FVAR(7)
 Sof(C201)=Sof(H20G)=Sof(H20H)=Sof(H20I)=Sof(C203)=Sof(H20M)=Sof(H20N)=
 Sof(H20O)=Sof(C205)=Sof(H20S)=Sof(H20T)=Sof(H20U)=FVAR(7)
 Sof(C139)=Sof(C140)=Sof(H14D)=Sof(H14E)=Sof(H14F)=Sof(C141)=Sof(H14G)=
 Sof(H14H)=Sof(H14I)=Sof(C142)=Sof(H14J)=Sof(H14K)=Sof(H14L)=1-FVAR(8)
 Sof(C143)=Sof(C144)=Sof(H14M)=Sof(H14N)=Sof(H14O)=Sof(C145)=Sof(H14P)=
 Sof(H14Q)=Sof(H14R)=Sof(C146)=Sof(H14S)=Sof(H14T)=Sof(H14U)=FVAR(8)
 Sof(C122)=Sof(N11)=Sof(C126)=Sof(H126)=Sof(C125)=Sof(H125)=Sof(C124)=
 Sof(H124)=Sof(C123)=Sof(H123)=1-FVAR(9)
 Sof(C121)=Sof(H121)=Sof(N3)=Sof(C117)=Sof(C118)=Sof(H118)=Sof(C119)=Sof(H119)=
 Sof(C120)=Sof(H120)=FVAR(9)
 Sof(C249)=Sof(H249)=Sof(C248)=Sof(H248)=Sof(C247)=Sof(H247)=Sof(C246)=
 Sof(H246)=Sof(C245)=Sof(N3C)=1-FVAR(10)
 Sof(C242)=Sof(H242)=Sof(C243)=Sof(H243)=Sof(C244)=Sof(H244)=Sof(N7)=Sof(C240)=
 Sof(C241)=Sof(H241)=FVAR(10)
 Sof(C33)=Sof(H33A)=Sof(H33B)=Sof(H33C)=Sof(C35)=Sof(H35A)=Sof(H35B)=Sof(H35C)=
 Sof(C37)=Sof(H37A)=Sof(H37B)=Sof(H37C)=1-FVAR(11)
 Sof(C32)=Sof(H32A)=Sof(H32B)=Sof(H32C)=Sof(C34)=Sof(H34A)=Sof(H34B)=Sof(H34C)=
 Sof(C36)=Sof(H36A)=Sof(H36B)=Sof(H36C)=FVAR(11)
 Sof(C56)=Sof(H56A)=Sof(H56B)=Sof(H56C)=Sof(C58)=Sof(H58A)=Sof(H58B)=Sof(H58C)=
 Sof(C60)=Sof(H60A)=Sof(H60B)=Sof(H60C)=1-FVAR(12)
 Sof(C55)=Sof(H55A)=Sof(H55B)=Sof(H55C)=Sof(C57)=Sof(H57A)=Sof(H57B)=Sof(H57C)=
 Sof(C59)=Sof(H59A)=Sof(H59B)=Sof(H59C)=FVAR(12)
 Sof(C4)=Sof(H4A)=Sof(H4B)=Sof(H4C)=Sof(C5)=Sof(H5A)=Sof(H5B)=Sof(H5C)=Sof(C8)=
 Sof(H8A)=Sof(H8B)=Sof(H8C)=1-FVAR(13)
 Sof(C3)=Sof(H3A)=Sof(H3B)=Sof(H3C)=Sof(C6)=Sof(H6A)=Sof(H6B)=Sof(H6C)=Sof(C7)=
 Sof(H7A)=Sof(H7B)=Sof(H7C)=FVAR(13)
 Sof(C100)=Sof(H10A)=Sof(H10B)=Sof(H10C)=Sof(C102)=Sof(H10G)=Sof(H10H)=
 Sof(H10I)=Sof(C104)=Sof(H10M)=Sof(H10N)=Sof(H10O)=1-FVAR(14)
 Sof(C101)=Sof(H10D)=Sof(H10E)=Sof(H10F)=Sof(C103)=Sof(H10J)=Sof(H10K)=
 Sof(H10L)=Sof(C105)=Sof(H10P)=Sof(H10Q)=Sof(H10R)=FVAR(14)
 Sof(C12)=Sof(H12A)=Sof(H12B)=Sof(H12C)=Sof(C14)=Sof(H14A)=Sof(H14B)=Sof(H14C)=
 Sof(C16)=Sof(H16A)=Sof(H16B)=Sof(H16C)=1-FVAR(15)
 Sof(C11)=Sof(H11A)=Sof(H11B)=Sof(H11C)=Sof(C13)=Sof(H13A)=Sof(H13B)=Sof(H13C)=
 Sof(C15)=Sof(H15A)=Sof(H15B)=Sof(H15C)=FVAR(15)
 Sof(C25)=Sof(H25A)=Sof(H25B)=Sof(H25C)=Sof(C27)=Sof(H27A)=Sof(H27B)=Sof(H27C)=
 Sof(C29)=Sof(H29A)=Sof(H29B)=Sof(H29C)=1-FVAR(16)
 Sof(C24)=Sof(H24A)=Sof(H24B)=Sof(H24C)=Sof(C26)=Sof(H26A)=Sof(H26B)=Sof(H26C)=
 Sof(C28)=Sof(H28A)=Sof(H28B)=Sof(H28C)=FVAR(16)
 Sof(C64)=Sof(H64A)=Sof(H64B)=Sof(H64C)=Sof(C66)=Sof(H66A)=Sof(H66B)=Sof(H66C)=
 Sof(C68)=Sof(H68A)=Sof(H68B)=Sof(H68C)=1-FVAR(17)
 Sof(C63)=Sof(H63A)=Sof(H63B)=Sof(H63C)=Sof(C65)=Sof(H65A)=Sof(H65B)=Sof(H65C)=
 Sof(C67)=Sof(H67A)=Sof(H67B)=Sof(H67C)=FVAR(17)
 Sof(C80)=Sof(H80A)=Sof(H80B)=Sof(H80C)=Sof(C82)=Sof(H82A)=Sof(H82B)=Sof(H82C)=
 Sof(C84)=Sof(H84A)=Sof(H84B)=Sof(H84C)=1-FVAR(18)
 Sof(C79)=Sof(H79A)=Sof(H79B)=Sof(H79C)=Sof(C81)=Sof(H81A)=Sof(H81B)=Sof(H81C)=
 Sof(C83)=Sof(H83A)=Sof(H83B)=Sof(H83C)=FVAR(18)
 Sof(C72)=Sof(H72A)=Sof(H72B)=Sof(H72C)=Sof(C74)=Sof(H74A)=Sof(H74B)=Sof(H74C)=
 Sof(C76)=Sof(H76A)=Sof(H76B)=Sof(H76C)=1-FVAR(19)
 Sof(C71)=Sof(H71A)=Sof(H71B)=Sof(H71C)=Sof(C73)=Sof(H73A)=Sof(H73B)=Sof(H73C)=
 Sof(C75)=Sof(H75A)=Sof(H75B)=Sof(H75C)=FVAR(19)
 Sof(C88)=Sof(H88A)=Sof(H88B)=Sof(H88C)=Sof(C90)=Sof(H90A)=Sof(H90B)=Sof(H90C)=
 Sof(C92)=Sof(H92A)=Sof(H92B)=Sof(H92C)=1-FVAR(20)
 Sof(C87)=Sof(H87A)=Sof(H87B)=Sof(H87C)=Sof(C89)=Sof(H89A)=Sof(H89B)=Sof(H89C)=
 Sof(C91)=Sof(H91A)=Sof(H91B)=Sof(H91C)=FVAR(20)
 Sof(C400)=Sof(H40D)=Sof(H40E)=Sof(H40F)=Sof(C401)=Sof(H40G)=Sof(H40H)=
 Sof(C402)=Sof(H40I)=Sof(H40J)=Sof(N403)=Sof(H40K)=Sof(H40L)=Sof(C404)=
 Sof(H40M)=Sof(H40N)=Sof(C405)=Sof(H40O)=Sof(H40P)=Sof(C406)=Sof(H40Q)=
 Sof(H40R)=Sof(H40S)=1-FVAR(21)
 Sof(N4)=Sof(H4D)=Sof(H4E)=Sof(C127)=Sof(H12D)=Sof(H12E)=Sof(C128)=Sof(H12F)=
 Sof(H12G)=Sof(C129)=Sof(H12H)=Sof(H12I)=Sof(H12J)=Sof(C130)=Sof(H13M)=
 Sof(H13N)=Sof(C131)=Sof(H13O)=Sof(H13P)=Sof(C132)=Sof(H13Q)=Sof(H13R)=
 Sof(H13S)=FVAR(21)
 Sof(C501)=Sof(H50D)=Sof(H50E)=Sof(H50F)=Sof(C502)=Sof(H50G)=Sof(H50H)=
 Sof(C503)=Sof(H50I)=Sof(H50J)=Sof(N504)=Sof(H50K)=Sof(H50L)=Sof(C505)=
 Sof(H50M)=Sof(H50N)=Sof(C506)=Sof(H50O)=Sof(H50P)=Sof(C507)=Sof(H50Q)=
 Sof(H50R)=Sof(H50S)=1-FVAR(22)
 Sof(N8)=Sof(H8D)=Sof(H8E)=Sof(C255)=Sof(H25D)=Sof(H25E)=Sof(C256)=Sof(H25F)=
 Sof(H25G)=Sof(C257)=Sof(H25H)=Sof(H25I)=Sof(H25J)=Sof(C258)=Sof(H25K)=
 Sof(H25L)=Sof(C259)=Sof(H25M)=Sof(H25N)=Sof(C260)=Sof(H26D)=Sof(H26E)=
 Sof(H26F)=FVAR(22)
 Fixed Sof: C275(0.5) H27D(0.5) H27E(0.5) H27F(0.5) C281(0.5) H281(0.5)
 C280(0.5) H280(0.5) C279(0.5) H279(0.5) C278(0.5) H278(0.5) C277(0.5)
 H277(0.5) C276(0.5) C289(0.5) H28D(0.5) H28E(0.5) H28F(0.5) C295(0.5)
 H295(0.5) C294(0.5) H294(0.5) C293(0.5) H293(0.5) C292(0.5) H292(0.5)
 C291(0.5) H291(0.5) C290(0.5) C282(0.5) H28G(0.5) H28H(0.5) H28I(0.5)
 C285(0.5) H285(0.5) C284(0.5) H284(0.5) C283(0.5) C288(0.5) H288(0.5)
 C287(0.5) H287(0.5) C286(0.5) H286(0.5) C261(0.5) H26G(0.5) H26H(0.5)
 H26I(0.5) C262(0.5) C267(0.5) H267(0.5) C266(0.5) H266(0.5) C265(0.5)
 H265(0.5) C264(0.5) H264(0.5) C263(0.5) H263(0.5) N9(0.5) C296(0.5) H29D(0.5)
 H29E(0.5) H29F(0.5) C297(0.5) N10(0.5) C298(0.5) H29G(0.5) H29H(0.5) H29I(0.5)
 C299(0.5)
7.a Secondary CH2 refined with riding coordinates:
 N4(H4D,H4E), C127(H12D,H12E), C128(H12F,H12G), C130(H13M,H13N), C131(H13O,
 H13P), N8(H8D,H8E), C255(H25D,H25E), C256(H25F,H25G), C258(H25K,H25L),
 C259(H25M,H25N), C401(H40G,H40H), C402(H40I,H40J), N403(H40K,H40L), C404(H40M,
 H40N), C405(H40O,H40P), C502(H50G,H50H), C503(H50I,H50J), N504(H50K,H50L),
 C505(H50M,H50N), C506(H50O,H50P)
7.b Me refined with riding coordinates:
 C3(H3A,H3B,H3C), C4(H4A,H4B,H4C), C5(H5A,H5B,H5C), C6(H6A,H6B,H6C), C7(H7A,
 H7B,H7C), C8(H8A,H8B,H8C), C11(H11A,H11B,H11C), C12(H12A,H12B,H12C), C13(H13A,
 H13B,H13C), C14(H14A,H14B,H14C), C15(H15A,H15B,H15C), C16(H16A,H16B,H16C),
 C19(H19A,H19B,H19C), C20(H20A,H20B,H20C), C21(H21A,H21B,H21C), C24(H24A,H24B,
 H24C), C25(H25A,H25B,H25C), C26(H26A,H26B,H26C), C27(H27A,H27B,H27C), C28(H28A,
 H28B,H28C), C29(H29A,H29B,H29C), C32(H32A,H32B,H32C), C33(H33A,H33B,H33C),
 C34(H34A,H34B,H34C), C35(H35A,H35B,H35C), C36(H36A,H36B,H36C), C37(H37A,H37B,
 H37C), C40(H40A,H40B,H40C), C41(H41A,H41B,H41C), C42(H42A,H42B,H42C), C45(H45A,
 H45B,H45C), C46(H46A,H46B,H46C), C47(H47A,H47B,H47C), C50(H50A,H50B,H50C),
 C51(H51A,H51B,H51C), C52(H52A,H52B,H52C), C55(H55A,H55B,H55C), C56(H56A,H56B,
 H56C), C57(H57A,H57B,H57C), C58(H58A,H58B,H58C), C59(H59A,H59B,H59C), C60(H60A,
 H60B,H60C), C63(H63A,H63B,H63C), C64(H64A,H64B,H64C), C65(H65A,H65B,H65C),
 C66(H66A,H66B,H66C), C67(H67A,H67B,H67C), C68(H68A,H68B,H68C), C71(H71A,H71B,
 H71C), C72(H72A,H72B,H72C), C73(H73A,H73B,H73C), C74(H74A,H74B,H74C), C75(H75A,
 H75B,H75C), C76(H76A,H76B,H76C), C79(H79A,H79B,H79C), C80(H80A,H80B,H80C),
 C81(H81A,H81B,H81C), C82(H82A,H82B,H82C), C83(H83A,H83B,H83C), C84(H84A,H84B,
 H84C), C87(H87A,H87B,H87C), C88(H88A,H88B,H88C), C89(H89A,H89B,H89C), C90(H90A,
 H90B,H90C), C91(H91A,H91B,H91C), C92(H92A,H92B,H92C), C95(H95A,H95B,H95C),
 C96(H96A,H96B,H96C), C97(H97A,H97B,H97C), C100(H10A,H10B,H10C), C101(H10D,H10E,
 H10F), C102(H10G,H10H,H10I), C103(H10J,H10K,H10L), C104(H10M,H10N,H10O),
 C105(H10P,H10Q,H10R), C135(H13D,H13E,H13F), C136(H13G,H13H,H13I), C137(H13J,
 H13K,H13L), C140(H14D,H14E,H14F), C141(H14G,H14H,H14I), C142(H14J,H14K,H14L),
 C144(H14M,H14N,H14O), C145(H14P,H14Q,H14R), C146(H14S,H14T,H14U), C149(H14V,
 H14W,H14X), C150(H15D,H15E,H15F), C151(H15G,H15H,H15I), C154(H15J,H15K,H15L),
 C155(H15M,H15N,H15O), C156(H15P,H15Q,H15R), C159(H15S,H15T,H15U), C160(H16D,
 H16E,H16F), C163(H16G,H16H,H16I), C164(H16J,H16K,H16L), C165(H16M,H16N,H16O),
 C166(H16P,H16Q,H16R), C167(H16S,H16T,H16U), C168(H16V,H16W,H16X), C171(H17A,
 H17B,H17C), C172(H17D,H17E,H17F), C173(H17G,H17H,H17I), C174(H17J,H17K,H17L),
 C175(H17M,H17N,H17O), C176(H17P,H17Q,H17R), C179(H17S,H17T,H17U), C180(H18A,
 H18B,H18C), C181(H18D,H18E,H18F), C184(H18G,H18H,H18I), C185(H18J,H18K,H18L),
 C186(H18M,H18N,H18O), C187(H18P,H18Q,H18R), C188(H18S,H18T,H18U), C189(H18V,
 H18W,H18X), C192(H19D,H19E,H19F), C193(H19G,H19H,H19I), C194(H19J,H19K,H19L),
 C195(H19M,H19N,H19O), C196(H19P,H19Q,H19R), C197(H19S,H19T,H19U), C200(H20D,
 H20E,H20F), C201(H20G,H20H,H20I), C202(H20J,H20K,H20L), C203(H20M,H20N,H20O),
 C204(H20P,H20Q,H20R), C205(H20S,H20T,H20U), C208(H20V,H20W,H20X), C209(H20Y,H,
 HA), C210(H21D,H21E,H21F), C213(H21G,H21H,H21I), C214(H21J,H21K,H21L),
 C215(H21M,H21N,H21O), C216(H21P,H21Q,H21R), C217(H21S,H21T,H21U), C218(H21V,
 H21W,H21X), C221(H22A,H22B,H22C), C222(H22D,H22E,H22F), C224(H22G,H22H,H22I),
 C225(H22J,H22K,H22L), C227(H22P,H22Q,H22R), C228(H22S,H22T,H22U), C231(H23A,
 H23B,H23C), C232(H23D,H23E,H23F), C233(H23G,H23H,H23I), C275(H27D,H27E,H27F),
 C289(H28D,H28E,H28F), C129(H12H,H12I,H12J), C132(H13Q,H13R,H13S), C282(H28G,
 H28H,H28I), C257(H25H,H25I,H25J), C260(H26D,H26E,H26F), C261(H26G,H26H,H26I),
 C296(H29D,H29E,H29F), C300(H30A,H30B,H30C), C400(H40D,H40E,H40F), C406(H40Q,
 H40R,H40S), C17S(H17V,H17W,H17X), C501(H50D,H50E,H50F), C507(H50Q,H50R,H50S)
7.c Aromatic/amide H refined with riding coordinates:
 C107(H107), C109(H109), C113(H113), C114(H114), C115(H115), C116(H116),
 C121(H121), C118(H118), C119(H119), C120(H120), C126(H126), C125(H125),
 C124(H124), C123(H123), C236(H236), C237(H237), C242(H242), C243(H243),
 C244(H244), C241(H241), C249(H249), C248(H248), C247(H247), C246(H246),
 C251(H251), C252(H252), C253(H253), C254(H254), C281(H281), C280(H280),
 C279(H279), C278(H278), C277(H277), C295(H295), C294(H294), C293(H293),
 C292(H292), C291(H291), C285(H285), C284(H284), C288(H288), C287(H287),
 C286(H286), C267(H267), C266(H266), C265(H265), C264(H264), C263(H263),
 C269(H269), C273(H273), C272(H272), C271(H271), C270(H270), C12S(H12S),
 C16S(H16Y), C15S(H15V), C14S(H14Y), C13S(H13T)
7.d Fitted hexagon refined as free rotating group:
 C121(N3,C117,C118,C119,C120), C122(N11,C126,C125,C124,C123), C242(C243,C244,
 N7,C240,C241), C249(C248,C247,C246,C245,N3C), C281(C280,C279,C278,C277,C276),
 C295(C294,C293,C292,C291,C290), C285(C284,C283,C288,C287,C286), C262(C267,C266,
 C265,C264,C263), C269(C274,C273,C272,C271,C270), C12S(C11S,C16S,C15S,C14S,C13S)
7.e Idealised Me refined as rotating group:
 C226(H22M,H22N,H22O), C298(H29G,H29H,H29I)
;
_olex2_submission_special_instructions 'No special instructions were received'

loop_
_space_group_symop_operation_xyz
'x, y, z'
'-x, -y, -z'

loop_
_atom_site_label
_atom_site_type_symbol
_atom_site_fract_x
_atom_site_fract_y
_atom_site_fract_z
_atom_site_U_iso_or_equiv
_atom_site_adp_type
_atom_site_occupancy
_atom_site_site_symmetry_order
_atom_site_calc_flag
_atom_site_refinement_flags_posn
_atom_site_refinement_flags_adp
_atom_site_refinement_flags_occupancy
_atom_site_disorder_assembly
_atom_site_disorder_group
Co1 Co 0.58309(6) 0.22507(4) -0.02552(4) 0.0687(3) Uani 1 1 d . . . . .
Ni1A Ni 0.52693(5) 0.31793(4) 0.23791(4) 0.0636(3) Uani 1 1 d . . . . .
Ni1B Ni 0.61678(5) 0.12896(4) -0.28966(4) 0.0694(3) Uani 1 1 d . . . . .
Cr1A Cr 0.62013(6) 0.41786(4) 0.17099(4) 0.0500(3) Uani 1 1 d . . . . .
Cr1B Cr 0.77861(5) 0.10150(4) -0.25507(4) 0.0533(3) Uani 1 1 d . . . . .
Cr2A Cr 0.79029(6) 0.44980(4) 0.16019(5) 0.0565(3) Uani 1 1 d . . . . .
Cr2B Cr 0.93305(6) 0.16235(5) -0.28306(5) 0.0658(4) Uani 1 1 d . . . . .
Cr3A Cr 0.93670(6) 0.38347(5) 0.17041(5) 0.0649(3) Uani 1 1 d . . . . .
Cr3B Cr 0.98004(7) 0.28294(5) -0.32048(7) 0.0813(5) Uani 1 1 d . . . . .
Cr4A Cr 0.97378(6) 0.26864(5) 0.23297(5) 0.0677(4) Uani 1 1 d . . . . .
Cr4B Cr 0.90588(7) 0.38554(5) -0.38191(5) 0.0698(4) Uani 1 1 d . . . . .
Cr5A Cr 0.87819(5) 0.16328(4) 0.27817(4) 0.0542(3) Uani 1 1 d . . . . .
Cr5B Cr 0.73723(7) 0.41494(5) -0.38817(5) 0.0646(3) Uani 1 1 d . . . . .
Cr6A Cr 0.70851(5) 0.13967(4) 0.31568(4) 0.0489(3) Uani 1 1 d . . . . .
Cr6B Cr 0.59064(7) 0.35038(5) -0.38853(5) 0.0670(3) Uani 1 1 d . . . . .
Cr7A Cr 0.56208(5) 0.19750(4) 0.28096(4) 0.0451(3) Uani 1 1 d . . . . .
Cr7B Cr 0.53457(6) 0.23579(4) -0.32975(5) 0.0608(3) Uani 1 1 d . . . . .
F1A F 0.60874(18) 0.35968(13) 0.22262(13) 0.0491(9) Uani 1 1 d . . . . .
F1B F 0.71668(19) 0.13734(14) -0.29793(13) 0.0527(9) Uani 1 1 d . . . . .
F2A F 0.7152(2) 0.40072(13) 0.16274(14) 0.0565(10) Uani 1 1 d . . . . .
F2B F 0.83328(19) 0.16095(14) -0.26557(16) 0.0600(10) Uani 1 1 d . . . . .
F3A F 0.8439(2) 0.39509(14) 0.19345(15) 0.0626(11) Uani 1 1 d . . . . .
F3B F 0.9226(2) 0.22787(15) -0.32276(17) 0.0680(12) Uani 1 1 d . . . . .
F4A F 0.91625(19) 0.31275(15) 0.19340(16) 0.0644(11) Uani 1 1 d . . . . .
F4B F 0.9026(2) 0.32495(15) -0.33307(17) 0.0663(11) Uani 1 1 d . . . . .
F5A F 0.89058(18) 0.23411(14) 0.26619(15) 0.0586(10) Uani 1 1 d . . . . .
F5B F 0.8126(2) 0.36974(15) -0.39173(15) 0.0662(11) Uani 1 1 d . . . . .
F6A F 0.78199(17) 0.17317(13) 0.26990(13) 0.0502(9) Uani 1 1 d . . . . .
F6B F 0.6769(2) 0.35917(15) -0.36251(15) 0.0611(10) Uani 1 1 d . . . . .
F7A F 0.65550(17) 0.19865(13) 0.30104(14) 0.0506(9) Uani 1 1 d . . . . .
F7B F 0.6059(2) 0.28071(16) -0.37029(16) 0.0685(11) Uani 1 1 d . . . . .
F8A F 0.58555(17) 0.26184(13) 0.23898(13) 0.0496(9) Uani 1 1 d . . . . .
F8B F 0.6106(2) 0.19899(14) -0.29891(15) 0.0590(10) Uani 1 1 d . . . . .
O1A O 0.6371(2) 0.45717(17) 0.21599(18) 0.0548(12) Uani 1 1 d . . . . .
O1B O 0.8286(2) 0.07980(17) -0.30798(19) 0.0584(12) Uani 1 1 d . . . . .
O2A O 0.7511(3) 0.4601(2) 0.2233(2) 0.0693(14) Uani 1 1 d . . . . .
O2B O 0.9170(3) 0.1336(2) -0.3381(2) 0.0746(16) Uani 1 1 d . . . . .
O3A O 0.6309(3) 0.47531(18) 0.11792(18) 0.0616(13) Uani 1 1 d . . . . .
O3B O 0.8403(2) 0.06551(19) -0.2110(2) 0.0664(14) Uani 1 1 d . . . . .
O4A O 0.7358(3) 0.5057(2) 0.1273(2) 0.0765(16) Uani 1 1 d . . . . .
O4B O 0.9453(3) 0.0957(2) -0.2432(3) 0.0827(18) Uani 1 1 d . . . . .
O5A O 0.8662(3) 0.4974(2) 0.1588(2) 0.0835(18) Uani 1 1 d . . . . .
O5B O 1.0330(3) 0.1637(2) -0.3020(3) 0.094(2) Uani 1 1 d . . . . .
O6A O 0.9601(3) 0.4532(2) 0.1485(2) 0.0771(16) Uani 1 1 d . . . . .
O6B O 1.0612(3) 0.2426(3) -0.3079(4) 0.118(3) Uani 1 1 d . . . . .
O7A O 0.8252(3) 0.4380(2) 0.0977(2) 0.0755(16) Uani 1 1 d . . . . .
O7B O 0.9472(3) 0.1901(2) -0.2283(3) 0.0872(18) Uani 1 1 d . . . . .
O8A O 0.9067(3) 0.3802(2) 0.1083(2) 0.0818(17) Uani 1 1 d . . . . .
O8B O 0.9539(4) 0.2724(3) -0.2517(3) 0.0893(19) Uani 1 1 d . . . . .
O9A O 0.9687(3) 0.3870(2) 0.2313(2) 0.0741(15) Uani 1 1 d . . . . .
O9B O 1.0059(4) 0.2920(3) -0.3881(3) 0.099(2) Uani 1 1 d . . . . .
O10A O 0.9695(3) 0.3116(2) 0.2779(2) 0.0792(17) Uani 1 1 d . . . . .
O10B O 0.9394(3) 0.3486(2) -0.4298(2) 0.0821(17) Uani 1 1 d . . . . .
O11A O 1.0305(3) 0.3686(2) 0.1467(2) 0.0860(19) Uani 1 1 d . . . . .
O11B O 1.0374(3) 0.3391(3) -0.3168(3) 0.105(2) Uani 1 1 d . . . . .
O12A O 1.0577(3) 0.3012(2) 0.1998(3) 0.0848(19) Uani 1 1 d . . . . .
O12B O 1.0003(3) 0.4027(2) -0.3730(3) 0.0816(18) Uani 1 1 d . . . . .
O13A O 1.0314(3) 0.2233(2) 0.2748(3) 0.088(2) Uani 1 1 d . . . . .
O13B O 0.9046(4) 0.4488(2) -0.4292(2) 0.0854(18) Uani 1 1 d . . . . .
O14A O 0.9753(2) 0.15107(19) 0.2877(2) 0.0671(14) Uani 1 1 d . . . . .
O14B O 0.7963(4) 0.4735(2) -0.4137(2) 0.0759(16) Uani 1 1 d . . . . .
O15A O 0.9797(3) 0.2259(2) 0.1881(2) 0.0751(16) Uani 1 1 d . . . . .
O15B O 0.8739(3) 0.42041(19) -0.3323(2) 0.0695(14) Uani 1 1 d . . . . .
O16A O 0.8973(2) 0.16571(18) 0.21035(19) 0.0626(13) Uani 1 1 d . . . . .
O16B O 0.7569(3) 0.41743(18) -0.32381(18) 0.0654(14) Uani 1 1 d . . . . .
O17A O 0.8624(2) 0.16209(18) 0.34633(18) 0.0569(12) Uani 1 1 d . . . . .
O17B O 0.7214(3) 0.4138(2) -0.45348(19) 0.0748(15) Uani 1 1 d . . . . .
O18A O 0.7479(2) 0.16462(19) 0.36567(18) 0.0597(12) Uani 1 1 d . . . . .
O18B O 0.6435(3) 0.3536(3) -0.4509(2) 0.0830(17) Uani 1 1 d . . . . .
O19A O 0.8649(2) 0.09148(18) 0.28931(19) 0.0609(13) Uani 1 1 d . . . . .
O19B O 0.6613(4) 0.4605(2) -0.3849(2) 0.0814(17) Uani 1 1 d . . . . .
O20A O 0.7620(2) 0.07868(17) 0.33155(19) 0.0596(12) Uani 1 1 d . . . . .
O20B O 0.5748(3) 0.4215(3) -0.4080(2) 0.0815(17) Uani 1 1 d . . . . .
O21A O 0.6342(2) 0.10673(18) 0.36109(18) 0.0606(12) Uani 1 1 d . . . . .
O21B O 0.5041(3) 0.3396(3) -0.4144(2) 0.0860(18) Uani 1 1 d . . . . .
O22A O 0.5393(2) 0.13330(18) 0.32566(19) 0.0584(12) Uani 1 1 d . . . . .
O22B O 0.4575(3) 0.2721(3) -0.3625(3) 0.0902(19) Uani 1 1 d . . . . .
O23A O 0.6743(2) 0.11313(17) 0.26497(17) 0.0534(11) Uani 1 1 d . . . . .
O23B O 0.5425(3) 0.3534(2) -0.3272(2) 0.0683(14) Uani 1 1 d . . . . .
O24A O 0.5966(2) 0.16467(17) 0.23017(18) 0.0578(12) Uani 1 1 d . . . . .
O24B O 0.5307(3) 0.2766(2) -0.2817(2) 0.0820(17) Uani 1 1 d . . . . .
O25A O 0.5280(2) 0.22961(17) 0.33289(17) 0.0558(12) Uani 1 1 d . . . . .
O25B O 0.5400(3) 0.1933(2) -0.3771(2) 0.0791(16) Uani 1 1 d . . . . .
O26A O 0.5324(2) 0.31261(17) 0.30559(17) 0.0517(11) Uani 1 1 d . . . . .
O26B O 0.6154(3) 0.13229(19) -0.35655(18) 0.0638(13) Uani 1 1 d . . . . .
O27A O 0.4679(2) 0.19835(18) 0.2601(2) 0.0651(14) Uani 1 1 d . . . . .
O27B O 0.4655(3) 0.1901(3) -0.2864(3) 0.0888(19) Uani 1 1 d . . . . .
O28A O 0.4419(2) 0.27894(17) 0.25163(16) 0.0497(11) Uani 1 1 d . . . . .
O28B O 0.5176(2) 0.11702(18) -0.27872(18) 0.0585(12) Uani 1 1 d . . . . .
O29A O 0.4681(2) 0.37551(17) 0.23617(17) 0.0548(12) Uani 1 1 d . . . . .
O29B O 0.6267(3) 0.05673(18) -0.27953(19) 0.0610(13) Uani 1 1 d . . . . .
O30A O 0.5214(3) 0.43455(17) 0.17811(18) 0.0579(12) Uani 1 1 d . . . . .
O30B O 0.7234(2) 0.04034(18) -0.24335(19) 0.0594(12) Uani 1 1 d . . . . .
O31A O 0.5224(2) 0.31956(17) 0.17030(16) 0.0516(11) Uani 1 1 d . . . . .
O31B O 0.6163(2) 0.12722(18) -0.22098(17) 0.0544(12) Uani 1 1 d . . . . .
O32A O 0.6004(3) 0.37597(18) 0.12678(17) 0.0586(12) Uani 1 1 d . . . . .
O32B O 0.7258(2) 0.12252(19) -0.20166(18) 0.0601(13) Uani 1 1 d . . . . .
N1 N 0.5274(4) 0.1739(3) 0.0270(2) 0.0720(18) Uani 1 1 d . . . . .
N2 N 0.5685(4) 0.2631(2) 0.0221(2) 0.0638(16) Uani 1 1 d . . . . .
N5 N 0.4944(4) 0.2400(2) -0.0615(2) 0.0732(19) Uani 1 1 d . . . . .
N6 N 0.6032(3) 0.1897(2) -0.0748(2) 0.0640(16) Uani 1 1 d . . . . .
C1 C 0.6899(4) 0.4655(3) 0.2364(3) 0.062(2) Uani 1 1 d . . . . .
C2 C 0.6743(5) 0.4850(3) 0.2807(3) 0.090(3) Uani 1 1 d . . . . .
C3_a C 0.7370(8) 0.4924(7) 0.3043(8) 0.097(6) Uani 0.646(19) 1 d . . P A 1
H3A_a H 0.7636 0.4626 0.3091 0.146 Uiso 0.646(19) 1 calc R . P A 1
H3B_a H 0.7231 0.5000 0.3343 0.146 Uiso 0.646(19) 1 calc R . P A 1
H3C_a H 0.7647 0.5193 0.2847 0.146 Uiso 0.646(19) 1 calc R . P A 1
C4_b C 0.7345(13) 0.4708(12) 0.3114(12) 0.097(9) Uani 0.354(19) 1 d . . P A 2
H4A_b H 0.7777 0.4771 0.2919 0.145 Uiso 0.354(19) 1 calc R . P A 2
H4B_b H 0.7306 0.4362 0.3269 0.145 Uiso 0.354(19) 1 calc R . P A 2
H4C_b H 0.7329 0.4904 0.3348 0.145 Uiso 0.354(19) 1 calc R . P A 2
C5_b C 0.6056(10) 0.4765(12) 0.3082(9) 0.102(8) Uani 0.354(19) 1 d . . P A 2
H5A_b H 0.6051 0.4913 0.3349 0.154 Uiso 0.354(19) 1 calc R . P A 2
H5B_b H 0.5966 0.4414 0.3190 0.154 Uiso 0.354(19) 1 calc R . P A 2
H5C_b H 0.5705 0.4911 0.2885 0.154 Uiso 0.354(19) 1 calc R . P A 2
C6_a C 0.6270(8) 0.4423(6) 0.3141(6) 0.097(5) Uani 0.646(19) 1 d . . P A 1
H6A_a H 0.5865 0.4375 0.2989 0.146 Uiso 0.646(19) 1 calc R . P A 1
H6B_a H 0.6132 0.4514 0.3434 0.146 Uiso 0.646(19) 1 calc R . P A 1
H6C_a H 0.6525 0.4120 0.3202 0.146 Uiso 0.646(19) 1 calc R . P A 1
C7_a C 0.6284(9) 0.5296(5) 0.2714(6) 0.099(5) Uani 0.646(19) 1 d . . P A 1
H7A_a H 0.5892 0.5221 0.2562 0.149 Uiso 0.646(19) 1 calc R . P A 1
H7B_a H 0.6541 0.5572 0.2513 0.149 Uiso 0.646(19) 1 calc R . P A 1
H7C_a H 0.6126 0.5378 0.3008 0.149 Uiso 0.646(19) 1 calc R . P A 1
C8_b C 0.6844(17) 0.5423(6) 0.2582(9) 0.101(7) Uani 0.354(19) 1 d . . P A 2
H8A_b H 0.7289 0.5482 0.2402 0.152 Uiso 0.354(19) 1 calc R . P A 2
H8B_b H 0.6818 0.5602 0.2828 0.152 Uiso 0.354(19) 1 calc R . P A 2
H8C_b H 0.6486 0.5533 0.2377 0.152 Uiso 0.354(19) 1 calc R . P A 2
C9 C 0.6780(5) 0.5093(3) 0.1103(3) 0.073(2) Uani 1 1 d . . . . .
C10 C 0.6624(5) 0.5580(3) 0.0785(4) 0.106(3) Uani 1 1 d . . . . .
C11_a C 0.6040(11) 0.5519(10) 0.0488(8) 0.121(8) Uani 0.501(14) 1 d . . P B 1
H11A_a H 0.5948 0.5835 0.0287 0.182 Uiso 0.501(14) 1 calc R . P B 1
H11B_a H 0.5630 0.5397 0.0692 0.182 Uiso 0.501(14) 1 calc R . P B 1
H11C_a H 0.6174 0.5288 0.0297 0.182 Uiso 0.501(14) 1 calc R . P B 1
C12_b C 0.6952(12) 0.5459(8) 0.0300(7) 0.128(7) Uani 0.499(14) 1 d . . P B 2
H12A_b H 0.7433 0.5385 0.0322 0.192 Uiso 0.499(14) 1 calc R . P B 2
H12B_b H 0.6906 0.5742 0.0045 0.192 Uiso 0.499(14) 1 calc R . P B 2
H12C_b H 0.6713 0.5179 0.0244 0.192 Uiso 0.499(14) 1 calc R . P B 2
C13_a C 0.7228(10) 0.5893(9) 0.0513(8) 0.122(8) Uani 0.501(14) 1 d . . P B 1
H13A_a H 0.7060 0.6193 0.0324 0.184 Uiso 0.501(14) 1 calc R . P B 1
H13B_a H 0.7483 0.5711 0.0311 0.184 Uiso 0.501(14) 1 calc R . P B 1
H13C_a H 0.7526 0.5974 0.0730 0.184 Uiso 0.501(14) 1 calc R . P B 1
C14_b C 0.7053(11) 0.6012(6) 0.0862(9) 0.124(8) Uani 0.499(14) 1 d . . P B 2
H14A_b H 0.7526 0.5913 0.0887 0.186 Uiso 0.499(14) 1 calc R . P B 2
H14B_b H 0.6870 0.6103 0.1147 0.186 Uiso 0.499(14) 1 calc R . P B 2
H14C_b H 0.7032 0.6291 0.0599 0.186 Uiso 0.499(14) 1 calc R . P B 2
C15_a C 0.6305(13) 0.5858(8) 0.1176(7) 0.132(8) Uani 0.501(14) 1 d . . P B 1
H15A_a H 0.6174 0.6187 0.1026 0.198 Uiso 0.501(14) 1 calc R . P B 1
H15B_a H 0.6645 0.5878 0.1390 0.198 Uiso 0.501(14) 1 calc R . P B 1
H15C_a H 0.5905 0.5677 0.1348 0.198 Uiso 0.501(14) 1 calc R . P B 1
C16_b C 0.5876(8) 0.5697(8) 0.0739(9) 0.112(7) Uani 0.499(14) 1 d . . P B 2
H16A_b H 0.5839 0.6016 0.0528 0.168 Uiso 0.499(14) 1 calc R . P B 2
H16B_b H 0.5646 0.5703 0.1044 0.168 Uiso 0.499(14) 1 calc R . P B 2
H16C_b H 0.5663 0.5448 0.0615 0.168 Uiso 0.499(14) 1 calc R . P B 2
C17 C 0.9299(4) 0.4933(3) 0.1501(3) 0.071(2) Uani 1 1 d . . . . .
C18 C 0.9731(5) 0.5409(3) 0.1399(4) 0.082(3) Uani 1 1 d . . . . .
C19 C 0.9574(7) 0.5639(5) 0.1814(6) 0.152(6) Uani 1 1 d . . . . .
H19A H 0.9087 0.5701 0.1853 0.228 Uiso 1 1 calc R . . . .
H19B H 0.9828 0.5947 0.1761 0.228 Uiso 1 1 calc R . . . .
H19C H 0.9707 0.5418 0.2095 0.228 Uiso 1 1 calc R . . . .
C20 C 0.9503(8) 0.5755(5) 0.0947(6) 0.165(7) Uani 1 1 d . . . . .
H20A H 0.9015 0.5813 0.0990 0.247 Uiso 1 1 calc R . . . .
H20B H 0.9599 0.5602 0.0684 0.247 Uiso 1 1 calc R . . . .
H20C H 0.9753 0.6066 0.0886 0.247 Uiso 1 1 calc R . . . .
C21 C 1.0478(5) 0.5315(4) 0.1341(4) 0.107(4) Uani 1 1 d . . . . .
H21A H 1.0579 0.5167 0.1075 0.160 Uiso 1 1 calc R . . . .
H21B H 1.0610 0.5093 0.1622 0.160 Uiso 1 1 calc R . . . .
H21C H 1.0732 0.5622 0.1289 0.160 Uiso 1 1 calc R . . . .
C22 C 0.8653(6) 0.4085(4) 0.0848(3) 0.083(3) Uani 1 1 d . . . . .
C23 C 0.8655(7) 0.4066(4) 0.0335(5) 0.140(4) Uani 1 1 d . . . . .
C24_a C 0.8963(10) 0.4580(5) 0.0037(5) 0.143(6) Uani 0.769(14) 1 d . . P C 1
H24A_a H 0.8975 0.4586 -0.0294 0.214 Uiso 0.769(14) 1 calc R . P C 1
H24B_a H 0.9425 0.4624 0.0116 0.214 Uiso 0.769(14) 1 calc R . P C 1
H24C_a H 0.8677 0.4844 0.0107 0.214 Uiso 0.769(14) 1 calc R . P C 1
C25_b C 0.837(3) 0.4438(16) -0.0081(17) 0.167(17) Uani 0.231(14) 1 d . . P C 2
H25A_b H 0.8452 0.4317 -0.0364 0.250 Uiso 0.231(14) 1 calc R . P C 2
H25B_b H 0.8597 0.4755 -0.0125 0.250 Uiso 0.231(14) 1 calc R . P C 2
H25C_b H 0.7879 0.4473 -0.0011 0.250 Uiso 0.231(14) 1 calc R . P C 2
C26_a C 0.7878(9) 0.4028(7) 0.0225(7) 0.154(7) Uani 0.769(14) 1 d . . P C 1
H26A_a H 0.7866 0.4015 -0.0100 0.231 Uiso 0.769(14) 1 calc R . P C 1
H26B_a H 0.7632 0.4314 0.0283 0.231 Uiso 0.769(14) 1 calc R . P C 1
H26C_a H 0.7664 0.3733 0.0425 0.231 Uiso 0.769(14) 1 calc R . P C 1
C27_b C 0.840(3) 0.3525(10) 0.0342(19) 0.148(14) Uani 0.231(14) 1 d . . P C 2
H27A_b H 0.8388 0.3489 0.0024 0.221 Uiso 0.231(14) 1 calc R . P C 2
H27B_b H 0.7941 0.3469 0.0504 0.221 Uiso 0.231(14) 1 calc R . P C 2
H27C_b H 0.8709 0.3288 0.0503 0.221 Uiso 0.231(14) 1 calc R . P C 2
C28_a C 0.9070(8) 0.3643(5) 0.0192(5) 0.108(5) Uani 0.769(14) 1 d . . P C 1
H28A_a H 0.9043 0.3660 -0.0138 0.162 Uiso 0.769(14) 1 calc R . P C 1
H28B_a H 0.8882 0.3330 0.0374 0.162 Uiso 0.769(14) 1 calc R . P C 1
H28C_a H 0.9546 0.3674 0.0249 0.162 Uiso 0.769(14) 1 calc R . P C 1
C29_b C 0.9471(11) 0.407(2) 0.0257(17) 0.153(14) Uani 0.231(14) 1 d . . P C 2
H29A_b H 0.9614 0.4060 -0.0065 0.229 Uiso 0.231(14) 1 calc R . P C 2
H29B_b H 0.9645 0.3786 0.0466 0.229 Uiso 0.231(14) 1 calc R . P C 2
H29C_b H 0.9651 0.4368 0.0321 0.229 Uiso 0.231(14) 1 calc R . P C 2
C30 C 0.9753(5) 0.3577(3) 0.2701(4) 0.078(2) Uani 1 1 d . . . . .
C31 C 0.9976(7) 0.3790(4) 0.3096(4) 0.116(4) Uani 1 1 d . . . . .
C32_a C 0.9795(11) 0.3463(7) 0.3572(6) 0.140(7) Uani 0.677(15) 1 d . . P D 1
H32A_a H 0.9958 0.3134 0.3576 0.211 Uiso 0.677(15) 1 calc R . P D 1
H32B_a H 0.9301 0.3452 0.3645 0.211 Uiso 0.677(15) 1 calc R . P D 1
H32C_a H 1.0009 0.3592 0.3804 0.211 Uiso 0.677(15) 1 calc R . P D 1
C33_b C 0.9249(11) 0.3836(14) 0.3328(14) 0.140(11) Uani 0.323(15) 1 d . . P D 2
H33A_b H 0.9276 0.3971 0.3601 0.210 Uiso 0.323(15) 1 calc R . P D 2
H33B_b H 0.9030 0.3513 0.3422 0.210 Uiso 0.323(15) 1 calc R . P D 2
H33C_b H 0.8983 0.4051 0.3107 0.210 Uiso 0.323(15) 1 calc R . P D 2
C34_a C 0.9736(11) 0.4305(5) 0.3069(6) 0.124(6) Uani 0.677(15) 1 d . . P D 1
H34A_a H 0.9862 0.4504 0.2757 0.186 Uiso 0.677(15) 1 calc R . P D 1
H34B_a H 0.9949 0.4442 0.3296 0.186 Uiso 0.677(15) 1 calc R . P D 1
H34C_a H 0.9241 0.4302 0.3137 0.186 Uiso 0.677(15) 1 calc R . P D 1
C35_b C 1.0306(19) 0.4301(9) 0.2990(15) 0.147(13) Uani 0.323(15) 1 d . . P D 2
H35A_b H 1.0415 0.4379 0.3279 0.220 Uiso 0.323(15) 1 calc R . P D 2
H35B_b H 0.9990 0.4541 0.2840 0.220 Uiso 0.323(15) 1 calc R . P D 2
H35C_b H 1.0723 0.4309 0.2782 0.220 Uiso 0.323(15) 1 calc R . P D 2
C36_a C 1.0768(8) 0.3821(7) 0.2991(8) 0.141(7) Uani 0.677(15) 1 d . . P D 1
H36A_a H 1.0946 0.3494 0.3004 0.212 Uiso 0.677(15) 1 calc R . P D 1
H36B_a H 1.0966 0.3962 0.3221 0.212 Uiso 0.677(15) 1 calc R . P D 1
H36C_a H 1.0888 0.4027 0.2681 0.212 Uiso 0.677(15) 1 calc R . P D 1
C37_b C 1.0367(19) 0.3455(12) 0.3466(13) 0.141(12) Uani 0.323(15) 1 d . . P D 2
H37A_b H 1.0479 0.3633 0.3697 0.212 Uiso 0.323(15) 1 calc R . P D 2
H37B_b H 1.0786 0.3349 0.3318 0.212 Uiso 0.323(15) 1 calc R . P D 2
H37C_b H 1.0084 0.3169 0.3619 0.212 Uiso 0.323(15) 1 calc R . P D 2
C38 C 1.0711(4) 0.3361(4) 0.1635(4) 0.083(3) Uani 1 1 d . . . . .
C39 C 1.1460(5) 0.3389(4) 0.1384(5) 0.100(4) Uani 1 1 d . . . . .
C40 C 1.1487(7) 0.3692(8) 0.0913(6) 0.215(11) Uani 1 1 d . . . . .
H40A H 1.1208 0.3540 0.0727 0.322 Uiso 1 1 calc R . . . .
H40B H 1.1958 0.3722 0.0773 0.322 Uiso 1 1 calc R . . . .
H40C H 1.1314 0.4015 0.0923 0.322 Uiso 1 1 calc R . . . .
C41 C 1.1688(8) 0.2863(6) 0.1383(7) 0.187(8) Uani 1 1 d . . . . .
H41A H 1.1664 0.2669 0.1702 0.281 Uiso 1 1 calc R . . . .
H41B H 1.2156 0.2870 0.1240 0.281 Uiso 1 1 calc R . . . .
H41C H 1.1388 0.2717 0.1206 0.281 Uiso 1 1 calc R . . . .
C42 C 1.1903(6) 0.3634(6) 0.1671(7) 0.164(7) Uani 1 1 d . . . . .
H42A H 1.1889 0.3435 0.1988 0.246 Uiso 1 1 calc R . . . .
H42B H 1.1728 0.3958 0.1679 0.246 Uiso 1 1 calc R . . . .
H42C H 1.2373 0.3665 0.1529 0.246 Uiso 1 1 calc R . . . .
C43 C 1.0260(4) 0.1768(3) 0.2907(4) 0.073(2) Uani 1 1 d . . . . .
C44 C 1.0876(4) 0.1516(4) 0.3139(5) 0.104(4) Uani 1 1 d . . . . .
C45 C 1.1357(6) 0.1399(7) 0.2740(7) 0.188(9) Uani 1 1 d . . . . .
H45A H 1.1489 0.1701 0.2512 0.282 Uiso 1 1 calc R . . . .
H45B H 1.1123 0.1181 0.2590 0.282 Uiso 1 1 calc R . . . .
H45C H 1.1763 0.1240 0.2864 0.282 Uiso 1 1 calc R . . . .
C46 C 1.0611(7) 0.1083(5) 0.3534(8) 0.225(12) Uani 1 1 d . . . . .
H46A H 1.0313 0.1203 0.3765 0.338 Uiso 1 1 calc R . . . .
H46B H 1.0995 0.0915 0.3681 0.338 Uiso 1 1 calc R . . . .
H46C H 1.0355 0.0856 0.3407 0.338 Uiso 1 1 calc R . . . .
C47 C 1.1257(5) 0.1875(4) 0.3354(4) 0.107(4) Uani 1 1 d . . . . .
H47A H 1.1430 0.2153 0.3109 0.160 Uiso 1 1 calc R . . . .
H47B H 1.1638 0.1709 0.3508 0.160 Uiso 1 1 calc R . . . .
H47C H 1.0945 0.1989 0.3581 0.160 Uiso 1 1 calc R . . . .
C48 C 0.9427(4) 0.1903(3) 0.1812(3) 0.068(2) Uani 1 1 d . . . . .
C49 C 0.9600(5) 0.1758(3) 0.1334(3) 0.080(3) Uani 1 1 d . . . . .
C50 C 1.0357(5) 0.1617(5) 0.1312(5) 0.119(4) Uani 1 1 d . . . . .
H50A H 1.0635 0.1892 0.1344 0.178 Uiso 1 1 calc R . . . .
H50B H 1.0493 0.1536 0.1013 0.178 Uiso 1 1 calc R . . . .
H50C H 1.0423 0.1335 0.1564 0.178 Uiso 1 1 calc R . . . .
C51 C 0.9531(7) 0.2241(4) 0.0942(4) 0.125(4) Uani 1 1 d . . . . .
H51A H 0.9835 0.2495 0.0989 0.187 Uiso 1 1 calc R . . . .
H51B H 0.9061 0.2352 0.0960 0.187 Uiso 1 1 calc R . . . .
H51C H 0.9655 0.2173 0.0637 0.187 Uiso 1 1 calc R . . . .
C52 C 0.9142(6) 0.1343(4) 0.1285(4) 0.104(3) Uani 1 1 d . . . . .
H52A H 0.8667 0.1445 0.1301 0.156 Uiso 1 1 calc R . . . .
H52B H 0.9196 0.1058 0.1537 0.156 Uiso 1 1 calc R . . . .
H52C H 0.9266 0.1259 0.0987 0.156 Uiso 1 1 calc R . . . .
C53 C 0.8097(4) 0.1676(3) 0.3737(3) 0.0573(18) Uani 1 1 d . . . . .
C54 C 0.8236(5) 0.1756(4) 0.4222(4) 0.098(3) Uani 1 1 d . . . . .
C55_a C 0.7579(9) 0.1787(11) 0.4529(8) 0.101(7) Uani 0.428(16) 1 d . . P E 1
H55A_a H 0.7279 0.1512 0.4531 0.152 Uiso 0.428(16) 1 calc R . P E 1
H55B_a H 0.7352 0.2092 0.4407 0.152 Uiso 0.428(16) 1 calc R . P E 1
H55C_a H 0.7686 0.1778 0.4846 0.152 Uiso 0.428(16) 1 calc R . P E 1
C56_b C 0.7949(12) 0.1325(8) 0.4589(7) 0.141(8) Uani 0.572(16) 1 d . . P E 2
H56A_b H 0.7466 0.1282 0.4557 0.211 Uiso 0.572(16) 1 calc R . P E 2
H56B_b H 0.8002 0.1381 0.4897 0.211 Uiso 0.572(16) 1 calc R . P E 2
H56C_b H 0.8193 0.1031 0.4551 0.211 Uiso 0.572(16) 1 calc R . P E 2
C57_a C 0.8696(14) 0.2183(10) 0.4223(12) 0.145(10) Uani 0.428(16) 1 d . . P E 1
H57A_a H 0.9118 0.2166 0.4027 0.217 Uiso 0.428(16) 1 calc R . P E 1
H57B_a H 0.8801 0.2171 0.4541 0.217 Uiso 0.428(16) 1 calc R . P E 1
H57C_a H 0.8467 0.2488 0.4103 0.217 Uiso 0.428(16) 1 calc R . P E 1
C58_b C 0.8973(7) 0.1828(8) 0.4264(7) 0.104(6) Uani 0.572(16) 1 d . . P E 2
H58A_b H 0.9152 0.2109 0.4025 0.156 Uiso 0.572(16) 1 calc R . P E 2
H58B_b H 0.9221 0.1537 0.4225 0.156 Uiso 0.572(16) 1 calc R . P E 2
H58C_b H 0.9030 0.1886 0.4571 0.156 Uiso 0.572(16) 1 calc R . P E 2
C59_a C 0.8591(17) 0.1293(10) 0.4471(12) 0.171(12) Uani 0.428(16) 1 d . . P E 1
H59A_a H 0.8309 0.1006 0.4479 0.257 Uiso 0.428(16) 1 calc R . P E 1
H59B_a H 0.8653 0.1314 0.4789 0.257 Uiso 0.428(16) 1 calc R . P E 1
H59C_a H 0.9034 0.1264 0.4304 0.257 Uiso 0.428(16) 1 calc R . P E 1
C60_b C 0.7834(11) 0.2205(7) 0.4279(8) 0.129(7) Uani 0.572(16) 1 d . . P E 2
H60A_b H 0.7353 0.2149 0.4251 0.193 Uiso 0.572(16) 1 calc R . P E 2
H60B_b H 0.8005 0.2487 0.4039 0.193 Uiso 0.572(16) 1 calc R . P E 2
H60C_b H 0.7884 0.2266 0.4586 0.193 Uiso 0.572(16) 1 calc R . P E 2
C61 C 0.8176(3) 0.0642(3) 0.3140(3) 0.0562(18) Uani 1 1 d . . . . .
C62 C 0.8295(4) 0.0092(3) 0.3235(4) 0.088(3) Uani 1 1 d . . . . .
C63_a C 0.7732(8) -0.0201(7) 0.3567(7) 0.106(6) Uani 0.567(14) 1 d . . P F 1
H63A_a H 0.7289 -0.0074 0.3480 0.158 Uiso 0.567(14) 1 calc R . P F 1
H63B_a H 0.7786 -0.0173 0.3884 0.158 Uiso 0.567(14) 1 calc R . P F 1
H63C_a H 0.7759 -0.0543 0.3551 0.158 Uiso 0.567(14) 1 calc R . P F 1
C64_b C 0.8556(11) 0.0013(7) 0.3737(6) 0.101(6) Uani 0.433(14) 1 d . . P F 2
H64A_b H 0.8973 0.0205 0.3717 0.152 Uiso 0.433(14) 1 calc R . P F 2
H64B_b H 0.8648 -0.0332 0.3853 0.152 Uiso 0.433(14) 1 calc R . P F 2
H64C_b H 0.8206 0.0118 0.3948 0.152 Uiso 0.433(14) 1 calc R . P F 2
C65_a C 0.9003(7) -0.0084(7) 0.3349(7) 0.110(6) Uani 0.567(14) 1 d . . P F 1
H65A_a H 0.9344 0.0115 0.3126 0.165 Uiso 0.567(14) 1 calc R . P F 1
H65B_a H 0.9046 -0.0425 0.3331 0.165 Uiso 0.567(14) 1 calc R . P F 1
H65C_a H 0.9073 -0.0054 0.3663 0.165 Uiso 0.567(14) 1 calc R . P F 1
C66_b C 0.8874(10) -0.0061(9) 0.2925(8) 0.114(8) Uani 0.433(14) 1 d . . P F 2
H66A_b H 0.9272 0.0150 0.2909 0.170 Uiso 0.433(14) 1 calc R . P F 2
H66B_b H 0.8733 -0.0031 0.2614 0.170 Uiso 0.433(14) 1 calc R . P F 2
H66C_b H 0.8990 -0.0399 0.3054 0.170 Uiso 0.433(14) 1 calc R . P F 2
C67_a C 0.8207(9) -0.0022(6) 0.2735(6) 0.105(5) Uani 0.567(14) 1 d . . P F 1
H67A_a H 0.7759 0.0083 0.2641 0.158 Uiso 0.567(14) 1 calc R . P F 1
H67B_a H 0.8251 -0.0372 0.2756 0.158 Uiso 0.567(14) 1 calc R . P F 1
H67C_a H 0.8560 0.0155 0.2506 0.158 Uiso 0.567(14) 1 calc R . P F 1
C68_b C 0.7652(9) -0.0213(10) 0.3283(9) 0.097(7) Uani 0.433(14) 1 d . . P F 2
H68A_b H 0.7302 -0.0096 0.3485 0.145 Uiso 0.433(14) 1 calc R . P F 2
H68B_b H 0.7747 -0.0554 0.3419 0.145 Uiso 0.433(14) 1 calc R . P F 2
H68C_b H 0.7491 -0.0186 0.2977 0.145 Uiso 0.433(14) 1 calc R . P F 2
C69 C 0.5691(3) 0.1063(3) 0.3576(3) 0.0550(17) Uani 1 1 d . . . . .
C70 C 0.5253(4) 0.0689(3) 0.3964(3) 0.0698(19) Uani 1 1 d . . . . .
C71_a C 0.5480(10) 0.0178(5) 0.3906(8) 0.103(6) Uani 0.530(14) 1 d . . P G 1
H71A_a H 0.5966 0.0142 0.3943 0.155 Uiso 0.530(14) 1 calc R . P G 1
H71B_a H 0.5395 0.0140 0.3597 0.155 Uiso 0.530(14) 1 calc R . P G 1
H71C_a H 0.5223 -0.0073 0.4141 0.155 Uiso 0.530(14) 1 calc R . P G 1
C72_b C 0.4691(10) 0.0440(8) 0.3770(7) 0.089(6) Uani 0.470(14) 1 d . . P G 2
H72A_b H 0.4424 0.0688 0.3581 0.134 Uiso 0.470(14) 1 calc R . P G 2
H72B_b H 0.4393 0.0246 0.4028 0.134 Uiso 0.470(14) 1 calc R . P G 2
H72C_b H 0.4898 0.0227 0.3579 0.134 Uiso 0.470(14) 1 calc R . P G 2
C73_a C 0.4499(7) 0.0743(7) 0.3906(7) 0.093(6) Uani 0.530(14) 1 d . . P G 1
H73A_a H 0.4412 0.0695 0.3601 0.140 Uiso 0.530(14) 1 calc R . P G 1
H73B_a H 0.4358 0.1070 0.3932 0.140 Uiso 0.530(14) 1 calc R . P G 1
H73C_a H 0.4240 0.0500 0.4148 0.140 Uiso 0.530(14) 1 calc R . P G 1
C74_b C 0.4908(12) 0.1004(7) 0.4278(8) 0.114(7) Uani 0.470(14) 1 d . . P G 2
H74A_b H 0.5257 0.1166 0.4405 0.170 Uiso 0.470(14) 1 calc R . P G 2
H74B_b H 0.4620 0.0796 0.4532 0.170 Uiso 0.470(14) 1 calc R . P G 2
H74C_b H 0.4629 0.1249 0.4096 0.170 Uiso 0.470(14) 1 calc R . P G 2
C75_a C 0.5428(10) 0.0760(8) 0.4431(5) 0.099(6) Uani 0.530(14) 1 d . . P G 1
H75A_a H 0.5918 0.0721 0.4452 0.148 Uiso 0.530(14) 1 calc R . P G 1
H75B_a H 0.5181 0.0517 0.4680 0.148 Uiso 0.530(14) 1 calc R . P G 1
H75C_a H 0.5299 0.1087 0.4463 0.148 Uiso 0.530(14) 1 calc R . P G 1
C76_b C 0.5676(9) 0.0301(7) 0.4262(7) 0.090(6) Uani 0.470(14) 1 d . . P G 2
H76A_b H 0.6032 0.0462 0.4384 0.135 Uiso 0.470(14) 1 calc R . P G 2
H76B_b H 0.5885 0.0088 0.4072 0.135 Uiso 0.470(14) 1 calc R . P G 2
H76C_b H 0.5381 0.0107 0.4521 0.135 Uiso 0.470(14) 1 calc R . P G 2
C77 C 0.6381(3) 0.1301(2) 0.2311(3) 0.0519(17) Uani 1 1 d . . . . .
C78 C 0.6457(4) 0.1045(3) 0.1906(3) 0.066(2) Uani 1 1 d . . . . .
C79_a C 0.6234(7) 0.0508(5) 0.2098(5) 0.076(4) Uani 0.666(13) 1 d . . P H 1
H79A_a H 0.6277 0.0335 0.1847 0.115 Uiso 0.666(13) 1 calc R . P H 1
H79B_a H 0.5760 0.0492 0.2232 0.115 Uiso 0.666(13) 1 calc R . P H 1
H79C_a H 0.6524 0.0355 0.2339 0.115 Uiso 0.666(13) 1 calc R . P H 1
C80_b C 0.7079(11) 0.0658(9) 0.1956(9) 0.082(7) Uani 0.334(13) 1 d . . P H 2
H80A_b H 0.7114 0.0502 0.1694 0.123 Uiso 0.334(13) 1 calc R . P H 2
H80B_b H 0.6991 0.0410 0.2246 0.123 Uiso 0.334(13) 1 calc R . P H 2
H80C_b H 0.7506 0.0831 0.1960 0.123 Uiso 0.334(13) 1 calc R . P H 2
C81_a C 0.7220(8) 0.1090(6) 0.1721(5) 0.090(5) Uani 0.666(13) 1 d . . P H 1
H81A_a H 0.7295 0.0932 0.1460 0.134 Uiso 0.666(13) 1 calc R . P H 1
H81B_a H 0.7494 0.0933 0.1968 0.134 Uiso 0.666(13) 1 calc R . P H 1
H81C_a H 0.7351 0.1435 0.1617 0.134 Uiso 0.666(13) 1 calc R . P H 1
C82_b C 0.6608(12) 0.1436(9) 0.1408(8) 0.080(7) Uani 0.334(13) 1 d . . P H 2
H82A_b H 0.6654 0.1262 0.1157 0.121 Uiso 0.334(13) 1 calc R . P H 2
H82B_b H 0.7030 0.1618 0.1406 0.121 Uiso 0.334(13) 1 calc R . P H 2
H82C_b H 0.6232 0.1664 0.1362 0.121 Uiso 0.334(13) 1 calc R . P H 2
C83_a C 0.5956(9) 0.1275(6) 0.1527(5) 0.091(5) Uani 0.666(13) 1 d . . P H 1
H83A_a H 0.6009 0.1108 0.1271 0.136 Uiso 0.666(13) 1 calc R . P H 1
H83B_a H 0.6064 0.1622 0.1408 0.136 Uiso 0.666(13) 1 calc R . P H 1
H83C_a H 0.5486 0.1235 0.1668 0.136 Uiso 0.666(13) 1 calc R . P H 1
C84_b C 0.5756(11) 0.0752(8) 0.1907(9) 0.074(6) Uani 0.334(13) 1 d . . P H 2
H84A_b H 0.5794 0.0586 0.1650 0.112 Uiso 0.334(13) 1 calc R . P H 2
H84B_b H 0.5381 0.0981 0.1869 0.112 Uiso 0.334(13) 1 calc R . P H 2
H84C_b H 0.5668 0.0511 0.2201 0.112 Uiso 0.334(13) 1 calc R . P H 2
C85 C 0.5235(3) 0.2743(3) 0.3383(3) 0.0555(17) Uani 1 1 d . . . . .
C86 C 0.5054(5) 0.2802(3) 0.3881(3) 0.077(2) Uani 1 1 d . . . . .
C87_a C 0.4422(11) 0.2507(7) 0.4096(6) 0.175(11) Uani 0.850(12) 1 d . . P I 1
H87A_a H 0.4313 0.2548 0.4413 0.263 Uiso 0.850(12) 1 calc R . P I 1
H87B_a H 0.4501 0.2163 0.4103 0.263 Uiso 0.850(12) 1 calc R . P I 1
H87C_a H 0.4043 0.2620 0.3913 0.263 Uiso 0.850(12) 1 calc R . P I 1
C88_b C 0.4334(16) 0.3080(16) 0.3801(17) 0.074(11) Uani 0.150(12) 1 d . . P I 2
H88A_b H 0.4138 0.3149 0.4094 0.111 Uiso 0.150(12) 1 calc R . P I 2
H88B_b H 0.4019 0.2873 0.3695 0.111 Uiso 0.150(12) 1 calc R . P I 2
H88C_b H 0.4413 0.3386 0.3568 0.111 Uiso 0.150(12) 1 calc R . P I 2
C89_a C 0.5016(7) 0.3347(4) 0.3900(4) 0.089(4) Uani 0.850(12) 1 d . . P I 1
H89A_a H 0.5441 0.3515 0.3754 0.134 Uiso 0.850(12) 1 calc R . P I 1
H89B_a H 0.4946 0.3373 0.4223 0.134 Uiso 0.850(12) 1 calc R . P I 1
H89C_a H 0.4636 0.3498 0.3733 0.134 Uiso 0.850(12) 1 calc R . P I 1
C90_b C 0.552(3) 0.3104(16) 0.414(2) 0.106(15) Uani 0.150(12) 1 d . . P I 2
H90A_b H 0.5314 0.3095 0.4449 0.159 Uiso 0.150(12) 1 calc R . P I 2
H90B_b H 0.5569 0.3442 0.3959 0.159 Uiso 0.150(12) 1 calc R . P I 2
H90C_b H 0.5974 0.2958 0.4153 0.159 Uiso 0.150(12) 1 calc R . P I 2
C91_a C 0.5693(11) 0.2596(6) 0.4159(5) 0.151(8) Uani 0.850(12) 1 d . . P I 1
H91A_a H 0.6101 0.2789 0.4017 0.227 Uiso 0.850(12) 1 calc R . P I 1
H91B_a H 0.5763 0.2255 0.4146 0.227 Uiso 0.850(12) 1 calc R . P I 1
H91C_a H 0.5604 0.2618 0.4483 0.227 Uiso 0.850(12) 1 calc R . P I 1
C92_b C 0.490(3) 0.2257(11) 0.4195(19) 0.081(13) Uani 0.150(12) 1 d . . P I 2
H92A_b H 0.4783 0.2273 0.4518 0.121 Uiso 0.150(12) 1 calc R . P I 2
H92B_b H 0.5308 0.2060 0.4175 0.121 Uiso 0.150(12) 1 calc R . P I 2
H92C_b H 0.4524 0.2109 0.4083 0.121 Uiso 0.150(12) 1 calc R . P I 2
C93 C 0.4257(3) 0.2337(3) 0.2557(3) 0.0569(18) Uani 1 1 d . . . . .
C94 C 0.3503(4) 0.2202(3) 0.2560(3) 0.064(2) Uani 1 1 d . . . . .
C95 C 0.3046(4) 0.2658(3) 0.2543(5) 0.104(4) Uani 1 1 d . . . . .
H95A H 0.2570 0.2563 0.2545 0.156 Uiso 1 1 calc R . . . .
H95B H 0.3182 0.2904 0.2259 0.156 Uiso 1 1 calc R . . . .
H95C H 0.3101 0.2792 0.2813 0.156 Uiso 1 1 calc R . . . .
C96 C 0.3316(4) 0.1813(3) 0.3010(3) 0.081(3) Uani 1 1 d . . . . .
H96A H 0.2838 0.1716 0.3026 0.121 Uiso 1 1 calc R . . . .
H96B H 0.3388 0.1947 0.3278 0.121 Uiso 1 1 calc R . . . .
H96C H 0.3602 0.1528 0.3012 0.121 Uiso 1 1 calc R . . . .
C97 C 0.3430(5) 0.1999(4) 0.2117(4) 0.085(3) Uani 1 1 d . . . . .
H97A H 0.2955 0.1909 0.2108 0.128 Uiso 1 1 calc R . . . .
H97B H 0.3713 0.1711 0.2126 0.128 Uiso 1 1 calc R . . . .
H97C H 0.3577 0.2250 0.1839 0.128 Uiso 1 1 calc R . . . .
C98 C 0.4714(4) 0.4174(3) 0.2080(3) 0.0527(17) Uani 1 1 d . . . . .
C99 C 0.4077(4) 0.4500(3) 0.2111(3) 0.084(2) Uani 1 1 d . . . . .
C100_b C 0.4274(17) 0.5020(8) 0.2128(13) 0.094(9) Uani 0.244(12) 1 d . . P J 2
H10A_b H 0.4616 0.5152 0.1870 0.141 Uiso 0.244(12) 1 calc R . P J 2
H10B_b H 0.4462 0.5016 0.2422 0.141 Uiso 0.244(12) 1 calc R . P J 2
H10C_b H 0.3871 0.5224 0.2103 0.141 Uiso 0.244(12) 1 calc R . P J 2
C101_a C 0.4045(7) 0.4595(5) 0.2620(4) 0.102(4) Uani 0.756(12) 1 d . . P J 1
H10D_a H 0.4460 0.4767 0.2653 0.153 Uiso 0.756(12) 1 calc R . P J 1
H10E_a H 0.4007 0.4283 0.2848 0.153 Uiso 0.756(12) 1 calc R . P J 1
H10F_a H 0.3649 0.4792 0.2672 0.153 Uiso 0.756(12) 1 calc R . P J 1
C102_b C 0.3535(13) 0.4262(9) 0.2511(9) 0.080(8) Uani 0.244(12) 1 d . . P J 2
H10G_b H 0.3428 0.3931 0.2483 0.119 Uiso 0.244(12) 1 calc R . P J 2
H10H_b H 0.3123 0.4456 0.2491 0.119 Uiso 0.244(12) 1 calc R . P J 2
H10I_b H 0.3714 0.4247 0.2809 0.119 Uiso 0.244(12) 1 calc R . P J 2
C103_a C 0.3445(6) 0.4233(5) 0.2046(6) 0.111(5) Uani 0.756(12) 1 d . . P J 1
H10J_a H 0.3050 0.4440 0.2066 0.166 Uiso 0.756(12) 1 calc R . P J 1
H10K_a H 0.3381 0.3932 0.2288 0.166 Uiso 0.756(12) 1 calc R . P J 1
H10L_a H 0.3496 0.4153 0.1741 0.166 Uiso 0.756(12) 1 calc R . P J 1
C104_b C 0.380(2) 0.4488(14) 0.1632(8) 0.108(10) Uani 0.244(12) 1 d . . P J 2
H10M_b H 0.3681 0.4153 0.1629 0.162 Uiso 0.244(12) 1 calc R . P J 2
H10N_b H 0.4156 0.4612 0.1379 0.162 Uiso 0.244(12) 1 calc R . P J 2
H10O_b H 0.3401 0.4692 0.1590 0.162 Uiso 0.244(12) 1 calc R . P J 2
C105_a C 0.4204(6) 0.5005(4) 0.1764(5) 0.094(4) Uani 0.756(12) 1 d . . P J 1
H10P_a H 0.4619 0.5156 0.1826 0.140 Uiso 0.756(12) 1 calc R . P J 1
H10Q_a H 0.3818 0.5216 0.1802 0.140 Uiso 0.756(12) 1 calc R . P J 1
H10R_a H 0.4253 0.4960 0.1446 0.140 Uiso 0.756(12) 1 calc R . P J 1
C106 C 0.5602(4) 0.3378(3) 0.1337(3) 0.0532(17) Uani 1 1 d . . . . .
C107 C 0.5934(5) 0.3330(3) 0.0498(3) 0.077(2) Uani 1 1 d . . . . .
H107 H 0.6127 0.3648 0.0438 0.093 Uiso 1 1 calc R . . . .
C108 C 0.5620(4) 0.3115(3) 0.0943(3) 0.0566(18) Uani 1 1 d . . . . .
C109 C 0.5300(4) 0.2655(3) 0.1014(2) 0.0520(17) Uani 1 1 d . . . . .
H109 H 0.5062 0.2510 0.1304 0.062 Uiso 1 1 calc R . . . .
C110 C 0.5959(6) 0.3074(3) 0.0148(3) 0.082(3) Uani 1 1 d . . . . .
C111 C 0.5342(4) 0.2414(3) 0.0642(3) 0.0566(18) Uani 1 1 d . . . . .
C112 C 0.5056(5) 0.1924(3) 0.0654(3) 0.067(2) Uani 1 1 d . . . . .
C113 C 0.4548(5) 0.1666(3) 0.1004(3) 0.078(2) Uani 1 1 d . . . . .
H113 H 0.4366 0.1809 0.1248 0.093 Uiso 1 1 calc R . . . .
C114 C 0.4330(7) 0.1205(4) 0.0978(4) 0.106(4) Uani 1 1 d . . . . .
H114 H 0.4027 0.1018 0.1219 0.127 Uiso 1 1 calc R . . . .
C115 C 0.4563(7) 0.1016(4) 0.0588(4) 0.109(4) Uani 1 1 d . . . . .
H115 H 0.4409 0.0707 0.0559 0.131 Uiso 1 1 calc R . . . .
C116 C 0.5028(6) 0.1300(3) 0.0246(4) 0.091(3) Uani 1 1 d . . . . .
H116 H 0.5178 0.1176 -0.0017 0.109 Uiso 1 1 calc R . . . .
C121_a C 0.654(2) 0.3114(14) -0.1084(7) 0.20(3) Uani 0.51(5) 1 d . . P K 1
H121_a H 0.6592 0.2882 -0.1270 0.242 Uiso 0.51(5) 1 calc R . P K 1
N3_a N 0.6269(19) 0.2968(11) -0.0614(7) 0.094(8) Uani 0.51(5) 1 d G . P K 1
C117_a C 0.619(2) 0.3314(11) -0.0336(6) 0.121(13) Uani 0.51(5) 1 d G . P K 1
C118_a C 0.639(3) 0.3807(11) -0.0527(7) 0.130(14) Uani 0.51(5) 1 d G . P K 1
H118_a H 0.6339 0.4039 -0.0340 0.156 Uiso 0.51(5) 1 calc R . P K 1
C119_a C 0.666(3) 0.3954(13) -0.0996(7) 0.17(2) Uani 0.51(5) 1 d G . P K 1
H119_a H 0.6794 0.4283 -0.1124 0.204 Uiso 0.51(5) 1 calc R . P K 1
C120_a C 0.674(3) 0.3607(16) -0.1275(6) 0.20(2) Uani 0.51(5) 1 d G . P K 1
H120_a H 0.6920 0.3705 -0.1589 0.237 Uiso 0.51(5) 1 calc R . P K 1
C122_b C 0.6405(18) 0.3185(10) -0.0316(8) 0.101(10) Uani 0.49(5) 1 d . . P K 2
N11_b N 0.6405(17) 0.2823(9) -0.0578(9) 0.134(16) Uani 0.49(5) 1 d G . P K 2
C126_b C 0.6774(16) 0.2904(10) -0.1022(8) 0.108(11) Uani 0.49(5) 1 d G . P K 2
H126_b H 0.6773 0.2662 -0.1197 0.129 Uiso 0.49(5) 1 calc R . P K 2
C125_b C 0.714(2) 0.3347(14) -0.1204(9) 0.153(19) Uani 0.49(5) 1 d G . P K 2
H125_b H 0.7389 0.3401 -0.1501 0.183 Uiso 0.49(5) 1 calc R . P K 2
C124_b C 0.714(3) 0.3708(15) -0.0942(11) 0.23(3) Uani 0.49(5) 1 d G . P K 2
H124_b H 0.7390 0.4004 -0.1064 0.274 Uiso 0.49(5) 1 calc R . P K 2
C123_b C 0.677(2) 0.3627(12) -0.0498(9) 0.119(15) Uani 0.49(5) 1 d G . P K 2
H123_b H 0.6774 0.3869 -0.0323 0.143 Uiso 0.49(5) 1 calc R . P K 2
C133 C 0.8771(4) 0.0986(3) -0.3398(3) 0.067(2) Uani 1 1 d . . . . .
C134 C 0.8852(5) 0.0752(3) -0.3820(4) 0.083(3) Uani 1 1 d . . . . .
C135 C 0.9397(8) 0.1042(5) -0.4199(5) 0.155(7) Uani 1 1 d . . . . .
H13D H 0.9260 0.1381 -0.4293 0.232 Uiso 1 1 calc R . . . .
H13E H 0.9435 0.0895 -0.4468 0.232 Uiso 1 1 calc R . . . .
H13F H 0.9838 0.1030 -0.4071 0.232 Uiso 1 1 calc R . . . .
C136 C 0.8159(7) 0.0791(6) -0.4032(5) 0.135(5) Uani 1 1 d . . . . .
H13G H 0.8047 0.1135 -0.4137 0.203 Uiso 1 1 calc R . . . .
H13H H 0.7804 0.0628 -0.3797 0.203 Uiso 1 1 calc R . . . .
H13I H 0.8190 0.0636 -0.4296 0.203 Uiso 1 1 calc R . . . .
C137 C 0.9033(7) 0.0216(4) -0.3654(4) 0.122(5) Uani 1 1 d . . . . .
H13J H 0.9085 0.0064 -0.3919 0.183 Uiso 1 1 calc R . . . .
H13K H 0.8670 0.0048 -0.3428 0.183 Uiso 1 1 calc R . . . .
H13L H 0.9460 0.0195 -0.3509 0.183 Uiso 1 1 calc R . . . .
C138 C 0.9067(4) 0.0648(3) -0.2147(4) 0.077(2) Uani 1 1 d D . . . .
C139_b C 0.9417(14) 0.0247(10) -0.1807(11) 0.111(10) Uani 0.254(13) 1 d D . P L 2
C140_b C 0.8953(15) -0.0205(12) -0.1570(16) 0.107(11) Uani 0.254(13) 1 d D . P L 2
H14D_b H 0.9211 -0.0441 -0.1361 0.160 Uiso 0.254(13) 1 calc R . P L 2
H14E_b H 0.8796 -0.0356 -0.1808 0.160 Uiso 0.254(13) 1 calc R . P L 2
H14F_b H 0.8560 -0.0101 -0.1393 0.160 Uiso 0.254(13) 1 calc R . P L 2
C141_b C 0.959(2) 0.0559(14) -0.1462(16) 0.141(13) Uani 0.254(13) 1 d . . P L 2
H14G_b H 0.9828 0.0357 -0.1212 0.212 Uiso 0.254(13) 1 calc R . P L 2
H14H_b H 0.9175 0.0681 -0.1329 0.212 Uiso 0.254(13) 1 calc R . P L 2
H14I_b H 0.9889 0.0833 -0.1627 0.212 Uiso 0.254(13) 1 calc R . P L 2
C142_b C 1.0055(19) 0.0104(19) -0.2096(16) 0.134(6) Uani 0.254(13) 1 d . . P L 2
H14J_b H 1.0301 -0.0151 -0.1898 0.201 Uiso 0.254(13) 1 calc R . P L 2
H14K_b H 1.0352 0.0390 -0.2215 0.201 Uiso 0.254(13) 1 calc R . P L 2
H14L_b H 0.9910 -0.0017 -0.2356 0.201 Uiso 0.254(13) 1 calc R . P L 2
C143_a C 0.9400(7) 0.0205(7) -0.1871(7) 0.153(8) Uani 0.746(13) 1 d . . P L 1
C144_a C 1.0155(6) 0.0297(7) -0.1786(7) 0.134(6) Uani 0.746(13) 1 d . . P L 1
H14M_a H 1.0335 -0.0004 -0.1606 0.201 Uiso 0.746(13) 1 calc R . P L 1
H14N_a H 1.0170 0.0553 -0.1613 0.201 Uiso 0.746(13) 1 calc R . P L 1
H14O_a H 1.0429 0.0397 -0.2084 0.201 Uiso 0.746(13) 1 calc R . P L 1
C145_a C 0.9365(11) -0.0211(8) -0.2149(8) 0.192(9) Uani 0.746(13) 1 d . . P L 1
H14P_a H 0.9576 -0.0505 -0.1982 0.288 Uiso 0.746(13) 1 calc R . P L 1
H14Q_a H 0.9607 -0.0102 -0.2458 0.288 Uiso 0.746(13) 1 calc R . P L 1
H14R_a H 0.8889 -0.0283 -0.2179 0.288 Uiso 0.746(13) 1 calc R . P L 1
C146_a C 0.8948(10) 0.0064(11) -0.1392(8) 0.212(11) Uani 0.746(13) 1 d . . P L 1
H14S_a H 0.9136 -0.0222 -0.1194 0.318 Uiso 0.746(13) 1 calc R . P L 1
H14T_a H 0.8483 -0.0010 -0.1445 0.318 Uiso 0.746(13) 1 calc R . P L 1
H14U_a H 0.8944 0.0337 -0.1238 0.318 Uiso 0.746(13) 1 calc R . P L 1
C147 C 1.0751(5) 0.1975(4) -0.3073(5) 0.104(4) Uani 1 1 d . . . . .
C148 C 1.1515(5) 0.1846(4) -0.3091(6) 0.124(5) Uani 1 1 d . . . . .
C149 C 1.1636(6) 0.1434(5) -0.2671(6) 0.131(5) Uani 1 1 d . . . . .
H14V H 1.1339 0.1155 -0.2664 0.197 Uiso 1 1 calc R . . . .
H14W H 1.1535 0.1549 -0.2385 0.197 Uiso 1 1 calc R . . . .
H14X H 1.2111 0.1335 -0.2695 0.197 Uiso 1 1 calc R . . . .
C150 C 1.1957(5) 0.2284(5) -0.3120(8) 0.184(9) Uani 1 1 d . . . . .
H15D H 1.1865 0.2537 -0.3391 0.275 Uiso 1 1 calc R . . . .
H15E H 1.2435 0.2193 -0.3148 0.275 Uiso 1 1 calc R . . . .
H15F H 1.1859 0.2407 -0.2839 0.275 Uiso 1 1 calc R . . . .
C151 C 1.1640(7) 0.1640(5) -0.3541(6) 0.159(7) Uani 1 1 d . . . . .
H15G H 1.1345 0.1355 -0.3511 0.239 Uiso 1 1 calc R . . . .
H15H H 1.2116 0.1547 -0.3581 0.239 Uiso 1 1 calc R . . . .
H15I H 1.1537 0.1892 -0.3811 0.239 Uiso 1 1 calc R . . . .
C152 C 0.9519(5) 0.2339(5) -0.2216(4) 0.090(3) Uani 1 1 d . . . . .
C153 C 0.9559(6) 0.2339(5) -0.1684(5) 0.134(4) Uani 1 1 d . . . . .
C154 C 1.0229(7) 0.2117(6) -0.1553(6) 0.159(5) Uani 1 1 d . . . . .
H15J H 1.0246 0.1784 -0.1598 0.238 Uiso 1 1 calc R . . . .
H15K H 1.0275 0.2112 -0.1227 0.238 Uiso 1 1 calc R . . . .
H15L H 1.0602 0.2312 -0.1748 0.238 Uiso 1 1 calc R . . . .
C155 C 0.8981(8) 0.2006(6) -0.1401(6) 0.183(6) Uani 1 1 d . . . . .
H15M H 0.9045 0.1675 -0.1443 0.274 Uiso 1 1 calc R . . . .
H15N H 0.8544 0.2127 -0.1506 0.274 Uiso 1 1 calc R . . . .
H15O H 0.8985 0.2006 -0.1072 0.274 Uiso 1 1 calc R . . . .
C156 C 0.9479(9) 0.2850(5) -0.1628(6) 0.196(7) Uani 1 1 d . . . . .
H15P H 0.9034 0.2970 -0.1719 0.294 Uiso 1 1 calc R . . . .
H15Q H 0.9838 0.3057 -0.1824 0.294 Uiso 1 1 calc R . . . .
H15R H 0.9511 0.2857 -0.1303 0.294 Uiso 1 1 calc R . . . .
C157 C 0.9808(6) 0.3125(4) -0.4263(5) 0.088(3) Uani 1 1 d . . . . .
C158 C 1.0040(8) 0.2932(4) -0.4687(5) 0.120(5) Uani 1 1 d . . . . .
C159 C 0.9696(9) 0.3195(6) -0.5110(5) 0.158(7) Uani 1 1 d . . . . .
H15S H 0.9856 0.3063 -0.5377 0.238 Uiso 1 1 calc R . . . .
H15T H 0.9809 0.3544 -0.5178 0.238 Uiso 1 1 calc R . . . .
H15U H 0.9203 0.3149 -0.5047 0.238 Uiso 1 1 calc R . . . .
C160 C 1.0808(9) 0.3044(6) -0.4808(7) 0.203(10) Uani 1 1 d . . . . .
H16D H 1.0968 0.2922 -0.5081 0.304 Uiso 1 1 calc R . . . .
H16E H 1.1055 0.2885 -0.4546 0.304 Uiso 1 1 calc R . . . .
H16F H 1.0888 0.3397 -0.4873 0.304 Uiso 1 1 calc R . . . .
C161 C 1.0418(5) 0.3828(4) -0.3449(5) 0.091(3) Uani 1 1 d . . . . .
C162 C 1.1074(5) 0.4123(4) -0.3394(4) 0.100(3) Uani 1 1 d . . . . .
C163_b C 1.1031(13) 0.4647(6) -0.3746(8) 0.087(6) Uani 0.376(17) 1 d . . P M 2
H16G_b H 1.0588 0.4789 -0.3688 0.130 Uiso 0.376(17) 1 calc R . P M 2
H16H_b H 1.1089 0.4607 -0.4066 0.130 Uiso 0.376(17) 1 calc R . P M 2
H16I_b H 1.1391 0.4863 -0.3699 0.130 Uiso 0.376(17) 1 calc R . P M 2
C164_a C 1.1603(9) 0.4014(7) -0.3777(6) 0.109(6) Uani 0.624(17) 1 d . . P M 1
H16J_a H 1.1649 0.3662 -0.3735 0.164 Uiso 0.624(17) 1 calc R . P M 1
H16K_a H 1.2043 0.4160 -0.3754 0.164 Uiso 0.624(17) 1 calc R . P M 1
H16L_a H 1.1449 0.4152 -0.4082 0.164 Uiso 0.624(17) 1 calc R . P M 1
C165_b C 1.1757(12) 0.3917(11) -0.3495(11) 0.114(9) Uani 0.376(17) 1 d . . P M 2
H16M_b H 1.1793 0.3856 -0.3808 0.171 Uiso 0.376(17) 1 calc R . P M 2
H16N_b H 1.1810 0.3611 -0.3269 0.171 Uiso 0.376(17) 1 calc R . P M 2
H16O_b H 1.2113 0.4149 -0.3476 0.171 Uiso 0.376(17) 1 calc R . P M 2
C166_a C 1.1397(11) 0.3881(8) -0.2923(6) 0.132(7) Uani 0.624(17) 1 d . . P M 1
H16P_a H 1.1467 0.3533 -0.2907 0.198 Uiso 0.624(17) 1 calc R . P M 1
H16Q_a H 1.1088 0.3920 -0.2657 0.198 Uiso 0.624(17) 1 calc R . P M 1
H16R_a H 1.1834 0.4040 -0.2917 0.198 Uiso 0.624(17) 1 calc R . P M 1
C167_b C 1.0958(11) 0.4234(10) -0.2908(7) 0.092(7) Uani 0.376(17) 1 d . . P M 2
H16S_b H 1.0504 0.4367 -0.2867 0.138 Uiso 0.376(17) 1 calc R . P M 2
H16T_b H 1.1300 0.4471 -0.2877 0.138 Uiso 0.376(17) 1 calc R . P M 2
H16U_b H 1.0996 0.3933 -0.2671 0.138 Uiso 0.376(17) 1 calc R . P M 2
C168_a C 1.0964(13) 0.4652(6) -0.3423(9) 0.153(8) Uani 0.624(17) 1 d . . P M 1
H16V_a H 1.0626 0.4693 -0.3173 0.230 Uiso 0.624(17) 1 calc R . P M 1
H16W_a H 1.0801 0.4802 -0.3723 0.230 Uiso 0.624(17) 1 calc R . P M 1
H16X_a H 1.1393 0.4809 -0.3394 0.230 Uiso 0.624(17) 1 calc R . P M 1
C169 C 0.8571(6) 0.4807(3) -0.4314(3) 0.081(3) Uani 1 1 d . . . . .
C170 C 0.8735(6) 0.5351(4) -0.4556(4) 0.109(3) Uani 1 1 d . . . . .
C171_a C 0.8756(9) 0.5649(5) -0.4179(5) 0.090(5) Uani 0.611(13) 1 d . . P N 1
H17A_a H 0.8331 0.5597 -0.3975 0.135 Uiso 0.611(13) 1 calc R . P N 1
H17B_a H 0.8813 0.5996 -0.4327 0.135 Uiso 0.611(13) 1 calc R . P N 1
H17C_a H 0.9138 0.5543 -0.3995 0.135 Uiso 0.611(13) 1 calc R . P N 1
C172_b C 0.8190(14) 0.5685(12) -0.4430(12) 0.155(12) Uani 0.389(13) 1 d . . P N 2
H17D_b H 0.8161 0.5667 -0.4097 0.233 Uiso 0.389(13) 1 calc R . P N 2
H17E_b H 0.7753 0.5586 -0.4513 0.233 Uiso 0.389(13) 1 calc R . P N 2
H17F_b H 0.8302 0.6020 -0.4600 0.233 Uiso 0.389(13) 1 calc R . P N 2
C173_a C 0.8127(8) 0.5570(6) -0.4841(6) 0.103(5) Uani 0.611(13) 1 d . . P N 1
H17G_a H 0.7705 0.5533 -0.4634 0.154 Uiso 0.611(13) 1 calc R . P N 1
H17H_a H 0.8080 0.5398 -0.5088 0.154 Uiso 0.611(13) 1 calc R . P N 1
H17I_a H 0.8217 0.5917 -0.4978 0.154 Uiso 0.611(13) 1 calc R . P N 1
C174_b C 0.8820(17) 0.5352(14) -0.5065(7) 0.149(11) Uani 0.389(13) 1 d . . P N 2
H17J_b H 0.9179 0.5127 -0.5123 0.223 Uiso 0.389(13) 1 calc R . P N 2
H17K_b H 0.8943 0.5681 -0.5245 0.223 Uiso 0.389(13) 1 calc R . P N 2
H17L_b H 0.8392 0.5249 -0.5158 0.223 Uiso 0.389(13) 1 calc R . P N 2
C175_a C 0.9370(9) 0.5415(7) -0.4882(6) 0.121(6) Uani 0.611(13) 1 d . . P N 1
H17M_a H 0.9333 0.5220 -0.5112 0.181 Uiso 0.611(13) 1 calc R . P N 1
H17N_a H 0.9760 0.5307 -0.4707 0.181 Uiso 0.611(13) 1 calc R . P N 1
H17O_a H 0.9432 0.5759 -0.5038 0.181 Uiso 0.611(13) 1 calc R . P N 1
C176_b C 0.9404(11) 0.5423(9) -0.4366(9) 0.115(8) Uani 0.389(13) 1 d . . P N 2
H17P_b H 0.9738 0.5196 -0.4457 0.172 Uiso 0.389(13) 1 calc R . P N 2
H17Q_b H 0.9335 0.5360 -0.4027 0.172 Uiso 0.389(13) 1 calc R . P N 2
H17R_b H 0.9569 0.5758 -0.4491 0.172 Uiso 0.389(13) 1 calc R . P N 2
C177 C 0.8159(4) 0.4240(3) -0.3097(3) 0.063(2) Uani 1 1 d . . . . .
C178 C 0.8176(5) 0.4378(4) -0.2622(3) 0.081(3) Uani 1 1 d . . . . .
C179 C 0.8391(13) 0.4924(6) -0.2740(6) 0.252(14) Uani 1 1 d . . . . .
H17S H 0.8064 0.5115 -0.2932 0.377 Uiso 1 1 calc R . . . .
H17T H 0.8843 0.4965 -0.2911 0.377 Uiso 1 1 calc R . . . .
H17U H 0.8402 0.5037 -0.2454 0.377 Uiso 1 1 calc R . . . .
C180 C 0.8620(7) 0.4007(7) -0.2322(4) 0.163(7) Uani 1 1 d . . . . .
H18A H 0.8423 0.3680 -0.2276 0.245 Uiso 1 1 calc R . . . .
H18B H 0.8638 0.4089 -0.2020 0.245 Uiso 1 1 calc R . . . .
H18C H 0.9080 0.4017 -0.2478 0.245 Uiso 1 1 calc R . . . .
C181 C 0.7461(6) 0.4329(4) -0.2344(4) 0.106(4) Uani 1 1 d . . . . .
H18D H 0.7150 0.4556 -0.2516 0.159 Uiso 1 1 calc R . . . .
H18E H 0.7496 0.4403 -0.2041 0.159 Uiso 1 1 calc R . . . .
H18F H 0.7286 0.3995 -0.2299 0.159 Uiso 1 1 calc R . . . .
C182 C 0.6894(5) 0.3822(4) -0.4713(3) 0.084(3) Uani 1 1 d . . . . .
C183 C 0.7091(6) 0.3863(5) -0.5246(4) 0.122(4) Uani 1 1 d . . . . .
C184_b C 0.7312(16) 0.3324(7) -0.5267(11) 0.152(9) Uani 0.444(15) 1 d . . P O 2
H18G_b H 0.6935 0.3097 -0.5132 0.228 Uiso 0.444(15) 1 calc R . P O 2
H18H_b H 0.7707 0.3236 -0.5093 0.228 Uiso 0.444(15) 1 calc R . P O 2
H18I_b H 0.7429 0.3309 -0.5591 0.228 Uiso 0.444(15) 1 calc R . P O 2
C185_a C 0.7848(9) 0.3757(10) -0.5332(9) 0.144(8) Uani 0.556(15) 1 d . . P O 1
H18J_a H 0.8117 0.3965 -0.5192 0.216 Uiso 0.556(15) 1 calc R . P O 1
H18K_a H 0.7980 0.3824 -0.5667 0.216 Uiso 0.556(15) 1 calc R . P O 1
H18L_a H 0.7930 0.3415 -0.5194 0.216 Uiso 0.556(15) 1 calc R . P O 1
C186_b C 0.7670(12) 0.4203(10) -0.5453(8) 0.113(8) Uani 0.444(15) 1 d . . P O 2
H18M_b H 0.8058 0.4120 -0.5270 0.169 Uiso 0.444(15) 1 calc R . P O 2
H18N_b H 0.7535 0.4537 -0.5455 0.169 Uiso 0.444(15) 1 calc R . P O 2
H18O_b H 0.7799 0.4174 -0.5772 0.169 Uiso 0.444(15) 1 calc R . P O 2
C187_a C 0.6991(15) 0.4416(7) -0.5473(9) 0.164(9) Uani 0.556(15) 1 d . . P O 1
H18P_a H 0.7289 0.4616 -0.5344 0.246 Uiso 0.556(15) 1 calc R . P O 1
H18Q_a H 0.6517 0.4502 -0.5408 0.246 Uiso 0.556(15) 1 calc R . P O 1
H18R_a H 0.7105 0.4475 -0.5809 0.246 Uiso 0.556(15) 1 calc R . P O 1
C188_b C 0.6444(10) 0.3948(11) -0.5496(9) 0.122(8) Uani 0.444(15) 1 d . . P O 2
H18S_b H 0.6094 0.3709 -0.5335 0.183 Uiso 0.444(15) 1 calc R . P O 2
H18T_b H 0.6543 0.3914 -0.5816 0.183 Uiso 0.444(15) 1 calc R . P O 2
H18U_b H 0.6280 0.4277 -0.5498 0.183 Uiso 0.444(15) 1 calc R . P O 2
C189_a C 0.6628(12) 0.3559(9) -0.5449(7) 0.139(8) Uani 0.556(15) 1 d . . P O 1
H18V_a H 0.6155 0.3645 -0.5381 0.208 Uiso 0.556(15) 1 calc R . P O 1
H18W_a H 0.6691 0.3214 -0.5313 0.208 Uiso 0.556(15) 1 calc R . P O 1
H18X_a H 0.6740 0.3623 -0.5785 0.208 Uiso 0.556(15) 1 calc R . P O 1
C190 C 0.6019(6) 0.4589(4) -0.4004(3) 0.082(3) Uani 1 1 d . . . . .
C191 C 0.5646(6) 0.5082(4) -0.4119(4) 0.121(4) Uani 1 1 d . . . . .
C192_b C 0.6002(12) 0.5441(10) -0.4534(8) 0.179(10) Uani 0.565(15) 1 d . . P P 2
H19D_b H 0.5749 0.5745 -0.4593 0.268 Uiso 0.565(15) 1 calc R . P P 2
H19E_b H 0.6022 0.5301 -0.4807 0.268 Uiso 0.565(15) 1 calc R . P P 2
H19F_b H 0.6464 0.5508 -0.4469 0.268 Uiso 0.565(15) 1 calc R . P P 2
C193_a C 0.6119(11) 0.5524(7) -0.4076(10) 0.119(7) Uani 0.435(15) 1 d . . P P 1
H19G_a H 0.6565 0.5505 -0.4244 0.179 Uiso 0.435(15) 1 calc R . P P 1
H19H_a H 0.6175 0.5504 -0.3748 0.179 Uiso 0.435(15) 1 calc R . P P 1
H19I_a H 0.5909 0.5833 -0.4208 0.179 Uiso 0.435(15) 1 calc R . P P 1
C194_b C 0.5627(10) 0.5285(6) -0.3665(6) 0.109(6) Uani 0.565(15) 1 d . . P P 2
H19J_b H 0.5396 0.5047 -0.3404 0.163 Uiso 0.565(15) 1 calc R . P P 2
H19K_b H 0.5382 0.5592 -0.3711 0.163 Uiso 0.565(15) 1 calc R . P P 2
H19L_b H 0.6092 0.5341 -0.3599 0.163 Uiso 0.565(15) 1 calc R . P P 2
C195_a C 0.4948(11) 0.5106(11) -0.3858(10) 0.140(9) Uani 0.435(15) 1 d . . P P 1
H19M_a H 0.4763 0.5431 -0.3958 0.210 Uiso 0.435(15) 1 calc R . P P 1
H19N_a H 0.4992 0.5037 -0.3524 0.210 Uiso 0.435(15) 1 calc R . P P 1
H19O_a H 0.4642 0.4864 -0.3924 0.210 Uiso 0.435(15) 1 calc R . P P 1
C196_b C 0.4881(9) 0.4986(7) -0.4187(8) 0.117(6) Uani 0.565(15) 1 d . . P P 2
H19P_b H 0.4671 0.4755 -0.3913 0.176 Uiso 0.565(15) 1 calc R . P P 2
H19Q_b H 0.4861 0.4851 -0.4461 0.176 Uiso 0.565(15) 1 calc R . P P 2
H19R_b H 0.4635 0.5293 -0.4230 0.176 Uiso 0.565(15) 1 calc R . P P 2
C197_a C 0.5579(16) 0.5174(8) -0.4664(6) 0.133(8) Uani 0.435(15) 1 d . . P P 1
H19S_a H 0.6029 0.5157 -0.4828 0.200 Uiso 0.435(15) 1 calc R . P P 1
H19T_a H 0.5388 0.5495 -0.4774 0.200 Uiso 0.435(15) 1 calc R . P P 1
H19U_a H 0.5279 0.4923 -0.4722 0.200 Uiso 0.435(15) 1 calc R . P P 1
C198 C 0.4559(5) 0.3091(4) -0.3983(4) 0.085(3) Uani 1 1 d . . . . .
C199 C 0.3899(5) 0.3180(5) -0.4218(4) 0.117(3) Uani 1 1 d . . . . .
C200_b C 0.3876(18) 0.3560(11) -0.4680(9) 0.126(10) Uani 0.309(16) 1 d . . P Q 2
H20D_b H 0.3417 0.3567 -0.4778 0.189 Uiso 0.309(16) 1 calc R . P Q 2
H20E_b H 0.4198 0.3471 -0.4917 0.189 Uiso 0.309(16) 1 calc R . P Q 2
H20F_b H 0.3999 0.3881 -0.4638 0.189 Uiso 0.309(16) 1 calc R . P Q 2
C201_a C 0.3674(10) 0.3703(6) -0.4165(7) 0.140(6) Uani 0.691(16) 1 d . . P Q 1
H20G_a H 0.4048 0.3937 -0.4289 0.210 Uiso 0.691(16) 1 calc R . P Q 1
H20H_a H 0.3556 0.3697 -0.3836 0.210 Uiso 0.691(16) 1 calc R . P Q 1
H20I_a H 0.3277 0.3801 -0.4336 0.210 Uiso 0.691(16) 1 calc R . P Q 1
C202_b C 0.3389(14) 0.3320(13) -0.3841(9) 0.114(9) Uani 0.309(16) 1 d . . P Q 2
H20J_b H 0.2946 0.3385 -0.3961 0.172 Uiso 0.309(16) 1 calc R . P Q 2
H20K_b H 0.3557 0.3612 -0.3759 0.172 Uiso 0.309(16) 1 calc R . P Q 2
H20L_b H 0.3345 0.3051 -0.3566 0.172 Uiso 0.309(16) 1 calc R . P Q 2
C203_a C 0.3327(9) 0.2817(7) -0.4029(7) 0.157(8) Uani 0.691(16) 1 d . . P Q 1
H20M_a H 0.2933 0.2909 -0.4204 0.235 Uiso 0.691(16) 1 calc R . P Q 1
H20N_a H 0.3202 0.2814 -0.3702 0.235 Uiso 0.691(16) 1 calc R . P Q 1
H20O_a H 0.3474 0.2493 -0.4057 0.235 Uiso 0.691(16) 1 calc R . P Q 1
C204_b C 0.3661(18) 0.2672(8) -0.4284(13) 0.125(9) Uani 0.309(16) 1 d . . P Q 2
H20P_b H 0.3237 0.2710 -0.4435 0.188 Uiso 0.309(16) 1 calc R . P Q 2
H20Q_b H 0.3584 0.2445 -0.3981 0.188 Uiso 0.309(16) 1 calc R . P Q 2
H20R_b H 0.4012 0.2545 -0.4478 0.188 Uiso 0.309(16) 1 calc R . P Q 2
C205_a C 0.4092(8) 0.3217(8) -0.4746(5) 0.122(6) Uani 0.691(16) 1 d . . P Q 1
H20S_a H 0.4465 0.3454 -0.4859 0.183 Uiso 0.691(16) 1 calc R . P Q 1
H20T_a H 0.3697 0.3321 -0.4917 0.183 Uiso 0.691(16) 1 calc R . P Q 1
H20U_a H 0.4236 0.2898 -0.4794 0.183 Uiso 0.691(16) 1 calc R . P Q 1
C206 C 0.5294(4) 0.3231(3) -0.2887(3) 0.069(2) Uani 1 1 d . . . . .
C207 C 0.5112(5) 0.3458(4) -0.2447(3) 0.087(3) Uani 1 1 d . . . . .
C208 C 0.5268(9) 0.3985(4) -0.2557(4) 0.146(6) Uani 1 1 d . . . . .
H20V H 0.5033 0.4148 -0.2823 0.219 Uiso 1 1 calc R . . . .
H20W H 0.5759 0.4039 -0.2630 0.219 Uiso 1 1 calc R . . . .
H20X H 0.5116 0.4119 -0.2289 0.219 Uiso 1 1 calc R . . . .
C209 C 0.5457(9) 0.3184(6) -0.2040(4) 0.148(6) Uani 1 1 d . . . . .
H20Y H 0.5339 0.2837 -0.1981 0.223 Uiso 1 1 calc R . . . .
H H 0.5306 0.3308 -0.1766 0.223 Uiso 1 1 calc R . . . .
HA H 0.5950 0.3228 -0.2107 0.223 Uiso 1 1 calc R . . . .
C210 C 0.4308(7) 0.3366(5) -0.2348(5) 0.139(5) Uani 1 1 d . . . . .
H21D H 0.4209 0.3015 -0.2276 0.209 Uiso 1 1 calc R . . . .
H21E H 0.4088 0.3525 -0.2623 0.209 Uiso 1 1 calc R . . . .
H21F H 0.4136 0.3501 -0.2085 0.209 Uiso 1 1 calc R . . . .
C211 C 0.5771(4) 0.1581(3) -0.3850(3) 0.065(2) Uani 1 1 d . . . . .
C212 C 0.5735(6) 0.1436(4) -0.4318(4) 0.105(3) Uani 1 1 d . . . . .
C213_b C 0.4976(10) 0.1378(9) -0.4386(8) 0.130(7) Uani 0.64(2) 1 d . . P R 2
H21G_b H 0.4938 0.1286 -0.4681 0.195 Uiso 0.64(2) 1 calc R . P R 2
H21H_b H 0.4747 0.1688 -0.4390 0.195 Uiso 0.64(2) 1 calc R . P R 2
H21I_b H 0.4763 0.1125 -0.4132 0.195 Uiso 0.64(2) 1 calc R . P R 2
C214_a C 0.4943(19) 0.1051(15) -0.4126(13) 0.116(9) Uani 0.36(2) 1 d . . P R 1
H21J_a H 0.4575 0.1250 -0.4029 0.174 Uiso 0.36(2) 1 calc R . P R 1
H21K_a H 0.5027 0.0782 -0.3866 0.174 Uiso 0.36(2) 1 calc R . P R 1
H21L_a H 0.4812 0.0920 -0.4384 0.174 Uiso 0.36(2) 1 calc R . P R 1
C215_a C 0.621(3) 0.1088(15) -0.4446(19) 0.094(9) Uani 0.36(2) 1 d . . P R 1
H21M_a H 0.6423 0.0916 -0.4171 0.142 Uiso 0.36(2) 1 calc R . P R 1
H21N_a H 0.6566 0.1260 -0.4678 0.142 Uiso 0.36(2) 1 calc R . P R 1
H21O_a H 0.5975 0.0854 -0.4574 0.142 Uiso 0.36(2) 1 calc R . P R 1
C216_b C 0.6108(13) 0.0940(8) -0.4325(10) 0.106(7) Uani 0.64(2) 1 d . . P R 2
H21P_b H 0.6077 0.0858 -0.4625 0.159 Uiso 0.64(2) 1 calc R . P R 2
H21Q_b H 0.5893 0.0680 -0.4077 0.159 Uiso 0.64(2) 1 calc R . P R 2
H21R_b H 0.6587 0.0974 -0.4276 0.159 Uiso 0.64(2) 1 calc R . P R 2
C217_b C 0.6089(13) 0.1837(8) -0.4725(7) 0.147(8) Uani 0.64(2) 1 d . . P R 2
H21S_b H 0.6063 0.1742 -0.5019 0.221 Uiso 0.64(2) 1 calc R . P R 2
H21T_b H 0.6567 0.1874 -0.4674 0.221 Uiso 0.64(2) 1 calc R . P R 2
H21U_b H 0.5859 0.2148 -0.4736 0.221 Uiso 0.64(2) 1 calc R . P R 2
C218_a C 0.536(3) 0.1740(14) -0.4676(12) 0.121(9) Uani 0.36(2) 1 d . . P R 1
H21V_a H 0.5058 0.1954 -0.4535 0.182 Uiso 0.36(2) 1 calc R . P R 1
H21W_a H 0.5090 0.1532 -0.4815 0.182 Uiso 0.36(2) 1 calc R . P R 1
H21X_a H 0.5681 0.1938 -0.4915 0.182 Uiso 0.36(2) 1 calc R . P R 1
C219 C 0.4658(4) 0.1439(4) -0.2751(4) 0.086(3) Uani 1 1 d D . . . .
C220_b C 0.3951(16) 0.0991(11) -0.2806(11) 0.159(10) Uani 0.369(13) 1 d . . P S 2
C221_a C 0.3506(7) 0.1547(5) -0.2306(6) 0.100(5) Uani 0.631(13) 1 d . . P S 1
H22A_a H 0.3723 0.1705 -0.2095 0.149 Uiso 0.631(13) 1 calc R . P S 1
H22B_a H 0.3091 0.1376 -0.2145 0.149 Uiso 0.631(13) 1 calc R . P S 1
H22C_a H 0.3391 0.1793 -0.2576 0.149 Uiso 0.631(13) 1 calc R . P S 1
C222_b C 0.3564(12) 0.1351(10) -0.3162(11) 0.136(10) Uani 0.369(13) 1 d . . P S 2
H22D_b H 0.3847 0.1438 -0.3459 0.204 Uiso 0.369(13) 1 calc R . P S 2
H22E_b H 0.3463 0.1646 -0.3048 0.204 Uiso 0.369(13) 1 calc R . P S 2
H22F_b H 0.3140 0.1198 -0.3206 0.204 Uiso 0.369(13) 1 calc R . P S 2
C223_a C 0.4000(6) 0.1179(5) -0.2467(5) 0.100(5) Uani 0.631(13) 1 d D . P S 1
C224_a C 0.3667(10) 0.0919(8) -0.2803(8) 0.146(7) Uani 0.631(13) 1 d D . P S 1
H22G_a H 0.3986 0.0688 -0.2902 0.219 Uiso 0.631(13) 1 calc R . P S 1
H22H_a H 0.3550 0.1163 -0.3075 0.219 Uiso 0.631(13) 1 calc R . P S 1
H22I_a H 0.3254 0.0745 -0.2644 0.219 Uiso 0.631(13) 1 calc R . P S 1
C225_b C 0.353(2) 0.0837(14) -0.2325(11) 0.180(13) Uani 0.369(13) 1 d . . P S 2
H22J_b H 0.3795 0.0610 -0.2111 0.271 Uiso 0.369(13) 1 calc R . P S 2
H22K_b H 0.3107 0.0678 -0.2359 0.271 Uiso 0.369(13) 1 calc R . P S 2
H22L_b H 0.3430 0.1126 -0.2202 0.271 Uiso 0.369(13) 1 calc R . P S 2
C226 C 0.9907(10) 0.2348(5) -0.4545(6) 0.191(9) Uani 1 1 d . . . . .
H22M H 1.0230 0.2191 -0.4733 0.286 Uiso 1 1 calc GR . . . .
H22N H 0.9443 0.2275 -0.4599 0.286 Uiso 1 1 calc GR . . . .
H22O H 0.9969 0.2226 -0.4216 0.286 Uiso 1 1 calc GR . . . .
C227_b C 0.420(2) 0.0538(12) -0.2995(14) 0.179(14) Uani 0.369(13) 1 d . . P S 2
H22P_b H 0.4439 0.0318 -0.2762 0.268 Uiso 0.369(13) 1 calc R . P S 2
H22Q_b H 0.4502 0.0646 -0.3279 0.268 Uiso 0.369(13) 1 calc R . P S 2
H22R_b H 0.3803 0.0366 -0.3063 0.268 Uiso 0.369(13) 1 calc R . P S 2
C228_a C 0.4245(9) 0.0803(6) -0.2039(7) 0.138(7) Uani 0.631(13) 1 d . . P S 1
H22S_a H 0.4557 0.0573 -0.2149 0.207 Uiso 0.631(13) 1 calc R . P S 1
H22T_a H 0.3852 0.0624 -0.1854 0.207 Uiso 0.631(13) 1 calc R . P S 1
H22U_a H 0.4479 0.0977 -0.1848 0.207 Uiso 0.631(13) 1 calc R . P S 1
C229 C 0.6716(4) 0.0281(3) -0.2597(3) 0.0552(17) Uani 1 1 d . . . . .
C230 C 0.6608(4) -0.0281(3) -0.2572(4) 0.073(2) Uani 1 1 d . . . . .
C231 C 0.6865(6) -0.0341(4) -0.3070(5) 0.118(5) Uani 1 1 d . . . . .
H23A H 0.6579 -0.0153 -0.3296 0.177 Uiso 1 1 calc R . . . .
H23B H 0.6842 -0.0685 -0.3079 0.177 Uiso 1 1 calc R . . . .
H23C H 0.7336 -0.0222 -0.3148 0.177 Uiso 1 1 calc R . . . .
C232 C 0.5865(5) -0.0426(3) -0.2492(5) 0.100(4) Uani 1 1 d . . . . .
H23D H 0.5617 -0.0217 -0.2729 0.151 Uiso 1 1 calc R . . . .
H23E H 0.5682 -0.0388 -0.2185 0.151 Uiso 1 1 calc R . . . .
H23F H 0.5814 -0.0766 -0.2509 0.151 Uiso 1 1 calc R . . . .
C233 C 0.7047(6) -0.0568(3) -0.2237(5) 0.119(5) Uani 1 1 d . . . . .
H23G H 0.7517 -0.0449 -0.2318 0.178 Uiso 1 1 calc R . . . .
H23H H 0.7023 -0.0912 -0.2249 0.178 Uiso 1 1 calc R . . . .
H23I H 0.6892 -0.0534 -0.1924 0.178 Uiso 1 1 calc R . . . .
C234 C 0.6620(4) 0.1313(3) -0.1951(3) 0.0537(17) Uani 1 1 d . . . . .
C235 C 0.6406(4) 0.1506(3) -0.1512(3) 0.0579(18) Uani 1 1 d . . . . .
C236 C 0.5766(4) 0.1717(3) -0.1467(3) 0.0553(17) Uani 1 1 d . . . . .
H236 H 0.5457 0.1728 -0.1695 0.066 Uiso 1 1 calc R . . . .
C237 C 0.6854(4) 0.1477(3) -0.1171(3) 0.068(2) Uani 1 1 d . . . . .
H237 H 0.7285 0.1331 -0.1200 0.082 Uiso 1 1 calc R . . . .
C238 C 0.6650(4) 0.1673(4) -0.0782(3) 0.077(2) Uani 1 1 d . . . . .
C239 C 0.5591(4) 0.1914(3) -0.1073(3) 0.0566(18) Uani 1 1 d . . . . .
C242_a C 0.8023(11) 0.1310(16) 0.0056(8) 0.116(14) Uani 0.40(6) 1 d . . P K 1
H242_a H 0.8428 0.1130 0.0091 0.139 Uiso 0.40(6) 1 calc R . P K 1
C243_a C 0.7784(14) 0.1571(17) 0.0393(8) 0.109(12) Uani 0.40(6) 1 d G . P K 1
H243_a H 0.8031 0.1565 0.0653 0.131 Uiso 0.40(6) 1 calc R . P K 1
C244_a C 0.7178(15) 0.1840(15) 0.0342(9) 0.098(10) Uani 0.40(6) 1 d G . P K 1
H244_a H 0.7018 0.2014 0.0568 0.118 Uiso 0.40(6) 1 calc R . P K 1
N7_a N 0.6809(13) 0.1848(13) -0.0046(11) 0.078(7) Uani 0.40(6) 1 d G . P K 1
C240_a C 0.7047(13) 0.1587(12) -0.0382(9) 0.080(7) Uani 0.40(6) 1 d G . P K 1
C241_a C 0.7654(13) 0.1318(13) -0.0331(7) 0.081(8) Uani 0.40(6) 1 d G . P K 1
H241_a H 0.7813 0.1144 -0.0557 0.097 Uiso 0.40(6) 1 calc R . P K 1
C249_b C 0.7124(10) 0.2092(19) 0.0260(11) 0.149(15) Uani 0.60(6) 1 d . . P K 2
H249_b H 0.6905 0.2253 0.0480 0.178 Uiso 0.60(6) 1 calc R . P K 2
C248_b C 0.7800(11) 0.193(3) 0.0303(13) 0.19(2) Uani 0.60(6) 1 d G . P K 2
H248_b H 0.8034 0.1984 0.0551 0.231 Uiso 0.60(6) 1 calc R . P K 2
C247_b C 0.8126(11) 0.169(3) -0.0026(13) 0.22(3) Uani 0.60(6) 1 d G . P K 2
H247_b H 0.8578 0.1582 0.0003 0.267 Uiso 0.60(6) 1 calc R . P K 2
C246_b C 0.7775(12) 0.161(2) -0.0397(11) 0.144(16) Uani 0.60(6) 1 d G . P K 2
H246_b H 0.7994 0.1449 -0.0616 0.172 Uiso 0.60(6) 1 calc R . P K 2
C245_b C 0.7099(10) 0.1771(16) -0.0439(9) 0.103(9) Uani 0.60(6) 1 d G . P K 2
N3C_b N 0.6773(8) 0.2012(15) -0.0111(9) 0.100(9) Uani 0.60(6) 1 d G . P K 2
C250 C 0.4933(4) 0.2174(3) -0.0979(3) 0.066(2) Uani 1 1 d . . . . .
C251 C 0.4385(5) 0.2204(4) -0.1232(4) 0.095(3) Uani 1 1 d . . . . .
H251 H 0.4378 0.2036 -0.1473 0.114 Uiso 1 1 calc R . . . .
C252 C 0.3822(5) 0.2494(5) -0.1125(4) 0.111(4) Uani 1 1 d . . . . .
H252 H 0.3453 0.2542 -0.1312 0.134 Uiso 1 1 calc R . . . .
C253 C 0.3823(7) 0.2702(5) -0.0750(4) 0.113(4) Uani 1 1 d . . . . .
H253 H 0.3440 0.2873 -0.0659 0.136 Uiso 1 1 calc R . . . .
C254 C 0.4387(6) 0.2657(4) -0.0508(4) 0.094(3) Uani 1 1 d . . . . .
H254 H 0.4390 0.2812 -0.0257 0.112 Uiso 1 1 calc R . . . .
C275 C 1.059(2) 0.1382(10) -0.0105(16) 0.233(2) Uani 0.5 1 d D . P . .
H27D H 1.0148 0.1334 -0.0215 0.349 Uiso 0.5 1 calc R . P . .
H27E H 1.0599 0.1188 0.0212 0.349 Uiso 0.5 1 calc R . P . .
H27F H 1.0951 0.1279 -0.0307 0.349 Uiso 0.5 1 calc R . P . .
C281 C 1.0183(12) 0.2243(11) -0.0273(10) 0.233(2) Uani 0.5 1 d D . P . .
H281 H 0.9779 0.2136 -0.0370 0.279 Uiso 0.5 1 calc R . P . .
C280 C 1.0287(16) 0.2743(10) -0.0289(10) 0.233(2) Uani 0.5 1 d G . P . .
H280 H 0.9951 0.2972 -0.0397 0.279 Uiso 0.5 1 calc R . P . .
C279 C 1.0891(19) 0.2903(9) -0.0143(11) 0.233(2) Uani 0.5 1 d G . P . .
H279 H 1.0960 0.3238 -0.0154 0.279 Uiso 0.5 1 calc R . P . .
C278 C 1.1392(14) 0.2561(12) 0.0018(11) 0.233(2) Uani 0.5 1 d G . P . .
H278 H 1.1797 0.2668 0.0116 0.279 Uiso 0.5 1 calc R . P . .
C277 C 1.1289(12) 0.2060(11) 0.0034(10) 0.233(2) Uani 0.5 1 d DG . P . .
H277 H 1.1624 0.1832 0.0142 0.279 Uiso 0.5 1 calc R . P . .
C276 C 1.0684(14) 0.1901(8) -0.0111(11) 0.233(2) Uani 0.5 1 d DG . P . .
C289 C 0.332(2) 0.1457(12) 0.5109(13) 0.233(2) Uani 0.5 1 d D . P . .
H28D H 0.3295 0.1769 0.4886 0.349 Uiso 0.5 1 calc R . P . .
H28E H 0.3780 0.1408 0.5200 0.349 Uiso 0.5 1 calc R . P . .
H28F H 0.3002 0.1457 0.5384 0.349 Uiso 0.5 1 calc R . P . .
C295 C 0.2892(15) 0.1188(9) 0.4454(9) 0.233(2) Uani 0.5 1 d D . P . .
H295 H 0.2899 0.1518 0.4287 0.279 Uiso 0.5 1 calc R . P . .
C294 C 0.2643(14) 0.0818(13) 0.4258(9) 0.233(2) Uani 0.5 1 d G . P . .
H294 H 0.2484 0.0900 0.3959 0.279 Uiso 0.5 1 calc R . P . .
C293 C 0.2633(15) 0.0326(11) 0.4507(13) 0.233(2) Uani 0.5 1 d G . P . .
H293 H 0.2466 0.0078 0.4376 0.279 Uiso 0.5 1 calc R . P . .
C292 C 0.2871(15) 0.0203(8) 0.4953(12) 0.233(2) Uani 0.5 1 d G . P . .
H292 H 0.2864 -0.0127 0.5121 0.279 Uiso 0.5 1 calc R . P . .
C291 C 0.3120(15) 0.0573(10) 0.5150(9) 0.233(2) Uani 0.5 1 d DG . P . .
H291 H 0.3279 0.0491 0.5448 0.279 Uiso 0.5 1 calc R . P . .
C290 C 0.3130(15) 0.1066(9) 0.4900(10) 0.233(2) Uani 0.5 1 d DG . P . .
N4_a N 0.7653(11) 0.3104(6) 0.2221(6) 0.130(6) Uani 0.601(17) 1 d D . P T 1
H4D_a H 0.7518 0.3410 0.2097 0.155 Uiso 0.601(17) 1 calc R . P T 1
H4E_a H 0.8114 0.3113 0.2193 0.155 Uiso 0.601(17) 1 calc R . P T 1
C127_a C 0.7423(9) 0.3002(7) 0.2750(6) 0.109(6) Uani 0.601(17) 1 d D . P T 1
H12D_a H 0.6926 0.3044 0.2800 0.131 Uiso 0.601(17) 1 calc R . P T 1
H12E_a H 0.7531 0.2664 0.2902 0.131 Uiso 0.601(17) 1 calc R . P T 1
C128_a C 0.7799(19) 0.3361(13) 0.2951(10) 0.198(11) Uani 0.601(17) 1 d D . P T 1
H12F_a H 0.7716 0.3704 0.2799 0.237 Uiso 0.601(17) 1 calc R . P T 1
H12G_a H 0.8293 0.3302 0.2944 0.237 Uiso 0.601(17) 1 calc R . P T 1
C129_a C 0.742(2) 0.3205(14) 0.3453(11) 0.202(12) Uani 0.601(17) 1 d D . P T 1
H12H_a H 0.7597 0.3402 0.3650 0.303 Uiso 0.601(17) 1 calc R . P T 1
H12I_a H 0.7507 0.2861 0.3583 0.303 Uiso 0.601(17) 1 calc R . P T 1
H12J_a H 0.6935 0.3255 0.3440 0.303 Uiso 0.601(17) 1 calc R . P T 1
C130_a C 0.7443(9) 0.2783(9) 0.1904(7) 0.083(6) Uani 0.601(17) 1 d D . P T 1
H13M_a H 0.6941 0.2778 0.1921 0.100 Uiso 0.601(17) 1 calc R . P T 1
H13N_a H 0.7585 0.2447 0.2034 0.100 Uiso 0.601(17) 1 calc R . P T 1
C131_a C 0.7716(13) 0.2920(8) 0.1389(7) 0.136(7) Uani 0.601(17) 1 d D . P T 1
H13O_a H 0.8210 0.2864 0.1344 0.163 Uiso 0.601(17) 1 calc R . P T 1
H13P_a H 0.7618 0.3261 0.1243 0.163 Uiso 0.601(17) 1 calc R . P T 1
C132_a C 0.7293(18) 0.2552(11) 0.1206(11) 0.161(11) Uani 0.601(17) 1 d D . P T 1
H13Q_a H 0.7411 0.2594 0.0872 0.241 Uiso 0.601(17) 1 calc R . P T 1
H13R_a H 0.6808 0.2612 0.1267 0.241 Uiso 0.601(17) 1 calc R . P T 1
H13S_a H 0.7395 0.2219 0.1366 0.241 Uiso 0.601(17) 1 calc R . P T 1
C282 C 0.328(2) 0.1139(13) -0.0142(13) 0.233(2) Uani 0.5 1 d D . P . .
H28G H 0.3096 0.0824 -0.0160 0.349 Uiso 0.5 1 calc R . P . .
H28H H 0.3744 0.1097 -0.0046 0.349 Uiso 0.5 1 calc R . P . .
H28I H 0.3296 0.1364 -0.0447 0.349 Uiso 0.5 1 calc R . P . .
C285 C 0.2190(14) 0.1121(11) 0.0953(10) 0.233(2) Uani 0.5 1 d . . P . .
H285 H 0.1910 0.0895 0.1179 0.279 Uiso 0.5 1 calc R . P . .
C284 C 0.2438(15) 0.1000(9) 0.0531(11) 0.233(2) Uani 0.5 1 d DG . P . .
H284 H 0.2323 0.0694 0.0474 0.279 Uiso 0.5 1 calc R . P . .
C283 C 0.2856(15) 0.1337(10) 0.0194(9) 0.233(2) Uani 0.5 1 d DG . P . .
C288 C 0.3027(15) 0.1794(9) 0.0278(11) 0.233(2) Uani 0.5 1 d DG . P . .
H288 H 0.3307 0.2019 0.0053 0.279 Uiso 0.5 1 calc R . P . .
C287 C 0.2779(16) 0.1915(10) 0.0701(12) 0.233(2) Uani 0.5 1 d G . P . .
H287 H 0.2893 0.2221 0.0757 0.279 Uiso 0.5 1 calc R . P . .
C286 C 0.2361(16) 0.1578(13) 0.1038(10) 0.233(2) Uani 0.5 1 d G . P . .
H286 H 0.2195 0.1659 0.1320 0.279 Uiso 0.5 1 calc R . P . .
N8_a N 0.7321(14) 0.2607(13) -0.3405(10) 0.159(8) Uani 0.508(14) 1 d D . P U 1
H8D_a H 0.6966 0.2392 -0.3333 0.191 Uiso 0.508(14) 1 calc R . P U 1
H8E_a H 0.7145 0.2901 -0.3526 0.191 Uiso 0.508(14) 1 calc R . P U 1
C255_a C 0.7759(13) 0.2464(10) -0.3811(9) 0.102(6) Uani 0.508(14) 1 d D . P U 1
H25D_a H 0.8077 0.2743 -0.3939 0.123 Uiso 0.508(14) 1 calc R . P U 1
H25E_a H 0.8041 0.2191 -0.3665 0.123 Uiso 0.508(14) 1 calc R . P U 1
C256_a C 0.7510(15) 0.2317(15) -0.4232(11) 0.163(10) Uani 0.508(14) 1 d D . P U 1
H25F_a H 0.7270 0.2586 -0.4426 0.196 Uiso 0.508(14) 1 calc R . P U 1
H25G_a H 0.7212 0.2024 -0.4141 0.196 Uiso 0.508(14) 1 calc R . P U 1
C257_a C 0.8202(16) 0.2214(18) -0.4477(14) 0.177(13) Uani 0.508(14) 1 d D . P U 1
H25H_a H 0.8129 0.2113 -0.4762 0.266 Uiso 0.508(14) 1 calc R . P U 1
H25I_a H 0.8429 0.1955 -0.4271 0.266 Uiso 0.508(14) 1 calc R . P U 1
H25J_a H 0.8487 0.2510 -0.4552 0.266 Uiso 0.508(14) 1 calc R . P U 1
C258_a C 0.7570(17) 0.2647(18) -0.2935(11) 0.126(7) Uani 0.508(14) 1 d D . P U 1
H25K_a H 0.7733 0.2327 -0.2773 0.151 Uiso 0.508(14) 1 calc R . P U 1
H25L_a H 0.7954 0.2883 -0.2992 0.151 Uiso 0.508(14) 1 calc R . P U 1
C259_a C 0.6992(15) 0.2814(12) -0.2631(9) 0.150(8) Uani 0.508(14) 1 d D . P U 1
H25M_a H 0.6899 0.3166 -0.2722 0.179 Uiso 0.508(14) 1 calc R . P U 1
H25N_a H 0.6569 0.2617 -0.2593 0.179 Uiso 0.508(14) 1 calc R . P U 1
C260_a C 0.7423(8) 0.2676(10) -0.2221(9) 0.100(6) Uani 0.508(14) 1 d D . P U 1
H26D_a H 0.7172 0.2746 -0.1944 0.150 Uiso 0.508(14) 1 calc R . P U 1
H26E_a H 0.7848 0.2866 -0.2292 0.150 Uiso 0.508(14) 1 calc R . P U 1
H26F_a H 0.7523 0.2328 -0.2164 0.150 Uiso 0.508(14) 1 calc R . P U 1
C261 C 1.211(2) 0.1735(10) -0.1186(14) 0.233(2) Uani 0.5 1 d D . P . .
H26G H 1.2258 0.1541 -0.1410 0.349 Uiso 0.5 1 calc R . P . .
H26H H 1.1652 0.1627 -0.1043 0.349 Uiso 0.5 1 calc R . P . .
H26I H 1.2424 0.1692 -0.0945 0.349 Uiso 0.5 1 calc R . P . .
C262 C 1.2097(16) 0.2234(8) -0.1416(10) 0.233(2) Uani 0.5 1 d D . P . .
C267 C 1.1894(15) 0.2580(11) -0.1152(9) 0.233(2) Uani 0.5 1 d DG . P . .
H267 H 1.1704 0.2473 -0.0840 0.279 Uiso 0.5 1 calc R . P . .
C266 C 1.1975(16) 0.3085(10) -0.1354(12) 0.233(2) Uani 0.5 1 d G . P . .
H266 H 1.1839 0.3316 -0.1178 0.279 Uiso 0.5 1 calc R . P . .
C265 C 1.2259(16) 0.3244(9) -0.1820(12) 0.233(2) Uani 0.5 1 d G . P . .
H265 H 1.2313 0.3582 -0.1955 0.279 Uiso 0.5 1 calc R . P . .
C264 C 1.2462(15) 0.2899(12) -0.2083(9) 0.233(2) Uani 0.5 1 d G . P . .
H264 H 1.2652 0.3006 -0.2395 0.279 Uiso 0.5 1 calc R . P . .
C263 C 1.2381(16) 0.2394(11) -0.1881(9) 0.233(2) Uani 0.5 1 d DG . P . .
H263 H 1.2517 0.2163 -0.2058 0.279 Uiso 0.5 1 calc R . P . .
C269 C 0.5943(9) 0.0291(5) -0.1198(5) 0.233(2) Uani 1 1 d D . . . .
H269 H 0.5697 0.0289 -0.1456 0.279 Uiso 1 1 calc R . . . .
C274 C 0.5598(6) 0.0362(5) -0.0778(6) 0.233(2) Uani 1 1 d DG . . . .
C273 C 0.5966(9) 0.0366(5) -0.0393(5) 0.233(2) Uani 1 1 d DG . . . .
H273 H 0.5735 0.0412 -0.0112 0.279 Uiso 1 1 calc R . . . .
C272 C 0.6679(9) 0.0299(5) -0.0426(6) 0.233(2) Uani 1 1 d G . . . .
H272 H 0.6925 0.0302 -0.0168 0.279 Uiso 1 1 calc R . . . .
C271 C 0.7024(6) 0.0229(5) -0.0845(7) 0.233(2) Uani 1 1 d G . . . .
H271 H 0.7501 0.0185 -0.0868 0.279 Uiso 1 1 calc R . . . .
C270 C 0.6656(9) 0.0225(5) -0.1231(5) 0.233(2) Uani 1 1 d G . . . .
H270 H 0.6887 0.0178 -0.1512 0.279 Uiso 1 1 calc R . . . .
Cl1 Cl 0.36721(12) 0.31852(10) 0.06065(9) 0.0937(8) Uani 1 1 d . . . . .
O1 O 0.3750(4) 0.2760(4) 0.0961(4) 0.162(4) Uani 1 1 d . . . . .
O2 O 0.3438(5) 0.3570(4) 0.0818(4) 0.161(4) Uani 1 1 d . . . . .
O3 O 0.3174(5) 0.3089(4) 0.0293(3) 0.136(3) Uani 1 1 d . . . . .
O4 O 0.4314(3) 0.3325(2) 0.0324(2) 0.0896(19) Uani 1 1 d . . . . .
N9 N 0.5785(15) 0.4556(15) -0.0133(11) 0.186(14) Uani 0.5 1 d . . P . .
C296 C 0.4811(11) 0.4423(7) 0.0613(7) 0.077(5) Uani 0.5 1 d . . P . .
H29D H 0.4846 0.4119 0.0845 0.115 Uiso 0.5 1 calc R . P . .
H29E H 0.4369 0.4433 0.0488 0.115 Uiso 0.5 1 calc R . P . .
H29F H 0.4855 0.4700 0.0757 0.115 Uiso 0.5 1 calc R . P . .
C297 C 0.531(3) 0.4449(8) 0.0265(16) 0.176(17) Uani 0.5 1 d . . P . .
N10 N 0.7795(14) 0.4828(11) -0.1299(11) 0.152(11) Uani 0.5 1 d . . P . .
C298 C 0.7202(16) 0.5245(11) -0.0645(10) 0.144(11) Uani 0.5 1 d D . P . .
H29G H 0.7397 0.5108 -0.0354 0.217 Uiso 0.5 1 calc GR . P . .
H29H H 0.6714 0.5169 -0.0608 0.217 Uiso 0.5 1 calc GR . P . .
H29I H 0.7272 0.5598 -0.0727 0.217 Uiso 0.5 1 calc GR . P . .
C299 C 0.7548(11) 0.5024(9) -0.1031(10) 0.125(11) Uani 0.5 1 d D . P . .
C300 C 0.4912(8) 0.0517(8) -0.0779(8) 0.233(2) Uani 1 1 d D . . . .
H30A H 0.4736 0.0491 -0.1070 0.349 Uiso 1 1 calc R . . . .
H30B H 0.4891 0.0856 -0.0751 0.349 Uiso 1 1 calc R . . . .
H30C H 0.4636 0.0311 -0.0517 0.349 Uiso 1 1 calc R . . . .
C400_b C 0.782(3) 0.3516(15) 0.3253(16) 0.206(15) Uani 0.399(17) 1 d D . P T 2
H40D_b H 0.7593 0.3691 0.3470 0.309 Uiso 0.399(17) 1 calc R . P T 2
H40E_b H 0.8091 0.3747 0.3005 0.309 Uiso 0.399(17) 1 calc R . P T 2
H40F_b H 0.8127 0.3275 0.3418 0.309 Uiso 0.399(17) 1 calc R . P T 2
C401_b C 0.727(2) 0.325(2) 0.3036(19) 0.228(14) Uani 0.399(17) 1 d D . P T 2
H40G_b H 0.7000 0.3009 0.3280 0.274 Uiso 0.399(17) 1 calc R . P T 2
H40H_b H 0.6968 0.3483 0.2862 0.274 Uiso 0.399(17) 1 calc R . P T 2
C402_b C 0.7707(18) 0.2987(18) 0.2709(13) 0.195(16) Uani 0.399(17) 1 d D . P T 2
H40I_b H 0.8069 0.3209 0.2526 0.234 Uiso 0.399(17) 1 calc R . P T 2
H40J_b H 0.7922 0.2697 0.2891 0.234 Uiso 0.399(17) 1 calc R . P T 2
N403_b N 0.7230(14) 0.2834(15) 0.2387(11) 0.182(14) Uani 0.399(17) 1 d D . P T 2
H40K_b H 0.7038 0.2539 0.2522 0.219 Uiso 0.399(17) 1 calc R . P T 2
H40L_b H 0.6893 0.3054 0.2331 0.219 Uiso 0.399(17) 1 calc R . P T 2
C404_b C 0.7646(13) 0.2811(16) 0.1930(10) 0.104(11) Uani 0.399(17) 1 d D . P T 2
H40M_b H 0.7819 0.3140 0.1769 0.125 Uiso 0.399(17) 1 calc R . P T 2
H40N_b H 0.8041 0.2597 0.1995 0.125 Uiso 0.399(17) 1 calc R . P T 2
C405_b C 0.7207(15) 0.2615(19) 0.1627(11) 0.183(19) Uani 0.399(17) 1 d D . P T 2
H40O_b H 0.6776 0.2794 0.1605 0.219 Uiso 0.399(17) 1 calc R . P T 2
H40P_b H 0.7099 0.2267 0.1764 0.219 Uiso 0.399(17) 1 calc R . P T 2
C406_b C 0.7581(13) 0.2671(13) 0.1139(9) 0.107(10) Uani 0.399(17) 1 d D . P T 2
H40Q_b H 0.7297 0.2536 0.0945 0.161 Uiso 0.399(17) 1 calc R . P T 2
H40R_b H 0.8010 0.2496 0.1162 0.161 Uiso 0.399(17) 1 calc R . P T 2
H40S_b H 0.7674 0.3017 0.1000 0.161 Uiso 0.399(17) 1 calc R . P T 2
C12S C 0.7976(7) 0.7141(5) -0.3844(5) 0.233(2) Uani 1 1 d D . . . .
H12S H 0.8143 0.7118 -0.3552 0.279 Uiso 1 1 calc R . . . .
C11S C 0.7527(6) 0.6775(4) -0.3906(5) 0.233(2) Uani 1 1 d DG . . . .
C16S C 0.7277(7) 0.6809(4) -0.4343(5) 0.233(2) Uani 1 1 d DG . . . .
H16Y H 0.6977 0.6565 -0.4385 0.279 Uiso 1 1 calc R . . . .
C15S C 0.7475(8) 0.7208(5) -0.4718(5) 0.233(2) Uani 1 1 d G . . . .
H15V H 0.7307 0.7230 -0.5010 0.279 Uiso 1 1 calc R . . . .
C14S C 0.7923(7) 0.7573(4) -0.4655(5) 0.233(2) Uani 1 1 d G . . . .
H14Y H 0.8056 0.7840 -0.4906 0.279 Uiso 1 1 calc R . . . .
C13S C 0.8174(7) 0.7540(4) -0.4218(6) 0.233(2) Uani 1 1 d G . . . .
H13T H 0.8473 0.7784 -0.4176 0.279 Uiso 1 1 calc R . . . .
C17S C 0.7306(9) 0.6359(6) -0.3524(6) 0.233(2) Uani 1 1 d D . . . .
H17V H 0.7518 0.6384 -0.3246 0.349 Uiso 1 1 calc R . . . .
H17W H 0.7441 0.6055 -0.3611 0.349 Uiso 1 1 calc R . . . .
H17X H 0.6811 0.6361 -0.3460 0.349 Uiso 1 1 calc R . . . .
C501_b C 0.7289(13) 0.2682(12) -0.1970(7) 0.129(11) Uani 0.492(14) 1 d D . P U 2
H50D_b H 0.7559 0.2712 -0.1718 0.194 Uiso 0.492(14) 1 calc R . P U 2
H50E_b H 0.7055 0.2364 -0.1891 0.194 Uiso 0.492(14) 1 calc R . P U 2
H50F_b H 0.6954 0.2941 -0.2014 0.194 Uiso 0.492(14) 1 calc R . P U 2
C502_b C 0.7738(13) 0.2724(11) -0.2399(7) 0.130(8) Uani 0.492(14) 1 d D . P U 2
H50G_b H 0.8083 0.2467 -0.2346 0.156 Uiso 0.492(14) 1 calc R . P U 2
H50H_b H 0.7980 0.3042 -0.2469 0.156 Uiso 0.492(14) 1 calc R . P U 2
C503_b C 0.7389(10) 0.2683(11) -0.2811(7) 0.083(6) Uani 0.492(14) 1 d D . P U 2
H50I_b H 0.7008 0.2444 -0.2714 0.099 Uiso 0.492(14) 1 calc R . P U 2
H50J_b H 0.7199 0.3002 -0.2952 0.099 Uiso 0.492(14) 1 calc R . P U 2
N504_b N 0.7874(11) 0.2524(11) -0.3159(8) 0.152(8) Uani 0.492(14) 1 d D . P U 2
H50K_b H 0.8033 0.2227 -0.3030 0.183 Uiso 0.492(14) 1 calc R . P U 2
H50L_b H 0.8233 0.2736 -0.3233 0.183 Uiso 0.492(14) 1 calc R . P U 2
C505_b C 0.7567(16) 0.2496(18) -0.3593(9) 0.165(12) Uani 0.492(14) 1 d D . P U 2
H50M_b H 0.7462 0.2826 -0.3770 0.198 Uiso 0.492(14) 1 calc R . P U 2
H50N_b H 0.7144 0.2297 -0.3519 0.198 Uiso 0.492(14) 1 calc R . P U 2
C506_b C 0.8105(16) 0.2257(15) -0.3872(10) 0.184(12) Uani 0.492(14) 1 d D . P U 2
H50O_b H 0.8565 0.2379 -0.3846 0.221 Uiso 0.492(14) 1 calc R . P U 2
H50P_b H 0.8090 0.1900 -0.3755 0.221 Uiso 0.492(14) 1 calc R . P U 2
C507_b C 0.7936(19) 0.2393(18) -0.4374(9) 0.190(15) Uani 0.492(14) 1 d D . P U 2
H50Q_b H 0.8267 0.2248 -0.4567 0.284 Uiso 0.492(14) 1 calc R . P U 2
H50R_b H 0.7953 0.2748 -0.4485 0.284 Uiso 0.492(14) 1 calc R . P U 2
H50S_b H 0.7479 0.2271 -0.4394 0.284 Uiso 0.492(14) 1 calc R . P U 2

loop_
_atom_site_aniso_label
_atom_site_aniso_U_11
_atom_site_aniso_U_22
_atom_site_aniso_U_33
_atom_site_aniso_U_23
_atom_site_aniso_U_13
_atom_site_aniso_U_12
Co1 0.0811(7) 0.0798(8) 0.0521(6) -0.0323(5) 0.0020(5) -0.0104(6)
Ni1A 0.0597(6) 0.0634(6) 0.0729(7) -0.0278(5) -0.0040(5) 0.0090(5)
Ni1B 0.0658(6) 0.0726(7) 0.0796(7) -0.0362(6) -0.0105(5) 0.0084(5)
Cr1A 0.0518(6) 0.0423(6) 0.0592(7) -0.0188(5) -0.0050(5) 0.0039(5)
Cr1B 0.0409(5) 0.0537(7) 0.0730(8) -0.0313(6) -0.0040(5) 0.0052(5)
Cr2A 0.0439(6) 0.0413(6) 0.0807(8) -0.0101(5) 0.0020(5) 0.0023(5)
Cr2B 0.0381(6) 0.0530(7) 0.1157(11) -0.0399(7) -0.0052(6) 0.0016(5)
Cr3A 0.0467(6) 0.0613(8) 0.0817(9) -0.0107(6) 0.0057(6) 0.0036(6)
Cr3B 0.0539(7) 0.0608(8) 0.1406(14) -0.0470(9) -0.0090(8) -0.0013(6)
Cr4A 0.0389(6) 0.0520(7) 0.1092(11) -0.0153(7) 0.0006(6) 0.0028(5)
Cr4B 0.0718(8) 0.0605(8) 0.0858(9) -0.0393(7) 0.0041(7) -0.0068(6)
Cr5A 0.0366(5) 0.0498(7) 0.0775(8) -0.0196(6) 0.0013(5) 0.0034(5)
Cr5B 0.0819(9) 0.0559(7) 0.0610(8) -0.0227(6) -0.0101(6) 0.0064(6)
Cr6A 0.0360(5) 0.0502(6) 0.0635(7) -0.0200(5) -0.0024(5) 0.0026(5)
Cr6B 0.0662(8) 0.0739(9) 0.0641(8) -0.0215(6) -0.0090(6) 0.0105(6)
Cr7A 0.0322(5) 0.0385(6) 0.0677(7) -0.0202(5) -0.0020(4) 0.0041(4)
Cr7B 0.0469(6) 0.0523(7) 0.0881(9) -0.0256(6) -0.0095(6) 0.0082(5)
F1A 0.0477(19) 0.045(2) 0.058(2) -0.0188(16) -0.0063(16) 0.0060(16)
F1B 0.049(2) 0.054(2) 0.059(2) -0.0253(18) -0.0026(17) 0.0028(17)
F2A 0.055(2) 0.045(2) 0.071(3) -0.0192(18) 0.0030(19) 0.0026(17)
F2B 0.047(2) 0.051(2) 0.094(3) -0.040(2) -0.013(2) 0.0049(18)
F3A 0.048(2) 0.055(2) 0.081(3) -0.013(2) 0.007(2) -0.0014(18)
F3B 0.048(2) 0.059(3) 0.105(3) -0.037(2) -0.003(2) -0.0010(19)
F4A 0.044(2) 0.057(2) 0.090(3) -0.017(2) 0.005(2) 0.0047(18)
F4B 0.057(2) 0.059(3) 0.093(3) -0.039(2) -0.006(2) 0.002(2)
F5A 0.0410(19) 0.049(2) 0.089(3) -0.022(2) -0.0048(19) 0.0014(17)
F5B 0.074(3) 0.058(3) 0.074(3) -0.033(2) -0.003(2) -0.001(2)
F6A 0.0392(18) 0.054(2) 0.060(2) -0.0203(17) -0.0008(16) 0.0034(16)
F6B 0.064(2) 0.060(2) 0.066(3) -0.025(2) -0.014(2) 0.009(2)
F7A 0.0411(18) 0.049(2) 0.067(2) -0.0237(18) -0.0047(17) 0.0043(16)
F7B 0.063(2) 0.073(3) 0.080(3) -0.038(2) -0.008(2) 0.011(2)
F8A 0.0387(18) 0.046(2) 0.069(2) -0.0234(17) -0.0032(16) 0.0053(16)
F8B 0.054(2) 0.055(2) 0.074(3) -0.028(2) -0.0069(19) 0.0038(18)
O1A 0.047(3) 0.045(3) 0.080(3) -0.029(2) -0.005(2) 0.004(2)
O1B 0.048(3) 0.052(3) 0.084(4) -0.034(3) -0.002(2) 0.003(2)
O2A 0.055(3) 0.065(3) 0.096(4) -0.033(3) -0.012(3) 0.004(3)
O2B 0.053(3) 0.061(3) 0.118(5) -0.048(3) 0.016(3) -0.011(3)
O3A 0.069(3) 0.046(3) 0.069(3) -0.012(2) -0.008(3) -0.001(3)
O3B 0.051(3) 0.068(3) 0.087(4) -0.028(3) -0.014(3) 0.010(2)
O4A 0.064(3) 0.056(3) 0.106(5) -0.011(3) -0.013(3) -0.002(3)
O4B 0.046(3) 0.068(4) 0.141(6) -0.036(4) -0.012(3) 0.007(3)
O5A 0.057(3) 0.064(4) 0.127(5) -0.023(3) 0.005(3) -0.006(3)
O5B 0.048(3) 0.063(4) 0.179(7) -0.047(4) -0.002(4) -0.002(3)
O6A 0.057(3) 0.065(4) 0.101(4) -0.008(3) 0.006(3) 0.003(3)
O6B 0.053(3) 0.079(5) 0.234(10) -0.061(5) -0.016(4) -0.001(3)
O7A 0.072(3) 0.070(4) 0.075(4) -0.001(3) 0.000(3) 0.010(3)
O7B 0.067(4) 0.081(4) 0.123(5) -0.034(4) -0.026(3) 0.007(3)
O8A 0.078(4) 0.083(4) 0.084(4) -0.023(3) 0.003(3) 0.021(3)
O8B 0.097(5) 0.073(4) 0.111(5) -0.037(4) -0.040(4) 0.019(4)
O9A 0.063(3) 0.060(3) 0.100(5) -0.017(3) -0.011(3) -0.005(3)
O9B 0.072(4) 0.079(5) 0.152(7) -0.056(5) 0.025(4) -0.006(3)
O10A 0.075(4) 0.051(3) 0.110(5) -0.009(3) -0.024(3) -0.009(3)
O10B 0.090(4) 0.073(4) 0.091(4) -0.045(3) 0.014(3) -0.016(3)
O11A 0.048(3) 0.078(4) 0.119(5) -0.008(3) 0.018(3) 0.009(3)
O11B 0.065(4) 0.072(5) 0.191(8) -0.052(5) -0.025(4) -0.011(3)
O12A 0.046(3) 0.061(4) 0.139(6) -0.012(4) 0.008(3) -0.002(3)
O12B 0.063(4) 0.077(4) 0.115(5) -0.050(4) 0.006(4) -0.017(3)
O13A 0.042(3) 0.065(4) 0.152(6) -0.011(4) -0.016(3) 0.003(3)
O13B 0.100(5) 0.075(4) 0.083(4) -0.033(3) 0.019(3) -0.011(4)
O14A 0.038(2) 0.055(3) 0.108(4) -0.018(3) -0.004(3) -0.001(2)
O14B 0.102(5) 0.061(3) 0.067(4) -0.021(3) -0.006(3) -0.002(3)
O15A 0.061(3) 0.065(4) 0.099(4) -0.028(3) 0.016(3) 0.005(3)
O15B 0.077(4) 0.059(3) 0.083(4) -0.037(3) -0.010(3) 0.000(3)
O16A 0.046(3) 0.058(3) 0.083(4) -0.023(3) 0.013(3) -0.001(2)
O16B 0.086(4) 0.055(3) 0.062(3) -0.027(2) -0.008(3) 0.012(3)
O17A 0.041(2) 0.062(3) 0.070(3) -0.019(2) -0.008(2) 0.002(2)
O17B 0.089(4) 0.089(4) 0.051(3) -0.022(3) -0.013(3) -0.007(3)
O18A 0.045(3) 0.074(3) 0.065(3) -0.026(3) -0.005(2) 0.005(2)
O18B 0.076(4) 0.109(5) 0.070(4) -0.036(3) 0.000(3) -0.013(4)
O19A 0.044(3) 0.055(3) 0.083(4) -0.019(3) 0.003(2) 0.006(2)
O19B 0.112(5) 0.059(3) 0.081(4) -0.027(3) -0.024(4) 0.023(3)
O20A 0.047(3) 0.052(3) 0.079(3) -0.012(2) -0.008(2) 0.006(2)
O20B 0.086(4) 0.078(4) 0.081(4) -0.015(3) -0.014(3) 0.017(3)
O21A 0.047(3) 0.061(3) 0.073(3) -0.015(2) -0.003(2) 0.000(2)
O21B 0.070(4) 0.117(5) 0.073(4) -0.021(4) -0.018(3) 0.007(4)
O22A 0.040(2) 0.052(3) 0.082(4) -0.014(2) -0.004(2) 0.006(2)
O22B 0.058(3) 0.097(5) 0.118(6) -0.027(4) -0.015(3) 0.010(3)
O23A 0.049(3) 0.048(3) 0.068(3) -0.023(2) -0.006(2) 0.005(2)
O23B 0.070(3) 0.066(3) 0.070(4) -0.021(3) -0.005(3) 0.020(3)
O24A 0.054(3) 0.048(3) 0.077(3) -0.023(2) -0.015(2) 0.007(2)
O24B 0.091(4) 0.061(4) 0.088(4) -0.012(3) 0.013(3) 0.023(3)
O25A 0.053(3) 0.046(3) 0.071(3) -0.020(2) 0.000(2) 0.005(2)
O25B 0.079(4) 0.086(4) 0.085(4) -0.036(3) -0.035(3) 0.007(3)
O26A 0.055(3) 0.051(3) 0.055(3) -0.026(2) -0.003(2) 0.002(2)
O26B 0.070(3) 0.070(3) 0.061(3) -0.031(3) -0.017(3) 0.016(3)
O27A 0.045(3) 0.051(3) 0.109(4) -0.036(3) -0.010(3) 0.003(2)
O27B 0.059(3) 0.082(5) 0.126(6) -0.028(4) -0.006(3) 0.013(3)
O28A 0.046(2) 0.046(3) 0.062(3) -0.021(2) -0.006(2) 0.004(2)
O28B 0.049(3) 0.061(3) 0.074(3) -0.028(2) -0.016(2) 0.001(2)
O29A 0.055(3) 0.047(3) 0.066(3) -0.023(2) -0.002(2) 0.015(2)
O29B 0.063(3) 0.053(3) 0.078(3) -0.036(3) -0.013(3) 0.003(2)
O30A 0.055(3) 0.048(3) 0.075(3) -0.020(2) -0.009(3) 0.004(2)
O30B 0.048(3) 0.056(3) 0.080(4) -0.028(3) -0.006(2) 0.003(2)
O31A 0.048(2) 0.059(3) 0.054(3) -0.026(2) -0.002(2) 0.001(2)
O31B 0.046(2) 0.066(3) 0.061(3) -0.035(2) -0.005(2) 0.004(2)
O32A 0.068(3) 0.051(3) 0.057(3) -0.015(2) -0.003(2) -0.001(3)
O32B 0.052(3) 0.069(3) 0.069(3) -0.034(3) -0.012(2) 0.013(2)
N1 0.093(5) 0.065(4) 0.065(4) -0.030(3) -0.005(4) 0.005(4)
N2 0.086(4) 0.063(4) 0.044(3) -0.020(3) 0.001(3) -0.013(3)
N5 0.091(5) 0.067(4) 0.064(4) -0.026(3) 0.013(4) 0.011(4)
N6 0.064(4) 0.076(4) 0.060(4) -0.034(3) -0.006(3) 0.002(3)
C1 0.052(4) 0.046(4) 0.093(6) -0.025(4) -0.004(4) 0.005(3)
C2 0.102(6) 0.099(6) 0.092(6) -0.059(5) -0.030(4) 0.016(5)
C3_a 0.115(8) 0.087(13) 0.105(13) -0.042(10) -0.031(8) -0.002(8)
C4_b 0.110(12) 0.096(19) 0.105(17) -0.061(13) -0.032(12) 0.009(11)
C5_b 0.110(10) 0.13(2) 0.092(14) -0.081(13) -0.027(9) 0.008(10)
C6_a 0.094(9) 0.109(9) 0.104(10) -0.051(7) -0.021(7) 0.015(7)
C7_a 0.126(12) 0.096(9) 0.090(10) -0.053(7) -0.008(9) 0.027(8)
C8_b 0.114(17) 0.107(9) 0.107(14) -0.071(8) -0.018(12) 0.027(9)
C9 0.085(6) 0.058(5) 0.072(6) -0.012(4) -0.001(5) 0.005(5)
C10 0.127(7) 0.061(5) 0.124(8) 0.003(5) -0.044(6) 0.002(5)
C11_a 0.126(13) 0.100(17) 0.129(16) 0.006(12) -0.045(12) 0.001(11)
C12_b 0.170(17) 0.073(12) 0.130(12) 0.008(9) -0.032(11) 0.011(12)
C13_a 0.137(12) 0.094(15) 0.124(16) 0.011(11) -0.035(10) -0.014(10)
C14_b 0.153(15) 0.052(9) 0.159(19) 0.012(10) -0.065(13) 0.002(9)
C15_a 0.169(18) 0.074(13) 0.147(13) -0.010(10) -0.020(11) -0.004(12)
C16_b 0.134(10) 0.064(13) 0.129(18) 0.011(11) -0.046(9) 0.012(8)
C17 0.059(5) 0.075(6) 0.071(5) -0.008(4) 0.008(4) -0.003(4)
C18 0.075(6) 0.066(6) 0.104(7) -0.020(5) 0.001(5) -0.012(5)
C19 0.120(10) 0.109(10) 0.241(19) -0.087(11) 0.023(11) -0.027(8)
C20 0.148(13) 0.101(9) 0.205(16) 0.057(10) -0.039(11) -0.041(9)
C21 0.087(7) 0.118(9) 0.117(9) -0.036(7) 0.009(6) -0.039(7)
C22 0.099(7) 0.075(6) 0.069(6) -0.008(5) 0.003(5) 0.009(6)
C23 0.184(11) 0.133(8) 0.098(8) -0.021(6) -0.003(7) 0.041(8)
C24_a 0.227(17) 0.117(9) 0.078(10) -0.014(7) -0.001(10) 0.028(9)
C25_b 0.21(3) 0.15(2) 0.13(3) -0.01(2) -0.03(2) 0.03(2)
C26_a 0.193(12) 0.148(14) 0.120(14) -0.024(11) -0.027(9) 0.045(10)
C27_b 0.19(3) 0.143(13) 0.11(3) -0.031(13) 0.00(2) 0.046(14)
C28_a 0.158(12) 0.103(9) 0.062(8) -0.016(6) -0.012(8) 0.023(8)
C29_b 0.191(14) 0.19(3) 0.07(3) -0.01(2) -0.002(12) 0.037(12)
C30 0.070(5) 0.058(6) 0.104(7) -0.014(5) -0.013(5) -0.007(4)
C31 0.157(9) 0.087(6) 0.117(8) -0.037(5) -0.048(7) -0.018(7)
C32_a 0.184(17) 0.119(12) 0.122(10) -0.022(8) -0.049(10) -0.032(12)
C33_b 0.164(13) 0.11(2) 0.17(3) -0.066(17) -0.043(12) -0.020(11)
C34_a 0.179(16) 0.098(8) 0.113(13) -0.052(8) -0.037(12) 0.003(9)
C35_b 0.18(2) 0.103(12) 0.17(3) -0.033(12) -0.07(2) -0.030(13)
C36_a 0.149(10) 0.102(12) 0.186(18) -0.052(11) -0.038(10) -0.017(9)
C37_b 0.17(2) 0.134(18) 0.12(2) -0.027(15) -0.036(17) 0.007(16)
C38 0.050(4) 0.071(6) 0.127(8) -0.027(6) 0.005(5) 0.002(4)
C39 0.052(5) 0.086(7) 0.143(10) -0.001(6) 0.022(6) 0.013(5)
C40 0.082(8) 0.35(3) 0.151(14) 0.057(16) 0.039(9) 0.079(12)
C41 0.113(11) 0.147(13) 0.27(2) -0.017(13) 0.087(12) 0.026(10)
C42 0.057(6) 0.157(13) 0.30(2) -0.101(14) 0.013(9) -0.021(7)
C43 0.049(4) 0.047(5) 0.118(7) -0.009(4) -0.001(4) 0.002(4)
C44 0.044(4) 0.069(6) 0.202(13) -0.030(7) -0.032(6) 0.006(4)
C45 0.077(7) 0.247(18) 0.32(2) -0.205(18) -0.072(11) 0.091(10)
C46 0.101(9) 0.114(10) 0.40(3) 0.115(14) -0.122(14) -0.028(8)
C47 0.071(6) 0.116(9) 0.138(10) -0.035(7) -0.018(6) 0.024(6)
C48 0.053(4) 0.059(5) 0.094(6) -0.023(4) 0.003(4) 0.021(4)
C49 0.087(6) 0.070(6) 0.077(6) -0.015(4) 0.018(5) 0.017(5)
C50 0.073(6) 0.151(11) 0.144(10) -0.071(9) 0.014(6) 0.029(7)
C51 0.148(11) 0.115(9) 0.096(8) -0.005(7) 0.019(8) 0.016(8)
C52 0.102(8) 0.121(9) 0.094(8) -0.046(7) 0.020(6) 0.001(7)
C53 0.053(4) 0.056(4) 0.062(5) -0.012(3) -0.003(3) -0.002(3)
C54 0.087(6) 0.140(8) 0.078(6) -0.043(5) -0.018(4) -0.004(5)
C55_a 0.103(10) 0.130(18) 0.083(14) -0.047(13) -0.015(9) -0.012(9)
C56_b 0.142(15) 0.175(13) 0.104(13) -0.024(10) -0.020(11) -0.024(11)
C57_a 0.124(16) 0.176(14) 0.14(2) -0.052(14) -0.022(15) -0.026(12)
C58_b 0.088(8) 0.126(14) 0.119(15) -0.063(12) -0.030(7) -0.001(7)
C59_a 0.153(19) 0.189(14) 0.16(3) -0.022(14) -0.018(17) 0.030(13)
C60_b 0.127(13) 0.168(13) 0.113(16) -0.071(11) -0.027(11) 0.019(10)
C61 0.042(4) 0.055(4) 0.080(5) -0.030(4) -0.012(4) 0.013(3)
C62 0.068(4) 0.047(4) 0.144(7) -0.018(4) -0.001(5) 0.006(3)
C63_a 0.093(9) 0.040(8) 0.175(14) -0.018(10) 0.019(9) 0.007(7)
C64_b 0.092(13) 0.053(12) 0.158(11) -0.021(9) -0.012(9) 0.020(10)
C65_a 0.075(7) 0.074(11) 0.168(16) -0.006(11) 0.001(8) 0.006(7)
C66_b 0.094(11) 0.067(14) 0.179(15) -0.037(13) 0.014(11) 0.014(10)
C67_a 0.095(11) 0.055(9) 0.173(10) -0.042(8) -0.010(8) 0.014(8)
C68_b 0.080(9) 0.063(12) 0.144(19) -0.022(13) -0.009(9) 0.001(8)
C69 0.044(4) 0.051(4) 0.073(5) -0.024(4) 0.001(3) 0.000(3)
C70 0.063(4) 0.064(4) 0.076(5) -0.007(4) 0.004(3) -0.013(3)
C71_a 0.105(12) 0.063(7) 0.129(15) -0.004(8) 0.014(10) -0.016(7)
C72_b 0.086(10) 0.084(13) 0.091(12) -0.010(9) -0.002(9) -0.019(9)
C73_a 0.068(7) 0.099(14) 0.099(13) 0.003(10) 0.003(6) -0.018(7)
C74_b 0.136(16) 0.094(12) 0.106(13) -0.027(10) 0.021(11) -0.002(11)
C75_a 0.093(12) 0.113(14) 0.082(8) -0.008(8) 0.006(7) -0.034(10)
C76_b 0.084(10) 0.079(10) 0.090(12) 0.013(8) 0.002(8) -0.010(8)
C77 0.043(3) 0.042(4) 0.076(5) -0.022(3) -0.010(3) 0.003(3)
C78 0.071(5) 0.065(5) 0.070(5) -0.032(4) -0.012(4) 0.014(4)
C79_a 0.082(9) 0.062(8) 0.093(10) -0.038(7) 0.004(7) -0.008(7)
C80_b 0.079(11) 0.090(13) 0.089(16) -0.042(11) -0.013(10) 0.025(10)
C81_a 0.098(10) 0.110(13) 0.068(9) -0.040(8) 0.005(7) 0.019(9)
C82_b 0.077(14) 0.088(12) 0.082(10) -0.029(8) -0.012(9) 0.009(10)
C83_a 0.111(12) 0.099(11) 0.088(10) -0.059(9) -0.048(9) 0.021(9)
C84_b 0.080(9) 0.079(13) 0.074(15) -0.033(11) -0.017(8) 0.005(8)
C85 0.046(4) 0.061(5) 0.059(4) -0.016(4) -0.002(3) 0.007(3)
C86 0.102(7) 0.064(5) 0.066(5) -0.020(4) 0.003(5) 0.007(5)
C87_a 0.24(2) 0.147(15) 0.148(15) -0.102(13) 0.130(16) -0.097(16)
C88_b 0.104(13) 0.066(18) 0.05(3) -0.016(17) 0.004(13) 0.003(12)
C89_a 0.142(11) 0.072(7) 0.057(6) -0.032(5) 0.013(6) 0.011(7)
C90_b 0.13(2) 0.083(19) 0.11(3) -0.027(19) -0.03(2) -0.003(16)
C91_a 0.25(2) 0.140(13) 0.090(10) -0.049(9) -0.090(12) 0.086(14)
C92_b 0.11(3) 0.071(11) 0.06(2) -0.016(12) -0.01(2) -0.002(11)
C93 0.045(4) 0.057(5) 0.075(5) -0.027(4) -0.008(3) 0.014(3)
C94 0.047(4) 0.049(4) 0.094(6) -0.014(4) -0.003(4) 0.006(3)
C95 0.042(4) 0.070(6) 0.201(12) -0.032(7) -0.016(6) 0.012(4)
C96 0.050(4) 0.090(6) 0.102(7) -0.024(5) 0.000(4) 0.005(4)
C97 0.068(5) 0.088(7) 0.108(8) -0.032(6) -0.022(5) -0.013(5)
C98 0.055(4) 0.044(4) 0.065(5) -0.024(4) -0.010(4) 0.004(3)
C99 0.071(4) 0.069(4) 0.107(6) -0.015(4) 0.005(4) 0.033(4)
C100_b 0.084(18) 0.073(10) 0.12(2) -0.024(11) 0.015(16) 0.031(10)
C101_a 0.117(10) 0.077(8) 0.111(7) -0.027(6) 0.005(6) 0.050(7)
C102_b 0.062(13) 0.064(13) 0.109(13) -0.018(10) 0.006(11) 0.041(9)
C103_a 0.073(6) 0.086(8) 0.166(13) -0.009(8) -0.021(7) 0.029(5)
C104_b 0.10(2) 0.10(2) 0.117(11) -0.022(11) -0.002(11) 0.029(16)
C105_a 0.078(7) 0.067(6) 0.126(9) -0.004(6) -0.012(7) 0.033(5)
C106 0.054(4) 0.052(4) 0.059(5) -0.022(3) -0.009(3) 0.005(3)
C107 0.113(7) 0.068(5) 0.057(5) -0.028(4) 0.000(5) -0.023(5)
C108 0.061(4) 0.057(5) 0.057(4) -0.025(3) -0.003(3) 0.000(4)
C109 0.065(4) 0.051(4) 0.039(4) -0.012(3) 0.000(3) 0.010(3)
C110 0.121(7) 0.077(6) 0.050(4) -0.024(4) 0.007(4) -0.037(5)
C111 0.064(4) 0.057(4) 0.051(4) -0.018(3) -0.005(3) -0.002(4)
C112 0.096(6) 0.054(5) 0.054(4) -0.020(3) -0.006(4) -0.005(4)
C113 0.106(7) 0.057(5) 0.069(5) -0.020(4) 0.008(5) -0.023(5)
C114 0.143(10) 0.082(7) 0.087(7) -0.017(6) 0.010(7) -0.026(7)
C115 0.158(11) 0.056(6) 0.120(9) -0.035(6) -0.010(8) -0.022(7)
C116 0.149(10) 0.046(5) 0.085(6) -0.035(5) 0.000(6) -0.002(6)
C121_a 0.41(6) 0.124(18) 0.065(10) -0.056(10) 0.09(2) -0.11(2)
N3_a 0.137(17) 0.098(13) 0.052(7) -0.032(7) 0.006(8) -0.058(13)
C117_a 0.22(3) 0.098(12) 0.046(7) -0.027(6) 0.012(10) -0.060(14)
C118_a 0.23(4) 0.095(12) 0.061(9) -0.026(7) 0.011(13) -0.071(15)
C119_a 0.31(5) 0.126(17) 0.067(10) -0.031(9) 0.030(16) -0.08(2)
C120_a 0.38(6) 0.127(18) 0.084(11) -0.044(10) 0.06(2) -0.11(3)
C122_b 0.16(2) 0.084(12) 0.064(9) -0.036(8) 0.035(12) -0.046(13)
N11_b 0.22(3) 0.095(13) 0.085(12) -0.052(11) 0.062(18) -0.078(18)
C126_b 0.17(2) 0.076(14) 0.073(10) -0.034(10) 0.037(12) -0.047(14)
C125_b 0.26(4) 0.099(18) 0.100(14) -0.055(13) 0.08(2) -0.09(2)
C124_b 0.40(6) 0.15(2) 0.135(19) -0.093(19) 0.16(3) -0.16(3)
C123_b 0.19(3) 0.093(14) 0.072(11) -0.046(11) 0.056(16) -0.069(18)
C133 0.053(4) 0.063(5) 0.090(6) -0.036(4) 0.007(4) 0.010(4)
C134 0.086(6) 0.069(6) 0.103(7) -0.050(5) 0.014(5) -0.006(5)
C135 0.179(13) 0.147(11) 0.142(11) -0.087(9) 0.101(10) -0.098(10)
C136 0.128(11) 0.181(14) 0.115(10) -0.079(9) 0.005(8) -0.032(10)
C137 0.168(12) 0.069(7) 0.130(10) -0.046(6) 0.031(9) 0.013(7)
C138 0.050(4) 0.066(5) 0.123(8) -0.036(5) -0.021(5) 0.019(4)
C139_b 0.067(13) 0.094(18) 0.15(2) 0.035(13) -0.039(12) 0.039(11)
C140_b 0.068(13) 0.090(18) 0.14(2) 0.033(14) -0.044(13) 0.043(12)
C141_b 0.13(3) 0.11(2) 0.16(2) 0.020(17) -0.048(18) 0.027(17)
C142_b 0.070(6) 0.144(13) 0.177(15) -0.006(10) -0.036(7) 0.026(7)
C143_a 0.072(8) 0.152(16) 0.216(17) 0.004(13) -0.040(9) 0.016(9)
C144_a 0.070(6) 0.144(13) 0.177(15) -0.006(10) -0.036(7) 0.026(7)
C145_a 0.166(18) 0.148(16) 0.25(2) -0.008(14) -0.067(14) 0.022(13)
C146_a 0.108(12) 0.27(3) 0.219(18) 0.029(15) -0.035(10) 0.028(15)
C147 0.065(6) 0.074(7) 0.182(12) -0.054(7) 0.005(6) 0.005(5)
C148 0.047(5) 0.080(7) 0.244(17) -0.046(9) 0.018(7) 0.004(5)
C149 0.065(6) 0.118(10) 0.213(16) -0.038(10) -0.026(8) 0.001(6)
C150 0.050(6) 0.105(10) 0.41(3) -0.084(13) -0.009(10) 0.000(6)
C151 0.099(9) 0.116(10) 0.25(2) -0.049(12) 0.052(11) -0.004(8)
C152 0.073(6) 0.091(8) 0.124(9) -0.052(7) -0.037(6) 0.027(5)
C153 0.137(9) 0.164(10) 0.126(10) -0.075(8) -0.046(7) 0.052(7)
C154 0.145(9) 0.200(13) 0.164(13) -0.089(11) -0.073(9) 0.044(9)
C155 0.176(12) 0.219(14) 0.161(14) -0.059(11) -0.023(9) 0.032(10)
C156 0.286(19) 0.190(11) 0.152(13) -0.100(9) -0.075(13) 0.082(10)
C157 0.078(6) 0.071(7) 0.120(9) -0.051(6) 0.045(6) -0.025(5)
C158 0.158(12) 0.064(6) 0.132(10) -0.044(6) 0.075(9) -0.033(7)
C159 0.211(18) 0.156(13) 0.122(12) -0.084(11) 0.047(12) -0.020(13)
C160 0.186(16) 0.148(13) 0.25(2) -0.067(13) 0.163(16) -0.029(11)
C161 0.052(5) 0.082(7) 0.156(10) -0.073(7) 0.010(6) -0.021(5)
C162 0.072(5) 0.098(6) 0.139(8) -0.049(6) -0.001(5) -0.026(5)
C163_b 0.060(12) 0.085(9) 0.134(13) -0.061(8) -0.011(10) -0.034(8)
C164_a 0.085(10) 0.100(12) 0.141(12) -0.029(10) 0.002(9) -0.012(9)
C165_b 0.077(10) 0.110(17) 0.16(2) -0.048(16) 0.004(12) -0.013(10)
C166_a 0.111(14) 0.143(14) 0.151(11) -0.051(9) -0.013(9) -0.017(11)
C167_b 0.049(11) 0.102(16) 0.135(11) -0.050(10) -0.003(8) -0.037(11)
C168_a 0.124(16) 0.115(9) 0.25(2) -0.082(10) -0.050(16) -0.006(9)
C169 0.121(8) 0.060(5) 0.064(5) -0.029(4) 0.011(5) -0.009(6)
C170 0.136(8) 0.077(6) 0.108(7) -0.024(5) 0.023(6) -0.016(6)
C171_a 0.106(11) 0.052(8) 0.106(9) -0.018(6) 0.020(7) -0.023(8)
C172_b 0.182(17) 0.13(2) 0.14(2) -0.026(18) 0.019(15) 0.029(17)
C173_a 0.129(10) 0.058(9) 0.112(11) -0.011(7) 0.015(8) -0.015(7)
C174_b 0.17(2) 0.15(3) 0.117(10) -0.029(11) 0.022(11) -0.03(2)
C175_a 0.143(11) 0.074(11) 0.132(13) -0.016(10) 0.039(9) -0.011(9)
C176_b 0.160(13) 0.060(15) 0.111(16) -0.006(12) 0.018(11) -0.015(10)
C177 0.074(5) 0.051(4) 0.073(5) -0.033(4) -0.010(4) 0.010(4)
C178 0.089(6) 0.081(6) 0.085(6) -0.038(5) -0.016(5) 0.003(5)
C179 0.46(3) 0.167(14) 0.144(13) -0.115(12) 0.105(17) -0.20(2)
C180 0.142(11) 0.28(2) 0.093(9) -0.087(11) -0.044(8) 0.112(13)
C181 0.121(9) 0.133(9) 0.079(7) -0.052(6) -0.015(6) 0.038(7)
C182 0.076(6) 0.115(8) 0.067(6) -0.037(6) -0.006(5) -0.010(6)
C183 0.143(8) 0.166(9) 0.065(6) -0.047(6) -0.003(5) -0.031(8)
C184_b 0.20(2) 0.159(13) 0.11(2) -0.049(11) 0.010(16) -0.017(12)
C185_a 0.151(11) 0.19(2) 0.099(16) -0.063(16) -0.004(9) -0.041(11)
C186_b 0.134(13) 0.153(16) 0.057(12) -0.039(12) -0.001(10) -0.021(12)
C187_a 0.21(2) 0.189(12) 0.103(17) -0.038(9) -0.037(16) -0.037(11)
C188_b 0.142(12) 0.16(2) 0.064(14) -0.024(15) -0.009(9) -0.039(12)
C189_a 0.170(16) 0.194(17) 0.061(12) -0.043(13) -0.014(11) -0.061(14)
C190 0.096(7) 0.087(7) 0.064(5) -0.014(5) -0.017(5) 0.035(6)
C191 0.154(9) 0.079(6) 0.135(8) -0.022(5) -0.048(7) 0.053(6)
C192_b 0.177(17) 0.142(18) 0.187(14) 0.027(12) -0.024(12) 0.046(13)
C193_a 0.154(14) 0.068(10) 0.148(19) -0.038(11) -0.042(12) 0.066(9)
C194_b 0.111(13) 0.059(10) 0.157(11) -0.020(8) -0.029(9) 0.022(9)
C195_a 0.165(13) 0.108(19) 0.156(17) -0.038(14) -0.040(12) 0.051(11)
C196_b 0.139(10) 0.097(12) 0.127(15) -0.040(11) -0.041(9) 0.058(8)
C197_a 0.21(2) 0.062(14) 0.134(11) -0.018(9) -0.060(10) 0.060(14)
C198 0.063(5) 0.103(8) 0.087(7) -0.017(6) -0.011(5) 0.013(5)
C199 0.063(5) 0.164(9) 0.113(7) -0.004(7) -0.016(5) 0.002(5)
C200_b 0.07(2) 0.175(17) 0.121(12) 0.001(12) -0.031(12) -0.009(15)
C201_a 0.101(12) 0.177(12) 0.123(14) -0.001(9) 0.001(10) 0.024(9)
C202_b 0.051(13) 0.16(2) 0.126(14) -0.007(14) -0.018(10) 0.002(14)
C203_a 0.092(11) 0.217(15) 0.135(15) 0.017(11) -0.015(9) -0.027(11)
C204_b 0.07(2) 0.168(13) 0.13(2) -0.012(12) -0.012(16) 0.001(11)
C205_a 0.074(9) 0.176(16) 0.106(8) -0.006(8) -0.026(7) -0.001(10)
C206 0.063(5) 0.068(6) 0.080(6) -0.025(5) -0.005(4) 0.024(4)
C207 0.106(7) 0.080(6) 0.071(6) -0.017(5) 0.015(5) 0.032(5)
C208 0.249(18) 0.092(9) 0.107(9) -0.060(7) 0.024(10) -0.013(10)
C209 0.204(15) 0.180(13) 0.070(7) -0.039(8) -0.030(8) 0.070(12)
C210 0.118(10) 0.148(11) 0.152(12) -0.061(9) 0.049(9) 0.036(8)
C211 0.065(5) 0.063(5) 0.075(5) -0.034(4) -0.007(4) -0.011(4)
C212 0.139(8) 0.111(7) 0.078(6) -0.039(5) -0.037(6) 0.024(6)
C213_b 0.144(10) 0.169(19) 0.096(16) -0.057(13) -0.045(8) 0.023(9)
C214_a 0.142(13) 0.128(18) 0.091(18) -0.038(13) -0.050(11) 0.011(11)
C215_a 0.125(14) 0.100(15) 0.07(2) -0.040(14) -0.042(12) 0.010(12)
C216_b 0.148(15) 0.125(12) 0.061(13) -0.046(10) -0.032(11) 0.025(11)
C217_b 0.203(17) 0.150(12) 0.090(11) -0.022(9) -0.029(11) -0.003(12)
C218_a 0.172(18) 0.116(16) 0.092(14) -0.042(10) -0.054(14) 0.033(13)
C219 0.047(4) 0.079(7) 0.130(9) -0.018(6) -0.004(5) 0.003(4)
C220_b 0.090(17) 0.136(18) 0.25(2) -0.036(16) -0.029(15) 0.006(14)
C221_a 0.054(7) 0.094(9) 0.155(14) -0.040(9) 0.000(8) -0.006(6)
C222_b 0.051(13) 0.112(17) 0.24(2) -0.033(16) -0.018(15) -0.025(12)
C223_a 0.048(6) 0.065(8) 0.190(13) -0.042(7) 0.009(7) -0.013(5)
C224_a 0.081(12) 0.137(14) 0.238(16) -0.086(12) -0.003(12) -0.026(11)
C225_b 0.13(2) 0.15(2) 0.25(2) -0.037(17) -0.011(16) 0.001(19)
C226 0.28(2) 0.109(10) 0.192(16) -0.107(11) 0.100(15) -0.078(12)
C227_b 0.14(3) 0.129(19) 0.26(3) -0.033(19) -0.01(2) 0.010(17)
C228_a 0.084(11) 0.108(11) 0.210(15) -0.020(9) 0.009(10) -0.012(9)
C229 0.043(4) 0.055(4) 0.072(5) -0.027(4) 0.001(3) 0.004(3)
C230 0.059(5) 0.048(4) 0.114(7) -0.021(4) -0.006(5) 0.002(4)
C231 0.096(7) 0.094(8) 0.191(13) -0.102(8) 0.020(8) -0.022(6)
C232 0.067(5) 0.057(5) 0.180(11) -0.026(6) -0.025(6) -0.001(4)
C233 0.093(7) 0.052(6) 0.210(14) -0.015(7) -0.046(8) -0.005(5)
C234 0.049(4) 0.064(5) 0.058(4) -0.034(4) -0.007(3) 0.006(3)
C235 0.054(4) 0.069(5) 0.059(4) -0.030(4) -0.010(3) 0.008(4)
C236 0.054(4) 0.061(4) 0.060(4) -0.031(3) -0.010(3) 0.007(3)
C237 0.051(4) 0.103(6) 0.062(5) -0.040(4) -0.016(4) 0.018(4)
C238 0.060(4) 0.123(7) 0.060(4) -0.040(5) -0.014(3) 0.006(5)
C239 0.057(4) 0.058(4) 0.062(4) -0.027(3) -0.011(3) 0.006(3)
C242_a 0.083(13) 0.20(3) 0.083(14) -0.069(17) -0.040(11) 0.030(17)
C243_a 0.090(13) 0.18(3) 0.075(13) -0.055(15) -0.023(11) 0.002(15)
C244_a 0.081(13) 0.16(3) 0.066(11) -0.056(14) -0.014(9) -0.005(13)
N7_a 0.080(11) 0.101(16) 0.056(9) -0.026(9) -0.009(7) -0.029(9)
C240_a 0.075(10) 0.112(18) 0.058(8) -0.027(9) -0.017(7) -0.012(10)
C241_a 0.073(10) 0.115(19) 0.061(11) -0.024(11) -0.019(8) -0.010(11)
C249_b 0.099(12) 0.28(4) 0.108(16) -0.12(2) -0.046(11) 0.039(17)
C248_b 0.112(12) 0.37(6) 0.17(2) -0.19(3) -0.075(15) 0.08(2)
C247_b 0.100(13) 0.46(7) 0.21(3) -0.25(4) -0.090(16) 0.10(3)
C246_b 0.080(9) 0.27(4) 0.128(17) -0.13(2) -0.042(10) 0.040(16)
C245_b 0.066(7) 0.19(3) 0.080(11) -0.075(15) -0.018(7) 0.008(10)
N3C_b 0.080(9) 0.17(2) 0.068(11) -0.062(14) -0.020(7) 0.010(11)
C250 0.074(5) 0.065(5) 0.064(5) -0.031(4) 0.002(4) 0.012(4)
C251 0.077(6) 0.127(9) 0.098(7) -0.057(6) -0.013(5) 0.039(6)
C252 0.073(6) 0.161(11) 0.114(9) -0.055(8) -0.028(6) 0.052(7)
C253 0.110(9) 0.131(10) 0.102(8) -0.042(7) 0.018(7) 0.053(8)
C254 0.104(8) 0.082(7) 0.095(7) -0.033(5) 0.025(6) 0.017(6)
C275 0.209(5) 0.212(5) 0.260(7) -0.030(5) 0.003(5) 0.007(4)
C281 0.209(5) 0.212(5) 0.260(7) -0.030(5) 0.003(5) 0.007(4)
C280 0.209(5) 0.212(5) 0.260(7) -0.030(5) 0.003(5) 0.007(4)
C279 0.209(5) 0.212(5) 0.260(7) -0.030(5) 0.003(5) 0.007(4)
C278 0.209(5) 0.212(5) 0.260(7) -0.030(5) 0.003(5) 0.007(4)
C277 0.209(5) 0.212(5) 0.260(7) -0.030(5) 0.003(5) 0.007(4)
C276 0.209(5) 0.212(5) 0.260(7) -0.030(5) 0.003(5) 0.007(4)
C289 0.209(5) 0.212(5) 0.260(7) -0.030(5) 0.003(5) 0.007(4)
C295 0.209(5) 0.212(5) 0.260(7) -0.030(5) 0.003(5) 0.007(4)
C294 0.209(5) 0.212(5) 0.260(7) -0.030(5) 0.003(5) 0.007(4)
C293 0.209(5) 0.212(5) 0.260(7) -0.030(5) 0.003(5) 0.007(4)
C292 0.209(5) 0.212(5) 0.260(7) -0.030(5) 0.003(5) 0.007(4)
C291 0.209(5) 0.212(5) 0.260(7) -0.030(5) 0.003(5) 0.007(4)
C290 0.209(5) 0.212(5) 0.260(7) -0.030(5) 0.003(5) 0.007(4)
N4_a 0.137(15) 0.080(10) 0.158(11) -0.008(7) 0.013(8) -0.031(10)
C127_a 0.060(9) 0.095(11) 0.154(11) -0.003(8) 0.013(7) 0.050(8)
C128_a 0.20(2) 0.204(19) 0.189(15) -0.053(13) 0.023(13) -0.036(17)
C129_a 0.21(3) 0.20(3) 0.189(15) -0.039(15) 0.035(14) 0.01(2)
C130_a 0.020(9) 0.062(10) 0.158(11) -0.014(8) 0.015(7) 0.005(7)
C131_a 0.136(17) 0.097(13) 0.161(13) -0.017(9) 0.019(9) 0.018(12)
C132_a 0.20(3) 0.101(17) 0.179(18) -0.027(14) -0.012(16) 0.013(18)
C282 0.209(5) 0.212(5) 0.260(7) -0.030(5) 0.003(5) 0.007(4)
C285 0.209(5) 0.212(5) 0.260(7) -0.030(5) 0.003(5) 0.007(4)
C284 0.209(5) 0.212(5) 0.260(7) -0.030(5) 0.003(5) 0.007(4)
C283 0.209(5) 0.212(5) 0.260(7) -0.030(5) 0.003(5) 0.007(4)
C288 0.209(5) 0.212(5) 0.260(7) -0.030(5) 0.003(5) 0.007(4)
C287 0.209(5) 0.212(5) 0.260(7) -0.030(5) 0.003(5) 0.007(4)
C286 0.209(5) 0.212(5) 0.260(7) -0.030(5) 0.003(5) 0.007(4)
N8_a 0.129(15) 0.166(16) 0.181(12) -0.039(11) -0.009(10) 0.027(13)
C255_a 0.076(13) 0.068(12) 0.152(13) -0.004(10) -0.011(10) 0.014(10)
C256_a 0.109(16) 0.20(2) 0.191(16) -0.057(16) -0.023(13) 0.005(16)
C257_a 0.108(18) 0.24(3) 0.20(2) -0.07(2) -0.024(15) 0.017(19)
C258_a 0.097(14) 0.108(14) 0.164(12) -0.020(10) 0.001(9) 0.021(12)
C259_a 0.122(13) 0.139(16) 0.187(14) -0.042(11) 0.001(10) 0.024(12)
C260_a 0.033(8) 0.105(14) 0.142(13) -0.011(11) 0.055(8) -0.007(8)
C261 0.209(5) 0.212(5) 0.260(7) -0.030(5) 0.003(5) 0.007(4)
C262 0.209(5) 0.212(5) 0.260(7) -0.030(5) 0.003(5) 0.007(4)
C267 0.209(5) 0.212(5) 0.260(7) -0.030(5) 0.003(5) 0.007(4)
C266 0.209(5) 0.212(5) 0.260(7) -0.030(5) 0.003(5) 0.007(4)
C265 0.209(5) 0.212(5) 0.260(7) -0.030(5) 0.003(5) 0.007(4)
C264 0.209(5) 0.212(5) 0.260(7) -0.030(5) 0.003(5) 0.007(4)
C263 0.209(5) 0.212(5) 0.260(7) -0.030(5) 0.003(5) 0.007(4)
C269 0.209(5) 0.212(5) 0.260(7) -0.030(5) 0.003(5) 0.007(4)
C274 0.209(5) 0.212(5) 0.260(7) -0.030(5) 0.003(5) 0.007(4)
C273 0.209(5) 0.212(5) 0.260(7) -0.030(5) 0.003(5) 0.007(4)
C272 0.209(5) 0.212(5) 0.260(7) -0.030(5) 0.003(5) 0.007(4)
C271 0.209(5) 0.212(5) 0.260(7) -0.030(5) 0.003(5) 0.007(4)
C270 0.209(5) 0.212(5) 0.260(7) -0.030(5) 0.003(5) 0.007(4)
Cl1 0.0706(13) 0.1113(19) 0.0876(16) -0.0044(14) 0.0061(12) 0.0185(13)
O1 0.096(6) 0.167(8) 0.167(9) 0.078(7) -0.021(5) -0.002(5)
O2 0.159(8) 0.145(8) 0.185(9) -0.085(7) 0.070(7) 0.008(6)
O3 0.110(6) 0.170(8) 0.131(7) -0.025(6) -0.050(5) 0.003(6)
O4 0.091(4) 0.093(4) 0.082(4) -0.024(3) 0.014(3) 0.021(4)
N9 0.13(2) 0.31(4) 0.15(2) -0.11(3) -0.023(18) 0.01(2)
C296 0.090(13) 0.066(12) 0.086(13) -0.030(10) -0.039(10) 0.028(10)
C297 0.26(5) 0.041(12) 0.22(4) 0.022(19) -0.11(4) 0.02(2)
N10 0.14(2) 0.16(2) 0.20(3) -0.10(2) -0.065(18) 0.061(17)
C298 0.15(2) 0.16(3) 0.13(2) -0.046(19) 0.022(18) 0.05(2)
C299 0.091(17) 0.076(16) 0.21(3) 0.003(17) -0.09(2) -0.010(13)
C300 0.209(5) 0.212(5) 0.260(7) -0.030(5) 0.003(5) 0.007(4)
C400_b 0.23(3) 0.15(2) 0.21(3) 0.03(2) -0.07(2) 0.02(2)
C401_b 0.21(3) 0.24(3) 0.23(2) -0.03(2) -0.022(18) -0.01(2)
C402_b 0.16(2) 0.19(3) 0.21(2) 0.00(2) -0.009(16) -0.05(2)
N403_b 0.111(18) 0.21(3) 0.21(2) -0.023(19) 0.017(13) -0.033(19)
C404_b 0.026(14) 0.078(19) 0.19(2) 0.021(13) -0.020(10) 0.000(12)
C405_b 0.069(15) 0.26(5) 0.21(2) -0.04(2) 0.010(12) -0.08(2)
C406_b 0.044(11) 0.07(2) 0.19(2) -0.005(14) -0.015(10) -0.048(12)
C12S 0.209(5) 0.212(5) 0.260(7) -0.030(5) 0.003(5) 0.007(4)
C11S 0.209(5) 0.212(5) 0.260(7) -0.030(5) 0.003(5) 0.007(4)
C16S 0.209(5) 0.212(5) 0.260(7) -0.030(5) 0.003(5) 0.007(4)
C15S 0.209(5) 0.212(5) 0.260(7) -0.030(5) 0.003(5) 0.007(4)
C14S 0.209(5) 0.212(5) 0.260(7) -0.030(5) 0.003(5) 0.007(4)
C13S 0.209(5) 0.212(5) 0.260(7) -0.030(5) 0.003(5) 0.007(4)
C17S 0.209(5) 0.212(5) 0.260(7) -0.030(5) 0.003(5) 0.007(4)
C501_b 0.078(15) 0.21(3) 0.119(19) -0.099(19) 0.056(14) -0.047(16)
C502_b 0.128(17) 0.117(15) 0.159(19) -0.058(14) -0.026(15) 0.022(15)
C503_b 0.055(11) 0.075(11) 0.133(15) -0.044(11) -0.029(11) 0.016(10)
N504_b 0.124(16) 0.157(16) 0.187(18) -0.045(14) -0.055(14) -0.013(14)
C505_b 0.12(2) 0.14(2) 0.22(2) -0.01(2) -0.03(2) 0.00(2)
C506_b 0.12(2) 0.20(3) 0.23(3) -0.04(2) -0.03(2) -0.04(2)
C507_b 0.08(2) 0.23(3) 0.24(3) -0.04(3) 0.04(2) 0.04(2)

loop_
_atom_type_symbol
_atom_type_description
_atom_type_scat_dispersion_real
_atom_type_scat_dispersion_imag
_atom_type_scat_source
C C 0.0030 0.0010 'International Tables Vol C Tables 4.2.6.8 and 6.1.1.4'
H H 0.0000 0.0000 'International Tables Vol C Tables 4.2.6.8 and 6.1.1.4'
Cl Cl 0.1420 0.1510 'International Tables Vol C Tables 4.2.6.8 and 6.1.1.4'
Co Co 0.3494 0.9721 'International Tables Vol C Tables 4.2.6.8 and 6.1.1.4'
Cr Cr 0.3170 0.5810 'International Tables Vol C Tables 4.2.6.8 and 6.1.1.4'
F F 0.0170 0.0100 'International Tables Vol C Tables 4.2.6.8 and 6.1.1.4'
N N 0.0060 0.0030 'International Tables Vol C Tables 4.2.6.8 and 6.1.1.4'
Ni Ni 0.3393 1.1124 'International Tables Vol C Tables 4.2.6.8 and 6.1.1.4'
O O 0.0110 0.0060 'International Tables Vol C Tables 4.2.6.8 and 6.1.1.4'

loop_
_geom_angle_atom_site_label_1
_geom_angle_atom_site_label_2
_geom_angle_atom_site_label_3
_geom_angle
_geom_angle_site_symmetry_1
_geom_angle_site_symmetry_3
N1 Co1 N5 89.8(3) . .
N1 Co1 N3_a 157.0(7) . .
N1 Co1 N7_a 89.0(9) . .
N2 Co1 N1 80.1(3) . .
N2 Co1 N5 102.5(3) . .
N2 Co1 N3_a 77.4(6) . .
N2 Co1 N11_b 82.4(7) . .
N2 Co1 N7_a 100.8(8) . .
N2 Co1 N3C_b 97.4(6) . .
N5 Co1 N3_a 90.5(10) . .
N5 Co1 N7_a 156.1(8) . .
N6 Co1 N1 103.3(3) . .
N6 Co1 N2 176.2(3) . .
N6 Co1 N5 79.4(3) . .
N6 Co1 N3_a 99.3(7) . .
N6 Co1 N11_b 94.0(7) . .
N6 Co1 N7_a 77.6(8) . .
N6 Co1 N3C_b 80.5(6) . .
N3_a Co1 N7_a 99.7(14) . .
N11_b Co1 N1 161.5(7) . .
N11_b Co1 N5 100.0(12) . .
N11_b Co1 N3C_b 78.4(16) . .
N3C_b Co1 N1 97.7(11) . .
N3C_b Co1 N5 159.7(6) . .
F1A Ni1A O26A 90.87(18) . .
F1A Ni1A O28A 176.93(18) . .
F1A Ni1A O29A 91.17(18) . .
F1A Ni1A O31A 90.37(18) . .
F8A Ni1A F1A 88.23(15) . .
F8A Ni1A O26A 91.19(18) . .
F8A Ni1A O28A 94.53(17) . .
F8A Ni1A O29A 179.3(2) . .
F8A Ni1A O31A 86.14(17) . .
O26A Ni1A O31A 177.0(2) . .
O28A Ni1A O26A 90.4(2) . .
O28A Ni1A O29A 86.1(2) . .
O28A Ni1A O31A 88.48(19) . .
O29A Ni1A O26A 89.2(2) . .
O29A Ni1A O31A 93.5(2) . .
F1B Ni1B O29B 90.12(19) . .
F1B Ni1B O31B 90.54(17) . .
F8B Ni1B F1B 87.92(17) . .
F8B Ni1B O26B 92.1(2) . .
F8B Ni1B O28B 94.80(19) . .
F8B Ni1B O29B 177.9(2) . .
F8B Ni1B O31B 86.48(19) . .
O26B Ni1B F1B 90.3(2) . .
O26B Ni1B O28B 91.5(2) . .
O26B Ni1B O29B 88.6(2) . .
O26B Ni1B O31B 178.3(2) . .
O28B Ni1B F1B 176.7(2) . .
O28B Ni1B O29B 87.1(2) . .
O28B Ni1B O31B 87.7(2) . .
O29B Ni1B O31B 92.8(2) . .
F1A Cr1A O1A 89.03(19) . .
F1A Cr1A O3A 178.5(2) . .
F1A Cr1A O30A 92.82(18) . .
F1A Cr1A O32A 89.15(18) . .
F2A Cr1A F1A 87.32(16) . .
F2A Cr1A O1A 93.04(18) . .
F2A Cr1A O3A 92.7(2) . .
F2A Cr1A O30A 178.4(2) . .
F2A Cr1A O32A 88.00(19) . .
O1A Cr1A O3A 92.5(2) . .
O1A Cr1A O30A 88.6(2) . .
O1A Cr1A O32A 177.9(2) . .
O3A Cr1A O30A 87.1(2) . .
O3A Cr1A O32A 89.3(2) . .
O30A Cr1A O32A 90.4(2) . .
F1B Cr1B O1B 89.02(19) . .
F1B Cr1B O3B 179.1(2) . .
F1B Cr1B O30B 92.55(19) . .
F1B Cr1B O32B 90.33(18) . .
F2B Cr1B F1B 88.33(17) . .
F2B Cr1B O1B 93.10(19) . .
F2B Cr1B O3B 91.7(2) . .
F2B Cr1B O30B 179.0(2) . .
F2B Cr1B O32B 88.2(2) . .
O1B Cr1B O32B 178.5(2) . .
O3B Cr1B O1B 91.8(2) . .
O3B Cr1B O30B 87.4(2) . .
O3B Cr1B O32B 88.8(2) . .
O30B Cr1B O1B 87.3(2) . .
O30B Cr1B O32B 91.4(2) . .
F2A Cr2A O2A 89.48(19) . .
F2A Cr2A O4A 92.8(2) . .
F2A Cr2A O7A 88.1(2) . .
F3A Cr2A F2A 87.58(17) . .
F3A Cr2A O2A 88.3(2) . .
F3A Cr2A O4A 179.1(2) . .
F3A Cr2A O5A 91.0(2) . .
F3A Cr2A O7A 92.1(2) . .
O4A Cr2A O2A 90.9(2) . .
O5A Cr2A F2A 178.5(2) . .
O5A Cr2A O2A 90.1(2) . .
O5A Cr2A O4A 88.6(2) . .
O5A Cr2A O7A 92.3(3) . .
O7A Cr2A O2A 177.5(2) . .
O7A Cr2A O4A 88.8(3) . .
F2B Cr2B O2B 89.68(19) . .
F2B Cr2B O4B 93.0(2) . .
F2B Cr2B O5B 178.8(3) . .
F2B Cr2B O7B 89.4(2) . .
F3B Cr2B F2B 87.94(17) . .
F3B Cr2B O2B 88.7(2) . .
F3B Cr2B O4B 179.0(2) . .
F3B Cr2B O5B 91.6(2) . .
F3B Cr2B O7B 91.7(2) . .
O4B Cr2B O2B 91.1(3) . .
O5B Cr2B O2B 89.2(3) . .
O5B Cr2B O4B 87.4(3) . .
O5B Cr2B O7B 91.8(3) . .
O7B Cr2B O2B 179.0(3) . .
O7B Cr2B O4B 88.5(3) . .
F3A Cr3A F4A 87.49(17) . .
F3A Cr3A O6A 94.0(2) . .
F3A Cr3A O8A 91.2(2) . .
F3A Cr3A O9A 90.1(2) . .
F3A Cr3A O11A 177.4(2) . .
F4A Cr3A O8A 89.6(2) . .
F4A Cr3A O9A 90.9(2) . .
F4A Cr3A O11A 90.2(2) . .
O6A Cr3A F4A 178.0(2) . .
O6A Cr3A O8A 91.7(3) . .
O6A Cr3A O9A 87.7(3) . .
O6A Cr3A O11A 88.4(2) . .
O9A Cr3A O8A 178.6(3) . .
O9A Cr3A O11A 90.9(3) . .
O11A Cr3A O8A 87.8(3) . .
F3B Cr3B O6B 93.7(2) . .
F3B Cr3B O8B 90.3(3) . .
F3B Cr3B O9B 88.9(3) . .
F3B Cr3B O11B 178.7(3) . .
F4B Cr3B F3B 88.58(18) . .
F4B Cr3B O6B 177.7(2) . .
F4B Cr3B O8B 90.4(2) . .
F4B Cr3B O9B 90.3(3) . .
F4B Cr3B O11B 91.0(2) . .
O6B Cr3B O8B 89.8(3) . .
O6B Cr3B O9B 89.5(4) . .
O6B Cr3B O11B 86.7(3) . .
O9B Cr3B O8B 178.9(3) . .
O11B Cr3B O8B 88.5(3) . .
O11B Cr3B O9B 92.4(3) . .
F4A Cr4A F5A 88.38(17) . .
F4A Cr4A O10A 90.9(2) . .
F4A Cr4A O12A 92.7(2) . .
F4A Cr4A O13A 178.8(2) . .
F4A Cr4A O15A 89.7(2) . .
F5A Cr4A O10A 89.6(2) . .
F5A Cr4A O13A 90.7(2) . .
F5A Cr4A O15A 91.3(2) . .
O10A Cr4A O13A 88.3(3) . .
O12A Cr4A F5A 178.3(2) . .
O12A Cr4A O10A 91.7(3) . .
O12A Cr4A O13A 88.3(3) . .
O12A Cr4A O15A 87.5(3) . .
O15A Cr4A O10A 179.0(2) . .
O15A Cr4A O13A 91.1(3) . .
F4B Cr4B O10B 90.4(2) . .
F4B Cr4B O12B 93.9(3) . .
F4B Cr4B O13B 176.4(2) . .
F4B Cr4B O15B 87.6(2) . .
F5B Cr4B F4B 87.22(19) . .
F5B Cr4B O10B 88.4(2) . .
F5B Cr4B O12B 178.9(3) . .
F5B Cr4B O13B 91.2(3) . .
F5B Cr4B O15B 92.5(2) . .
O12B Cr4B O10B 91.6(3) . .
O12B Cr4B O13B 87.7(3) . .
O12B Cr4B O15B 87.7(2) . .
O13B Cr4B O10B 92.8(3) . .
O15B Cr4B O10B 177.8(3) . .
O15B Cr4B O13B 89.2(2) . .
F5A Cr5A O14A 92.96(19) . .
F5A Cr5A O16A 90.5(2) . .
F5A Cr5A O17A 88.3(2) . .
F5A Cr5A O19A 179.0(2) . .
F6A Cr5A F5A 88.75(16) . .
F6A Cr5A O14A 178.2(2) . .
F6A Cr5A O16A 89.70(19) . .
F6A Cr5A O17A 92.05(17) . .
F6A Cr5A O19A 90.67(18) . .
O14A Cr5A O16A 91.0(2) . .
O14A Cr5A O17A 87.3(2) . .
O14A Cr5A O19A 87.6(2) . .
O16A Cr5A O17A 177.9(2) . .
O19A Cr5A O16A 88.7(2) . .
O19A Cr5A O17A 92.5(2) . .
F5B Cr5B O14B 93.2(2) . .
F5B Cr5B O16B 90.1(2) . .
F5B Cr5B O17B 88.9(2) . .
F5B Cr5B O19B 179.7(2) . .
F6B Cr5B F5B 88.81(18) . .
F6B Cr5B O14B 177.9(2) . .
F6B Cr5B O16B 89.7(2) . .
F6B Cr5B O17B 92.5(2) . .
F6B Cr5B O19B 91.2(2) . .
O14B Cr5B O16B 89.8(2) . .
O14B Cr5B O17B 88.0(2) . .
O17B Cr5B O16B 177.6(3) . .
O19B Cr5B O14B 86.8(3) . .
O19B Cr5B O16B 90.2(2) . .
O19B Cr5B O17B 90.8(3) . .
F6A Cr6A O18A 90.22(19) . .
F6A Cr6A O20A 92.54(18) . .
F6A Cr6A O21A 179.3(2) . .
F6A Cr6A O23A 87.91(18) . .
F7A Cr6A F6A 88.29(16) . .
F7A Cr6A O18A 89.65(18) . .
F7A Cr6A O20A 179.1(2) . .
F7A Cr6A O21A 91.07(18) . .
F7A Cr6A O23A 92.95(18) . .
O20A Cr6A O18A 90.2(2) . .
O20A Cr6A O23A 87.3(2) . .
O21A Cr6A O18A 90.0(2) . .
O21A Cr6A O20A 88.1(2) . .
O21A Cr6A O23A 91.9(2) . .
O23A Cr6A O18A 176.75(19) . .
F6B Cr6B O18B 89.2(2) . .
F6B Cr6B O20B 93.8(2) . .
F6B Cr6B O21B 178.5(3) . .
F6B Cr6B O23B 87.8(2) . .
F7B Cr6B F6B 86.69(18) . .
F7B Cr6B O18B 90.5(2) . .
F7B Cr6B O20B 179.3(3) . .
F7B Cr6B O21B 91.8(3) . .
F7B Cr6B O23B 93.8(2) . .
O20B Cr6B O18B 88.9(3) . .
O20B Cr6B O21B 87.7(3) . .
O20B Cr6B O23B 86.8(2) . .
O21B Cr6B O18B 90.8(3) . .
O21B Cr6B O23B 92.4(3) . .
O23B Cr6B O18B 174.6(3) . .
F7A Cr7A O22A 92.05(18) . .
F7A Cr7A O24A 90.66(17) . .
F7A Cr7A O25A 88.80(18) . .
F7A Cr7A O27A 178.42(19) . .
F8A Cr7A F7A 86.63(15) . .
F8A Cr7A O22A 177.7(2) . .
F8A Cr7A O24A 89.72(18) . .
F8A Cr7A O25A 91.05(17) . .
F8A Cr7A O27A 91.90(19) . .
O22A Cr7A O25A 87.1(2) . .
O22A Cr7A O27A 89.4(2) . .
O24A Cr7A O22A 92.2(2) . .
O24A Cr7A O25A 179.0(2) . .
O24A Cr7A O27A 89.9(2) . .
O27A Cr7A O25A 90.7(2) . .
F7B Cr7B O22B 92.8(2) . .
F7B Cr7B O24B 91.0(2) . .
F7B Cr7B O25B 89.3(2) . .
F7B Cr7B O27B 177.3(2) . .
F8B Cr7B F7B 87.16(18) . .
F8B Cr7B O22B 178.4(2) . .
F8B Cr7B O24B 88.4(2) . .
F8B Cr7B O25B 90.1(2) . .
F8B Cr7B O27B 90.6(2) . .
O22B Cr7B O25B 88.3(3) . .
O24B Cr7B O22B 93.2(3) . .
O24B Cr7B O25B 178.4(2) . .
O24B Cr7B O27B 87.5(3) . .
O27B Cr7B O22B 89.5(3) . .
O27B Cr7B O25B 92.1(3) . .
Ni1A F1A Cr1A 124.35(19) . .
Cr1B F1B Ni1B 124.5(2) . .
Cr1A F2A Cr2A 121.16(19) . .
Cr1B F2B Cr2B 122.19(19) . .
Cr3A F3A Cr2A 121.4(2) . .
Cr3B F3B Cr2B 122.2(2) . .
Cr4A F4A Cr3A 123.1(2) . .
Cr3B F4B Cr4B 123.7(2) . .
Cr5A F5A Cr4A 123.06(19) . .
Cr4B F5B Cr5B 122.4(2) . .
Cr5A F6A Cr6A 123.0(2) . .
Cr5B F6B Cr6B 122.2(2) . .
Cr6A F7A Cr7A 121.60(19) . .
Cr6B F7B Cr7B 120.7(2) . .
Ni1A F8A Cr7A 121.76(18) . .
Ni1B F8B Cr7B 121.9(2) . .
C1 O1A Cr1A 134.5(4) . .
C133 O1B Cr1B 134.6(5) . .
C1 O2A Cr2A 127.4(6) . .
C133 O2B Cr2B 129.1(6) . .
C9 O3A Cr1A 126.6(5) . .
C138 O3B Cr1B 129.2(6) . .
C9 O4A Cr2A 134.6(6) . .
C138 O4B Cr2B 134.9(5) . .
C17 O5A Cr2A 129.7(6) . .
C147 O5B Cr2B 129.5(6) . .
C17 O6A Cr3A 135.5(5) . .
C147 O6B Cr3B 134.0(7) . .
C22 O7A Cr2A 134.1(6) . .
C152 O7B Cr2B 134.8(7) . .
C22 O8A Cr3A 127.3(6) . .
C152 O8B Cr3B 128.8(7) . .
C30 O9A Cr3A 137.1(6) . .
C157 O9B Cr3B 137.3(6) . .
C30 O10A Cr4A 129.3(7) . .
C157 O10B Cr4B 129.3(7) . .
C38 O11A Cr3A 130.6(6) . .
C161 O11B Cr3B 127.8(7) . .
C38 O12A Cr4A 134.4(6) . .
C161 O12B Cr4B 132.8(7) . .
C43 O13A Cr4A 130.1(6) . .
C169 O13B Cr4B 125.9(6) . .
C43 O14A Cr5A 135.6(5) . .
C169 O14B Cr5B 134.9(6) . .
C48 O15A Cr4A 135.3(5) . .
C177 O15B Cr4B 134.0(5) . .
C48 O16A Cr5A 128.9(6) . .
C177 O16B Cr5B 127.3(5) . .
C53 O17A Cr5A 134.3(5) . .
C182 O17B Cr5B 132.3(6) . .
C53 O18A Cr6A 129.7(5) . .
C182 O18B Cr6B 129.1(6) . .
C61 O19A Cr5A 129.5(4) . .
C190 O19B Cr5B 127.5(6) . .
C61 O20A Cr6A 133.6(5) . .
C190 O20B Cr6B 134.3(6) . .
C69 O21A Cr6A 129.5(5) . .
C198 O21B Cr6B 130.5(6) . .
C69 O22A Cr7A 134.5(5) . .
C198 O22B Cr7B 133.1(6) . .
C77 O23A Cr6A 134.8(4) . .
C206 O23B Cr6B 134.9(5) . .
C77 O24A Cr7A 129.6(5) . .
C206 O24B Cr7B 127.6(6) . .
C85 O25A Cr7A 135.9(5) . .
C211 O25B Cr7B 135.7(5) . .
C85 O26A Ni1A 127.4(5) . .
C211 O26B Ni1B 128.2(5) . .
C93 O27A Cr7A 127.4(5) . .
C219 O27B Cr7B 128.1(6) . .
C93 O28A Ni1A 135.7(4) . .
C219 O28B Ni1B 134.6(5) . .
C98 O29A Ni1A 130.3(4) . .
C229 O29B Ni1B 131.0(5) . .
C98 O30A Cr1A 133.7(5) . .
C229 O30B Cr1B 134.0(5) . .
C106 O31A Ni1A 133.9(5) . .
C234 O31B Ni1B 133.8(5) . .
C106 O32A Cr1A 129.4(4) . .
C234 O32B Cr1B 130.0(4) . .
C112 N1 Co1 112.9(5) . .
C116 N1 Co1 127.8(6) . .
C116 N1 C112 118.5(8) . .
C110 N2 Co1 120.0(5) . .
C110 N2 C111 121.2(6) . .
C111 N2 Co1 118.6(5) . .
C250 N5 Co1 113.4(5) . .
C254 N5 Co1 128.2(7) . .
C254 N5 C250 118.3(9) . .
C238 N6 Co1 119.2(5) . .
C239 N6 Co1 119.7(5) . .
C239 N6 C238 120.7(6) . .
O1A C1 C2 115.5(6) . .
O2A C1 O1A 126.9(8) . .
O2A C1 C2 117.6(7) . .
C1 C2 C4_b 107.8(16) . .
C1 C2 C6_a 102.8(9) . .
C1 C2 C8_b 99.0(11) . .
C3_a C2 C1 113.8(12) . .
C3_a C2 C6_a 109.4(9) . .
C3_a C2 C7_a 114.1(9) . .
C4_b C2 C8_b 105.5(11) . .
C5_b C2 C1 121.0(12) . .
C5_b C2 C4_b 113.0(12) . .
C5_b C2 C8_b 108.7(11) . .
C7_a C2 C1 110.7(8) . .
C7_a C2 C6_a 105.0(8) . .
C2 C3_a H3A_a 109.5 . .
C2 C3_a H3B_a 109.5 . .
C2 C3_a H3C_a 109.5 . .
H3A_a C3_a H3B_a 109.5 . .
H3A_a C3_a H3C_a 109.5 . .
H3B_a C3_a H3C_a 109.5 . .
C2 C4_b H4A_b 109.5 . .
C2 C4_b H4B_b 109.5 . .
C2 C4_b H4C_b 109.5 . .
H4A_b C4_b H4B_b 109.5 . .
H4A_b C4_b H4C_b 109.5 . .
H4B_b C4_b H4C_b 109.5 . .
C2 C5_b H5A_b 109.5 . .
C2 C5_b H5B_b 109.5 . .
C2 C5_b H5C_b 109.5 . .
H5A_b C5_b H5B_b 109.5 . .
H5A_b C5_b H5C_b 109.5 . .
H5B_b C5_b H5C_b 109.5 . .
C2 C6_a H6A_a 109.5 . .
C2 C6_a H6B_a 109.5 . .
C2 C6_a H6C_a 109.5 . .
H6A_a C6_a H6B_a 109.5 . .
H6A_a C6_a H6C_a 109.5 . .
H6B_a C6_a H6C_a 109.5 . .
C2 C7_a H7A_a 109.5 . .
C2 C7_a H7B_a 109.5 . .
C2 C7_a H7C_a 109.5 . .
H7A_a C7_a H7B_a 109.5 . .
H7A_a C7_a H7C_a 109.5 . .
H7B_a C7_a H7C_a 109.5 . .
C2 C8_b H8A_b 109.5 . .
C2 C8_b H8B_b 109.5 . .
C2 C8_b H8C_b 109.5 . .
H8A_b C8_b H8B_b 109.5 . .
H8A_b C8_b H8C_b 109.5 . .
H8B_b C8_b H8C_b 109.5 . .
O3A C9 C10 116.6(8) . .
O4A C9 O3A 126.2(8) . .
O4A C9 C10 117.2(8) . .
C9 C10 C11_a 110.7(12) . .
C9 C10 C12_b 97.1(10) . .
C9 C10 C13_a 117.6(12) . .
C9 C10 C14_b 112.8(11) . .
C9 C10 C15_a 98.8(11) . .
C11_a C10 C15_a 106.6(10) . .
C13_a C10 C11_a 114.2(11) . .
C13_a C10 C15_a 107.0(10) . .
C14_b C10 C12_b 106.2(10) . .
C16_b C10 C9 116.8(12) . .
C16_b C10 C12_b 108.1(10) . .
C16_b C10 C14_b 113.7(10) . .
C10 C11_a H11A_a 109.5 . .
C10 C11_a H11B_a 109.5 . .
C10 C11_a H11C_a 109.5 . .
H11A_a C11_a H11B_a 109.5 . .
H11A_a C11_a H11C_a 109.5 . .
H11B_a C11_a H11C_a 109.5 . .
C10 C12_b H12A_b 109.5 . .
C10 C12_b H12B_b 109.5 . .
C10 C12_b H12C_b 109.5 . .
H12A_b C12_b H12B_b 109.5 . .
H12A_b C12_b H12C_b 109.5 . .
H12B_b C12_b H12C_b 109.5 . .
C10 C13_a H13A_a 109.5 . .
C10 C13_a H13B_a 109.5 . .
C10 C13_a H13C_a 109.5 . .
H13A_a C13_a H13B_a 109.5 . .
H13A_a C13_a H13C_a 109.5 . .
H13B_a C13_a H13C_a 109.5 . .
C10 C14_b H14A_b 109.5 . .
C10 C14_b H14B_b 109.5 . .
C10 C14_b H14C_b 109.5 . .
H14A_b C14_b H14B_b 109.5 . .
H14A_b C14_b H14C_b 109.5 . .
H14B_b C14_b H14C_b 109.5 . .
C10 C15_a H15A_a 109.5 . .
C10 C15_a H15B_a 109.5 . .
C10 C15_a H15C_a 109.5 . .
H15A_a C15_a H15B_a 109.5 . .
H15A_a C15_a H15C_a 109.5 . .
H15B_a C15_a H15C_a 109.5 . .
C10 C16_b H16A_b 109.5 . .
C10 C16_b H16B_b 109.5 . .
C10 C16_b H16C_b 109.5 . .
H16A_b C16_b H16B_b 109.5 . .
H16A_b C16_b H16C_b 109.5 . .
H16B_b C16_b H16C_b 109.5 . .
O5A C17 O6A 124.9(8) . .
O5A C17 C18 116.5(8) . .
O6A C17 C18 118.6(7) . .
C17 C18 C20 108.2(9) . .
C19 C18 C17 106.6(8) . .
C19 C18 C20 110.1(11) . .
C21 C18 C17 112.1(8) . .
C21 C18 C19 109.4(10) . .
C21 C18 C20 110.3(10) . .
C18 C19 H19A 109.5 . .
C18 C19 H19B 109.5 . .
C18 C19 H19C 109.5 . .
H19A C19 H19B 109.5 . .
H19A C19 H19C 109.5 . .
H19B C19 H19C 109.5 . .
C18 C20 H20A 109.5 . .
C18 C20 H20B 109.5 . .
C18 C20 H20C 109.5 . .
H20A C20 H20B 109.5 . .
H20A C20 H20C 109.5 . .
H20B C20 H20C 109.5 . .
C18 C21 H21A 109.5 . .
C18 C21 H21B 109.5 . .
C18 C21 H21C 109.5 . .
H21A C21 H21B 109.5 . .
H21A C21 H21C 109.5 . .
H21B C21 H21C 109.5 . .
O7A C22 O8A 128.7(9) . .
O7A C22 C23 115.1(9) . .
O8A C22 C23 116.2(9) . .
C22 C23 C24_a 106.4(11) . .
C22 C23 C25_b 130(3) . .
C22 C23 C26_a 107.9(12) . .
C22 C23 C27_b 105(2) . .
C22 C23 C28_a 115.2(11) . .
C22 C23 C29_b 93(2) . .
C24_a C23 C26_a 107.7(10) . .
C25_b C23 C27_b 109.5(15) . .
C25_b C23 C29_b 109.2(15) . .
C27_b C23 C29_b 107.2(14) . .
C28_a C23 C24_a 109.6(10) . .
C28_a C23 C26_a 109.7(10) . .
C23 C24_a H24A_a 109.5 . .
C23 C24_a H24B_a 109.5 . .
C23 C24_a H24C_a 109.5 . .
H24A_a C24_a H24B_a 109.5 . .
H24A_a C24_a H24C_a 109.5 . .
H24B_a C24_a H24C_a 109.5 . .
C23 C25_b H25A_b 109.5 . .
C23 C25_b H25B_b 109.5 . .
C23 C25_b H25C_b 109.5 . .
H25A_b C25_b H25B_b 109.5 . .
H25A_b C25_b H25C_b 109.5 . .
H25B_b C25_b H25C_b 109.5 . .
C23 C26_a H26A_a 109.5 . .
C23 C26_a H26B_a 109.5 . .
C23 C26_a H26C_a 109.5 . .
H26A_a C26_a H26B_a 109.5 . .
H26A_a C26_a H26C_a 109.5 . .
H26B_a C26_a H26C_a 109.5 . .
C23 C27_b H27A_b 109.5 . .
C23 C27_b H27B_b 109.5 . .
C23 C27_b H27C_b 109.5 . .
H27A_b C27_b H27B_b 109.5 . .
H27A_b C27_b H27C_b 109.5 . .
H27B_b C27_b H27C_b 109.5 . .
C23 C28_a H28A_a 109.5 . .
C23 C28_a H28B_a 109.5 . .
C23 C28_a H28C_a 109.5 . .
H28A_a C28_a H28B_a 109.5 . .
H28A_a C28_a H28C_a 109.5 . .
H28B_a C28_a H28C_a 109.5 . .
C23 C29_b H29A_b 109.5 . .
C23 C29_b H29B_b 109.5 . .
C23 C29_b H29C_b 109.5 . .
H29A_b C29_b H29B_b 109.5 . .
H29A_b C29_b H29C_b 109.5 . .
H29B_b C29_b H29C_b 109.5 . .
O9A C30 C31 117.8(8) . .
O10A C30 O9A 125.0(9) . .
O10A C30 C31 116.9(9) . .
C30 C31 C33_b 96.0(17) . .
C30 C31 C35_b 120.3(19) . .
C30 C31 C36_a 102.5(11) . .
C30 C31 C37_b 117.5(19) . .
C32_a C31 C30 113.2(11) . .
C32_a C31 C36_a 109.0(10) . .
C34_a C31 C30 112.7(11) . .
C34_a C31 C32_a 112.0(11) . .
C34_a C31 C36_a 106.7(9) . .
C35_b C31 C33_b 106.5(13) . .
C35_b C31 C37_b 107.9(13) . .
C37_b C31 C33_b 106.4(13) . .
C31 C32_a H32A_a 109.5 . .
C31 C32_a H32B_a 109.5 . .
C31 C32_a H32C_a 109.5 . .
H32A_a C32_a H32B_a 109.5 . .
H32A_a C32_a H32C_a 109.5 . .
H32B_a C32_a H32C_a 109.5 . .
C31 C33_b H33A_b 109.5 . .
C31 C33_b H33B_b 109.5 . .
C31 C33_b H33C_b 109.5 . .
H33A_b C33_b H33B_b 109.5 . .
H33A_b C33_b H33C_b 109.5 . .
H33B_b C33_b H33C_b 109.5 . .
C31 C34_a H34A_a 109.5 . .
C31 C34_a H34B_a 109.5 . .
C31 C34_a H34C_a 109.5 . .
H34A_a C34_a H34B_a 109.5 . .
H34A_a C34_a H34C_a 109.5 . .
H34B_a C34_a H34C_a 109.5 . .
C31 C35_b H35A_b 109.5 . .
C31 C35_b H35B_b 109.5 . .
C31 C35_b H35C_b 109.5 . .
H35A_b C35_b H35B_b 109.5 . .
H35A_b C35_b H35C_b 109.5 . .
H35B_b C35_b H35C_b 109.5 . .
C31 C36_a H36A_a 109.5 . .
C31 C36_a H36B_a 109.5 . .
C31 C36_a H36C_a 109.5 . .
H36A_a C36_a H36B_a 109.5 . .
H36A_a C36_a H36C_a 109.5 . .
H36B_a C36_a H36C_a 109.5 . .
C31 C37_b H37A_b 109.5 . .
C31 C37_b H37B_b 109.5 . .
C31 C37_b H37C_b 109.5 . .
H37A_b C37_b H37B_b 109.5 . .
H37A_b C37_b H37C_b 109.5 . .
H37B_b C37_b H37C_b 109.5 . .
O11A C38 O12A 126.0(8) . .
O11A C38 C39 117.1(9) . .
O12A C38 C39 116.9(8) . .
C40 C39 C38 111.0(9) . .
C40 C39 C41 111.3(14) . .
C40 C39 C42 108.7(13) . .
C41 C39 C38 108.0(9) . .
C42 C39 C38 105.9(10) . .
C42 C39 C41 111.8(12) . .
C39 C40 H40A 109.5 . .
C39 C40 H40B 109.5 . .
C39 C40 H40C 109.5 . .
H40A C40 H40B 109.5 . .
H40A C40 H40C 109.5 . .
H40B C40 H40C 109.5 . .
C39 C41 H41A 109.5 . .
C39 C41 H41B 109.5 . .
C39 C41 H41C 109.5 . .
H41A C41 H41B 109.5 . .
H41A C41 H41C 109.5 . .
H41B C41 H41C 109.5 . .
C39 C42 H42A 109.5 . .
C39 C42 H42B 109.5 . .
C39 C42 H42C 109.5 . .
H42A C42 H42B 109.5 . .
H42A C42 H42C 109.5 . .
H42B C42 H42C 109.5 . .
O13A C43 C44 116.3(8) . .
O14A C43 O13A 124.7(8) . .
O14A C43 C44 119.0(7) . .
C45 C44 C43 105.2(11) . .
C45 C44 C47 107.7(9) . .
C46 C44 C43 108.4(8) . .
C46 C44 C45 117.2(13) . .
C46 C44 C47 108.1(13) . .
C47 C44 C43 110.2(8) . .
C44 C45 H45A 109.5 . .
C44 C45 H45B 109.5 . .
C44 C45 H45C 109.5 . .
H45A C45 H45B 109.5 . .
H45A C45 H45C 109.5 . .
H45B C45 H45C 109.5 . .
C44 C46 H46A 109.5 . .
C44 C46 H46B 109.5 . .
C44 C46 H46C 109.5 . .
H46A C46 H46B 109.5 . .
H46A C46 H46C 109.5 . .
H46B C46 H46C 109.5 . .
C44 C47 H47A 109.5 . .
C44 C47 H47B 109.5 . .
C44 C47 H47C 109.5 . .
H47A C47 H47B 109.5 . .
H47A C47 H47C 109.5 . .
H47B C47 H47C 109.5 . .
O15A C48 C49 115.5(8) . .
O16A C48 O15A 125.7(8) . .
O16A C48 C49 118.7(8) . .
C48 C49 C51 106.3(8) . .
C50 C49 C48 106.6(8) . .
C50 C49 C51 107.4(9) . .
C52 C49 C48 111.6(8) . .
C52 C49 C50 111.8(8) . .
C52 C49 C51 112.8(10) . .
C49 C50 H50A 109.5 . .
C49 C50 H50B 109.5 . .
C49 C50 H50C 109.5 . .
H50A C50 H50B 109.5 . .
H50A C50 H50C 109.5 . .
H50B C50 H50C 109.5 . .
C49 C51 H51A 109.5 . .
C49 C51 H51B 109.5 . .
C49 C51 H51C 109.5 . .
H51A C51 H51B 109.5 . .
H51A C51 H51C 109.5 . .
H51B C51 H51C 109.5 . .
C49 C52 H52A 109.5 . .
C49 C52 H52B 109.5 . .
C49 C52 H52C 109.5 . .
H52A C52 H52B 109.5 . .
H52A C52 H52C 109.5 . .
H52B C52 H52C 109.5 . .
O17A C53 C54 116.4(7) . .
O18A C53 O17A 126.0(7) . .
O18A C53 C54 117.5(7) . .
C55_a C54 C53 112.2(11) . .
C55_a C54 C59_a 105.3(12) . .
C56_b C54 C53 108.5(12) . .
C56_b C54 C60_b 108.4(10) . .
C57_a C54 C53 116.5(15) . .
C57_a C54 C55_a 109.0(12) . .
C57_a C54 C59_a 106.6(12) . .
C58_b C54 C53 112.9(10) . .
C58_b C54 C56_b 110.5(10) . .
C58_b C54 C60_b 111.0(10) . .
C59_a C54 C53 106.5(17) . .
C60_b C54 C53 105.5(11) . .
C54 C55_a H55A_a 109.5 . .
C54 C55_a H55B_a 109.5 . .
C54 C55_a H55C_a 109.5 . .
H55A_a C55_a H55B_a 109.5 . .
H55A_a C55_a H55C_a 109.5 . .
H55B_a C55_a H55C_a 109.5 . .
C54 C56_b H56A_b 109.5 . .
C54 C56_b H56B_b 109.5 . .
C54 C56_b H56C_b 109.5 . .
H56A_b C56_b H56B_b 109.5 . .
H56A_b C56_b H56C_b 109.5 . .
H56B_b C56_b H56C_b 109.5 . .
C54 C57_a H57A_a 109.5 . .
C54 C57_a H57B_a 109.5 . .
C54 C57_a H57C_a 109.5 . .
H57A_a C57_a H57B_a 109.5 . .
H57A_a C57_a H57C_a 109.5 . .
H57B_a C57_a H57C_a 109.5 . .
C54 C58_b H58A_b 109.5 . .
C54 C58_b H58B_b 109.5 . .
C54 C58_b H58C_b 109.5 . .
H58A_b C58_b H58B_b 109.5 . .
H58A_b C58_b H58C_b 109.5 . .
H58B_b C58_b H58C_b 109.5 . .
C54 C59_a H59A_a 109.5 . .
C54 C59_a H59B_a 109.5 . .
C54 C59_a H59C_a 109.5 . .
H59A_a C59_a H59B_a 109.5 . .
H59A_a C59_a H59C_a 109.5 . .
H59B_a C59_a H59C_a 109.5 . .
C54 C60_b H60A_b 109.5 . .
C54 C60_b H60B_b 109.5 . .
C54 C60_b H60C_b 109.5 . .
H60A_b C60_b H60B_b 109.5 . .
H60A_b C60_b H60C_b 109.5 . .
H60B_b C60_b H60C_b 109.5 . .
O19A C61 O20A 125.8(7) . .
O19A C61 C62 116.5(6) . .
O20A C61 C62 117.7(7) . .
C61 C62 C64_b 99.2(10) . .
C61 C62 C67_a 101.7(8) . .
C63_a C62 C61 112.5(9) . .
C63_a C62 C67_a 105.6(9) . .
C65_a C62 C61 117.3(10) . .
C65_a C62 C63_a 112.8(9) . .
C65_a C62 C67_a 105.3(9) . .
C66_b C62 C61 114.6(11) . .
C66_b C62 C64_b 106.2(10) . .
C68_b C62 C61 114.1(12) . .
C68_b C62 C64_b 107.5(10) . .
C68_b C62 C66_b 113.7(11) . .
C62 C63_a H63A_a 109.5 . .
C62 C63_a H63B_a 109.5 . .
C62 C63_a H63C_a 109.5 . .
H63A_a C63_a H63B_a 109.5 . .
H63A_a C63_a H63C_a 109.5 . .
H63B_a C63_a H63C_a 109.5 . .
C62 C64_b H64A_b 109.5 . .
C62 C64_b H64B_b 109.5 . .
C62 C64_b H64C_b 109.5 . .
H64A_b C64_b H64B_b 109.5 . .
H64A_b C64_b H64C_b 109.5 . .
H64B_b C64_b H64C_b 109.5 . .
C62 C65_a H65A_a 109.5 . .
C62 C65_a H65B_a 109.5 . .
C62 C65_a H65C_a 109.5 . .
H65A_a C65_a H65B_a 109.5 . .
H65A_a C65_a H65C_a 109.5 . .
H65B_a C65_a H65C_a 109.5 . .
C62 C66_b H66A_b 109.5 . .
C62 C66_b H66B_b 109.5 . .
C62 C66_b H66C_b 109.5 . .
H66A_b C66_b H66B_b 109.5 . .
H66A_b C66_b H66C_b 109.5 . .
H66B_b C66_b H66C_b 109.5 . .
C62 C67_a H67A_a 109.5 . .
C62 C67_a H67B_a 109.5 . .
C62 C67_a H67C_a 109.5 . .
H67A_a C67_a H67B_a 109.5 . .
H67A_a C67_a H67C_a 109.5 . .
H67B_a C67_a H67C_a 109.5 . .
C62 C68_b H68A_b 109.5 . .
C62 C68_b H68B_b 109.5 . .
C62 C68_b H68C_b 109.5 . .
H68A_b C68_b H68B_b 109.5 . .
H68A_b C68_b H68C_b 109.5 . .
H68B_b C68_b H68C_b 109.5 . .
O21A C69 C70 116.3(7) . .
O22A C69 O21A 125.1(7) . .
O22A C69 C70 118.5(6) . .
C71_a C70 C69 105.8(9) . .
C72_b C70 C69 112.6(10) . .
C72_b C70 C74_b 108.0(10) . .
C72_b C70 C76_b 109.9(9) . .
C73_a C70 C69 111.4(9) . .
C73_a C70 C71_a 109.4(9) . .
C73_a C70 C75_a 112.6(9) . .
C74_b C70 C69 104.1(10) . .
C75_a C70 C69 107.9(9) . .
C75_a C70 C71_a 109.5(9) . .
C76_b C70 C69 113.7(9) . .
C76_b C70 C74_b 108.1(10) . .
C70 C71_a H71A_a 109.5 . .
C70 C71_a H71B_a 109.5 . .
C70 C71_a H71C_a 109.5 . .
H71A_a C71_a H71B_a 109.5 . .
H71A_a C71_a H71C_a 109.5 . .
H71B_a C71_a H71C_a 109.5 . .
C70 C72_b H72A_b 109.5 . .
C70 C72_b H72B_b 109.5 . .
C70 C72_b H72C_b 109.5 . .
H72A_b C72_b H72B_b 109.5 . .
H72A_b C72_b H72C_b 109.5 . .
H72B_b C72_b H72C_b 109.5 . .
C70 C73_a H73A_a 109.5 . .
C70 C73_a H73B_a 109.5 . .
C70 C73_a H73C_a 109.5 . .
H73A_a C73_a H73B_a 109.5 . .
H73A_a C73_a H73C_a 109.5 . .
H73B_a C73_a H73C_a 109.5 . .
C70 C74_b H74A_b 109.5 . .
C70 C74_b H74B_b 109.5 . .
C70 C74_b H74C_b 109.5 . .
H74A_b C74_b H74B_b 109.5 . .
H74A_b C74_b H74C_b 109.5 . .
H74B_b C74_b H74C_b 109.5 . .
C70 C75_a H75A_a 109.5 . .
C70 C75_a H75B_a 109.5 . .
C70 C75_a H75C_a 109.5 . .
H75A_a C75_a H75B_a 109.5 . .
H75A_a C75_a H75C_a 109.5 . .
H75B_a C75_a H75C_a 109.5 . .
C70 C76_b H76A_b 109.5 . .
C70 C76_b H76B_b 109.5 . .
C70 C76_b H76C_b 109.5 . .
H76A_b C76_b H76B_b 109.5 . .
H76A_b C76_b H76C_b 109.5 . .
H76B_b C76_b H76C_b 109.5 . .
O23A C77 C78 115.9(6) . .
O24A C77 O23A 124.6(7) . .
O24A C77 C78 119.5(6) . .
C77 C78 C79_a 107.7(7) . .
C77 C78 C80_b 111.6(11) . .
C77 C78 C81_a 106.3(8) . .
C77 C78 C82_b 111.5(11) . .
C77 C78 C83_a 110.4(7) . .
C77 C78 C84_b 108.2(10) . .
C79_a C78 C81_a 111.4(9) . .
C79_a C78 C83_a 106.9(9) . .
C80_b C78 C82_b 107.8(10) . .
C81_a C78 C83_a 114.0(10) . .
C84_b C78 C80_b 108.8(10) . .
C84_b C78 C82_b 109.1(10) . .
C78 C79_a H79A_a 109.5 . .
C78 C79_a H79B_a 109.5 . .
C78 C79_a H79C_a 109.5 . .
H79A_a C79_a H79B_a 109.5 . .
H79A_a C79_a H79C_a 109.5 . .
H79B_a C79_a H79C_a 109.5 . .
C78 C80_b H80A_b 109.5 . .
C78 C80_b H80B_b 109.5 . .
C78 C80_b H80C_b 109.5 . .
H80A_b C80_b H80B_b 109.5 . .
H80A_b C80_b H80C_b 109.5 . .
H80B_b C80_b H80C_b 109.5 . .
C78 C81_a H81A_a 109.5 . .
C78 C81_a H81B_a 109.5 . .
C78 C81_a H81C_a 109.5 . .
H81A_a C81_a H81B_a 109.5 . .
H81A_a C81_a H81C_a 109.5 . .
H81B_a C81_a H81C_a 109.5 . .
C78 C82_b H82A_b 109.5 . .
C78 C82_b H82B_b 109.5 . .
C78 C82_b H82C_b 109.5 . .
H82A_b C82_b H82B_b 109.5 . .
H82A_b C82_b H82C_b 109.5 . .
H82B_b C82_b H82C_b 109.5 . .
C78 C83_a H83A_a 109.5 . .
C78 C83_a H83B_a 109.5 . .
C78 C83_a H83C_a 109.5 . .
H83A_a C83_a H83B_a 109.5 . .
H83A_a C83_a H83C_a 109.5 . .
H83B_a C83_a H83C_a 109.5 . .
C78 C84_b H84A_b 109.5 . .
C78 C84_b H84B_b 109.5 . .
C78 C84_b H84C_b 109.5 . .
H84A_b C84_b H84B_b 109.5 . .
H84A_b C84_b H84C_b 109.5 . .
H84B_b C84_b H84C_b 109.5 . .
O25A C85 C86 116.3(7) . .
O26A C85 O25A 125.0(7) . .
O26A C85 C86 118.7(7) . .
C85 C86 C88_b 98.1(19) . .
C85 C86 C89_a 111.4(7) . .
C85 C86 C90_b 123(3) . .
C85 C86 C91_a 105.5(8) . .
C85 C86 C92_b 106(2) . .
C87_a C86 C85 110.4(9) . .
C87_a C86 C89_a 114.0(10) . .
C87_a C86 C91_a 109.9(14) . .
C89_a C86 C91_a 105.1(10) . .
C90_b C86 C88_b 109.2(14) . .
C90_b C86 C92_b 110.4(14) . .
C92_b C86 C88_b 109.0(14) . .
C86 C87_a H87A_a 109.5 . .
C86 C87_a H87B_a 109.5 . .
C86 C87_a H87C_a 109.5 . .
H87A_a C87_a H87B_a 109.5 . .
H87A_a C87_a H87C_a 109.5 . .
H87B_a C87_a H87C_a 109.5 . .
C86 C88_b H88A_b 109.5 . .
C86 C88_b H88B_b 109.5 . .
C86 C88_b H88C_b 109.5 . .
H88A_b C88_b H88B_b 109.5 . .
H88A_b C88_b H88C_b 109.5 . .
H88B_b C88_b H88C_b 109.5 . .
C86 C89_a H89A_a 109.5 . .
C86 C89_a H89B_a 109.5 . .
C86 C89_a H89C_a 109.5 . .
H89A_a C89_a H89B_a 109.5 . .
H89A_a C89_a H89C_a 109.5 . .
H89B_a C89_a H89C_a 109.5 . .
C86 C90_b H90A_b 109.5 . .
C86 C90_b H90B_b 109.5 . .
C86 C90_b H90C_b 109.5 . .
H90A_b C90_b H90B_b 109.5 . .
H90A_b C90_b H90C_b 109.5 . .
H90B_b C90_b H90C_b 109.5 . .
C86 C91_a H91A_a 109.5 . .
C86 C91_a H91B_a 109.5 . .
C86 C91_a H91C_a 109.5 . .
H91A_a C91_a H91B_a 109.5 . .
H91A_a C91_a H91C_a 109.5 . .
H91B_a C91_a H91C_a 109.5 . .
C86 C92_b H92A_b 109.5 . .
C86 C92_b H92B_b 109.5 . .
C86 C92_b H92C_b 109.5 . .
H92A_b C92_b H92B_b 109.5 . .
H92A_b C92_b H92C_b 109.5 . .
H92B_b C92_b H92C_b 109.5 . .
O27A C93 O28A 125.1(6) . .
O27A C93 C94 116.6(7) . .
O28A C93 C94 118.4(6) . .
C93 C94 C95 111.0(6) . .
C93 C94 C96 106.8(7) . .
C93 C94 C97 107.5(6) . .
C95 C94 C97 109.0(8) . .
C96 C94 C95 110.7(8) . .
C96 C94 C97 111.8(7) . .
C94 C95 H95A 109.5 . .
C94 C95 H95B 109.5 . .
C94 C95 H95C 109.5 . .
H95A C95 H95B 109.5 . .
H95A C95 H95C 109.5 . .
H95B C95 H95C 109.5 . .
C94 C96 H96A 109.5 . .
C94 C96 H96B 109.5 . .
C94 C96 H96C 109.5 . .
H96A C96 H96B 109.5 . .
H96A C96 H96C 109.5 . .
H96B C96 H96C 109.5 . .
C94 C97 H97A 109.5 . .
C94 C97 H97B 109.5 . .
C94 C97 H97C 109.5 . .
H97A C97 H97B 109.5 . .
H97A C97 H97C 109.5 . .
H97B C97 H97C 109.5 . .
O29A C98 O30A 126.2(6) . .
O29A C98 C99 115.7(6) . .
O30A C98 C99 118.1(6) . .
C98 C99 C101_a 104.1(7) . .
C98 C99 C104_b 99.0(16) . .
C98 C99 C105_a 109.9(7) . .
C100_b C99 C98 111.9(15) . .
C100_b C99 C102_b 112.8(11) . .
C100_b C99 C104_b 111.0(12) . .
C102_b C99 C98 112.4(11) . .
C102_b C99 C104_b 108.9(12) . .
C103_a C99 C98 110.2(8) . .
C103_a C99 C101_a 111.1(8) . .
C103_a C99 C105_a 114.0(8) . .
C105_a C99 C101_a 107.0(7) . .
C99 C100_b H10A_b 109.5 . .
C99 C100_b H10B_b 109.5 . .
C99 C100_b H10C_b 109.5 . .
H10A_b C100_b H10B_b 109.5 . .
H10A_b C100_b H10C_b 109.5 . .
H10B_b C100_b H10C_b 109.5 . .
C99 C101_a H10D_a 109.5 . .
C99 C101_a H10E_a 109.5 . .
C99 C101_a H10F_a 109.5 . .
H10D_a C101_a H10E_a 109.5 . .
H10D_a C101_a H10F_a 109.5 . .
H10E_a C101_a H10F_a 109.5 . .
C99 C102_b H10G_b 109.5 . .
C99 C102_b H10H_b 109.5 . .
C99 C102_b H10I_b 109.5 . .
H10G_b C102_b H10H_b 109.5 . .
H10G_b C102_b H10I_b 109.5 . .
H10H_b C102_b H10I_b 109.5 . .
C99 C103_a H10J_a 109.5 . .
C99 C103_a H10K_a 109.5 . .
C99 C103_a H10L_a 109.5 . .
H10J_a C103_a H10K_a 109.5 . .
H10J_a C103_a H10L_a 109.5 . .
H10K_a C103_a H10L_a 109.5 . .
C99 C104_b H10M_b 109.5 . .
C99 C104_b H10N_b 109.5 . .
C99 C104_b H10O_b 109.5 . .
H10M_b C104_b H10N_b 109.5 . .
H10M_b C104_b H10O_b 109.5 . .
H10N_b C104_b H10O_b 109.5 . .
C99 C105_a H10P_a 109.5 . .
C99 C105_a H10Q_a 109.5 . .
C99 C105_a H10R_a 109.5 . .
H10P_a C105_a H10Q_a 109.5 . .
H10P_a C105_a H10R_a 109.5 . .
H10Q_a C105_a H10R_a 109.5 . .
O31A C106 O32A 126.7(6) . .
O31A C106 C108 117.2(7) . .
O32A C106 C108 116.0(6) . .
C108 C107 H107 120.1 . .
C110 C107 H107 120.1 . .
C110 C107 C108 119.8(8) . .
C107 C108 C106 121.2(7) . .
C107 C108 C109 118.6(7) . .
C109 C108 C106 120.1(6) . .
C108 C109 H109 120.7 . .
C108 C109 C111 118.7(6) . .
C111 C109 H109 120.7 . .
N2 C110 C107 121.4(8) . .
N2 C110 C117_a 117.1(11) . .
N2 C110 C122_b 109.5(11) . .
C107 C110 C117_a 120.9(12) . .
C107 C110 C122_b 127.8(12) . .
N2 C111 C109 120.1(7) . .
N2 C111 C112 113.4(6) . .
C109 C111 C112 126.4(7) . .
N1 C112 C111 114.2(7) . .
N1 C112 C113 120.7(7) . .
C113 C112 C111 124.8(7) . .
C112 C113 H113 120.5 . .
C114 C113 C112 119.0(8) . .
C114 C113 H113 120.5 . .
C113 C114 H114 120.2 . .
C113 C114 C115 119.6(10) . .
C115 C114 H114 120.2 . .
C114 C115 H115 120.9 . .
C116 C115 C114 118.2(9) . .
C116 C115 H115 120.9 . .
N1 C116 C115 123.7(9) . .
N1 C116 H116 118.1 . .
C115 C116 H116 118.1 . .
N3_a C121_a H121_a 120.0 . .
N3_a C121_a C120_a 120.0 . .
C120_a C121_a H121_a 120.0 . .
C121_a N3_a Co1 127.2(9) . .
C121_a N3_a C117_a 120.0 . .
C117_a N3_a Co1 112.5(9) . .
N3_a C117_a C110 110.5(13) . .
C118_a C117_a C110 129.2(13) . .
C118_a C117_a N3_a 120.0 . .
C117_a C118_a H118_a 120.0 . .
C117_a C118_a C119_a 120.0 . .
C119_a C118_a H118_a 120.0 . .
C118_a C119_a H119_a 120.0 . .
C118_a C119_a C120_a 120.0 . .
C120_a C119_a H119_a 120.0 . .
C121_a C120_a H120_a 120.0 . .
C119_a C120_a C121_a 120.0 . .
C119_a C120_a H120_a 120.0 . .
N11_b C122_b C110 115.9(13) . .
N11_b C122_b C123_b 120.0 . .
C123_b C122_b C110 124.0(13) . .
C122_b N11_b Co1 112.0(11) . .
C126_b N11_b Co1 128.0(11) . .
C126_b N11_b C122_b 120.0 . .
N11_b C126_b H126_b 120.0 . .
C125_b C126_b N11_b 120.0 . .
C125_b C126_b H126_b 120.0 . .
C126_b C125_b H125_b 120.0 . .
C124_b C125_b C126_b 120.0 . .
C124_b C125_b H125_b 120.0 . .
C125_b C124_b H124_b 120.0 . .
C125_b C124_b C123_b 120.0 . .
C123_b C124_b H124_b 120.0 . .
C122_b C123_b H123_b 120.0 . .
C124_b C123_b C122_b 120.0 . .
C124_b C123_b H123_b 120.0 . .
O1B C133 C134 115.0(7) . .
O2B C133 O1B 125.3(7) . .
O2B C133 C134 119.7(7) . .
C133 C134 C135 110.2(8) . .
C133 C134 C136 107.6(8) . .
C136 C134 C135 107.7(11) . .
C137 C134 C133 108.7(9) . .
C137 C134 C135 112.5(9) . .
C137 C134 C136 110.0(10) . .
C134 C135 H13D 109.5 . .
C134 C135 H13E 109.5 . .
C134 C135 H13F 109.5 . .
H13D C135 H13E 109.5 . .
H13D C135 H13F 109.5 . .
H13E C135 H13F 109.5 . .
C134 C136 H13G 109.5 . .
C134 C136 H13H 109.5 . .
C134 C136 H13I 109.5 . .
H13G C136 H13H 109.5 . .
H13G C136 H13I 109.5 . .
H13H C136 H13I 109.5 . .
C134 C137 H13J 109.5 . .
C134 C137 H13K 109.5 . .
C134 C137 H13L 109.5 . .
H13J C137 H13K 109.5 . .
H13J C137 H13L 109.5 . .
H13K C137 H13L 109.5 . .
O3B C138 C139_b 118.2(13) . .
O3B C138 C143_a 117.5(10) . .
O4B C138 O3B 125.1(8) . .
O4B C138 C139_b 116.7(12) . .
O4B C138 C143_a 117.0(9) . .
C138 C139_b C140_b 114(2) . .
C138 C139_b C141_b 98(2) . .
C138 C139_b C142_b 105(2) . .
C141_b C139_b C140_b 112.9(13) . .
C141_b C139_b C142_b 113.4(14) . .
C142_b C139_b C140_b 112.0(13) . .
C139_b C140_b H14D_b 109.5 . .
C139_b C140_b H14E_b 109.5 . .
C139_b C140_b H14F_b 109.5 . .
H14D_b C140_b H14E_b 109.5 . .
H14D_b C140_b H14F_b 109.5 . .
H14E_b C140_b H14F_b 109.5 . .
C139_b C141_b H14G_b 109.5 . .
C139_b C141_b H14H_b 109.5 . .
C139_b C141_b H14I_b 109.5 . .
H14G_b C141_b H14H_b 109.5 . .
H14G_b C141_b H14I_b 109.5 . .
H14H_b C141_b H14I_b 109.5 . .
C139_b C142_b H14J_b 109.5 . .
C139_b C142_b H14K_b 109.5 . .
C139_b C142_b H14L_b 109.5 . .
H14J_b C142_b H14K_b 109.5 . .
H14J_b C142_b H14L_b 109.5 . .
H14K_b C142_b H14L_b 109.5 . .
C138 C143_a C144_a 114.1(14) . .
C138 C143_a C145_a 106.8(14) . .
C138 C143_a C146_a 105.1(15) . .
C144_a C143_a C145_a 110.2(11) . .
C144_a C143_a C146_a 109.7(12) . .
C146_a C143_a C145_a 110.8(12) . .
C143_a C144_a H14M_a 109.5 . .
C143_a C144_a H14N_a 109.5 . .
C143_a C144_a H14O_a 109.5 . .
H14M_a C144_a H14N_a 109.5 . .
H14M_a C144_a H14O_a 109.5 . .
H14N_a C144_a H14O_a 109.5 . .
C143_a C145_a H14P_a 109.5 . .
C143_a C145_a H14Q_a 109.5 . .
C143_a C145_a H14R_a 109.5 . .
H14P_a C145_a H14Q_a 109.5 . .
H14P_a C145_a H14R_a 109.5 . .
H14Q_a C145_a H14R_a 109.5 . .
C143_a C146_a H14S_a 109.5 . .
C143_a C146_a H14T_a 109.5 . .
C143_a C146_a H14U_a 109.5 . .
H14S_a C146_a H14T_a 109.5 . .
H14S_a C146_a H14U_a 109.5 . .
H14T_a C146_a H14U_a 109.5 . .
O5B C147 O6B 125.9(9) . .
O5B C147 C148 117.9(9) . .
O6B C147 C148 115.9(9) . .
C147 C148 C151 103.5(12) . .
C149 C148 C147 109.5(11) . .
C149 C148 C151 108.2(11) . .
C150 C148 C147 111.7(9) . .
C150 C148 C149 112.0(14) . .
C150 C148 C151 111.5(13) . .
C148 C149 H14V 109.5 . .
C148 C149 H14W 109.5 . .
C148 C149 H14X 109.5 . .
H14V C149 H14W 109.5 . .
H14V C149 H14X 109.5 . .
H14W C149 H14X 109.5 . .
C148 C150 H15D 109.5 . .
C148 C150 H15E 109.5 . .
C148 C150 H15F 109.5 . .
H15D C150 H15E 109.5 . .
H15D C150 H15F 109.5 . .
H15E C150 H15F 109.5 . .
C148 C151 H15G 109.5 . .
C148 C151 H15H 109.5 . .
C148 C151 H15I 109.5 . .
H15G C151 H15H 109.5 . .
H15G C151 H15I 109.5 . .
H15H C151 H15I 109.5 . .
O7B C152 C153 112.4(11) . .
O8B C152 O7B 126.2(11) . .
O8B C152 C153 121.4(10) . .
C154 C153 C152 106.9(10) . .
C154 C153 C155 108.6(10) . .
C155 C153 C152 107.6(12) . .
C156 C153 C152 108.5(12) . .
C156 C153 C154 113.9(10) . .
C156 C153 C155 111.1(10) . .
C153 C154 H15J 109.5 . .
C153 C154 H15K 109.5 . .
C153 C154 H15L 109.5 . .
H15J C154 H15K 109.5 . .
H15J C154 H15L 109.5 . .
H15K C154 H15L 109.5 . .
C153 C155 H15M 109.5 . .
C153 C155 H15N 109.5 . .
C153 C155 H15O 109.5 . .
H15M C155 H15N 109.5 . .
H15M C155 H15O 109.5 . .
H15N C155 H15O 109.5 . .
C153 C156 H15P 109.5 . .
C153 C156 H15Q 109.5 . .
C153 C156 H15R 109.5 . .
H15P C156 H15Q 109.5 . .
H15P C156 H15R 109.5 . .
H15Q C156 H15R 109.5 . .
O9B C157 C158 116.6(11) . .
O10B C157 O9B 123.4(9) . .
O10B C157 C158 120.0(13) . .
C157 C158 C159 111.5(12) . .
C157 C158 C160 108.2(12) . .
C157 C158 C226 106.8(9) . .
C159 C158 C160 106.0(12) . .
C159 C158 C226 114.5(14) . .
C160 C158 C226 109.8(12) . .
C158 C159 H15S 109.5 . .
C158 C159 H15T 109.5 . .
C158 C159 H15U 109.5 . .
H15S C159 H15T 109.5 . .
H15S C159 H15U 109.5 . .
H15T C159 H15U 109.5 . .
C158 C160 H16D 109.5 . .
C158 C160 H16E 109.5 . .
C158 C160 H16F 109.5 . .
H16D C160 H16E 109.5 . .
H16D C160 H16F 109.5 . .
H16E C160 H16F 109.5 . .
O11B C161 C162 112.3(11) . .
O12B C161 O11B 128.1(8) . .
O12B C161 C162 119.6(10) . .
C161 C162 C163_b 105.4(12) . .
C161 C162 C166_a 111.0(11) . .
C164_a C162 C161 103.2(10) . .
C164_a C162 C166_a 103.3(9) . .
C165_b C162 C161 118.2(16) . .
C165_b C162 C163_b 107.9(11) . .
C165_b C162 C167_b 114.2(12) . .
C167_b C162 C161 105.6(10) . .
C167_b C162 C163_b 104.4(10) . .
C168_a C162 C161 114.4(12) . .
C168_a C162 C164_a 114.1(11) . .
C168_a C162 C166_a 110.1(10) . .
C162 C163_b H16G_b 109.5 . .
C162 C163_b H16H_b 109.5 . .
C162 C163_b H16I_b 109.5 . .
H16G_b C163_b H16H_b 109.5 . .
H16G_b C163_b H16I_b 109.5 . .
H16H_b C163_b H16I_b 109.5 . .
C162 C164_a H16J_a 109.5 . .
C162 C164_a H16K_a 109.5 . .
C162 C164_a H16L_a 109.5 . .
H16J_a C164_a H16K_a 109.5 . .
H16J_a C164_a H16L_a 109.5 . .
H16K_a C164_a H16L_a 109.5 . .
C162 C165_b H16M_b 109.5 . .
C162 C165_b H16N_b 109.5 . .
C162 C165_b H16O_b 109.5 . .
H16M_b C165_b H16N_b 109.5 . .
H16M_b C165_b H16O_b 109.5 . .
H16N_b C165_b H16O_b 109.5 . .
C162 C166_a H16P_a 109.5 . .
C162 C166_a H16Q_a 109.5 . .
C162 C166_a H16R_a 109.5 . .
H16P_a C166_a H16Q_a 109.5 . .
H16P_a C166_a H16R_a 109.5 . .
H16Q_a C166_a H16R_a 109.5 . .
C162 C167_b H16S_b 109.5 . .
C162 C167_b H16T_b 109.5 . .
C162 C167_b H16U_b 109.5 . .
H16S_b C167_b H16T_b 109.5 . .
H16S_b C167_b H16U_b 109.5 . .
H16T_b C167_b H16U_b 109.5 . .
C162 C168_a H16V_a 109.5 . .
C162 C168_a H16W_a 109.5 . .
C162 C168_a H16X_a 109.5 . .
H16V_a C168_a H16W_a 109.5 . .
H16V_a C168_a H16X_a 109.5 . .
H16W_a C168_a H16X_a 109.5 . .
O13B C169 C170 120.0(10) . .
O14B C169 O13B 126.8(8) . .
O14B C169 C170 113.2(9) . .
C169 C170 C173_a 109.5(10) . .
C171_a C170 C169 108.8(9) . .
C171_a C170 C173_a 104.7(9) . .
C172_b C170 C169 112.1(17) . .
C172_b C170 C174_b 113.6(12) . .
C172_b C170 C176_b 112.8(12) . .
C174_b C170 C169 103.9(16) . .
C174_b C170 C176_b 112.7(12) . .
C175_a C170 C169 112.9(11) . .
C175_a C170 C171_a 112.4(10) . .
C175_a C170 C173_a 108.1(10) . .
C176_b C170 C169 100.5(13) . .
C170 C171_a H17A_a 109.5 . .
C170 C171_a H17B_a 109.5 . .
C170 C171_a H17C_a 109.5 . .
H17A_a C171_a H17B_a 109.5 . .
H17A_a C171_a H17C_a 109.5 . .
H17B_a C171_a H17C_a 109.5 . .
C170 C172_b H17D_b 109.5 . .
C170 C172_b H17E_b 109.5 . .
C170 C172_b H17F_b 109.5 . .
H17D_b C172_b H17E_b 109.5 . .
H17D_b C172_b H17F_b 109.5 . .
H17E_b C172_b H17F_b 109.5 . .
C170 C173_a H17G_a 109.5 . .
C170 C173_a H17H_a 109.5 . .
C170 C173_a H17I_a 109.5 . .
H17G_a C173_a H17H_a 109.5 . .
H17G_a C173_a H17I_a 109.5 . .
H17H_a C173_a H17I_a 109.5 . .
C170 C174_b H17J_b 109.5 . .
C170 C174_b H17K_b 109.5 . .
C170 C174_b H17L_b 109.5 . .
H17J_b C174_b H17K_b 109.5 . .
H17J_b C174_b H17L_b 109.5 . .
H17K_b C174_b H17L_b 109.5 . .
C170 C175_a H17M_a 109.5 . .
C170 C175_a H17N_a 109.5 . .
C170 C175_a H17O_a 109.5 . .
H17M_a C175_a H17N_a 109.5 . .
H17M_a C175_a H17O_a 109.5 . .
H17N_a C175_a H17O_a 109.5 . .
C170 C176_b H17P_b 109.5 . .
C170 C176_b H17Q_b 109.5 . .
C170 C176_b H17R_b 109.5 . .
H17P_b C176_b H17Q_b 109.5 . .
H17P_b C176_b H17R_b 109.5 . .
H17Q_b C176_b H17R_b 109.5 . .
O15B C177 O16B 125.2(7) . .
O15B C177 C178 116.4(7) . .
O16B C177 C178 118.4(7) . .
C177 C178 C181 111.9(8) . .
C179 C178 C177 105.3(9) . .
C179 C178 C181 107.8(11) . .
C180 C178 C177 108.2(8) . .
C180 C178 C179 118.6(14) . .
C180 C178 C181 105.1(9) . .
C178 C179 H17S 109.5 . .
C178 C179 H17T 109.5 . .
C178 C179 H17U 109.5 . .
H17S C179 H17T 109.5 . .
H17S C179 H17U 109.5 . .
H17T C179 H17U 109.5 . .
C178 C180 H18A 109.5 . .
C178 C180 H18B 109.5 . .
C178 C180 H18C 109.5 . .
H18A C180 H18B 109.5 . .
H18A C180 H18C 109.5 . .
H18B C180 H18C 109.5 . .
C178 C181 H18D 109.5 . .
C178 C181 H18E 109.5 . .
C178 C181 H18F 109.5 . .
H18D C181 H18E 109.5 . .
H18D C181 H18F 109.5 . .
H18E C181 H18F 109.5 . .
O17B C182 C183 114.7(9) . .
O18B C182 O17B 126.0(9) . .
O18B C182 C183 119.1(9) . .
C182 C183 C184_b 103.2(14) . .
C185_a C183 C182 110.0(12) . .
C185_a C183 C187_a 107.2(11) . .
C186_b C183 C182 114.7(12) . .
C186_b C183 C184_b 108.6(11) . .
C186_b C183 C188_b 115.5(12) . .
C187_a C183 C182 104.0(13) . .
C188_b C183 C182 108.6(13) . .
C188_b C183 C184_b 105.0(11) . .
C189_a C183 C182 112.5(12) . .
C189_a C183 C185_a 113.8(11) . .
C189_a C183 C187_a 108.8(10) . .
C183 C184_b H18G_b 109.5 . .
C183 C184_b H18H_b 109.5 . .
C183 C184_b H18I_b 109.5 . .
H18G_b C184_b H18H_b 109.5 . .
H18G_b C184_b H18I_b 109.5 . .
H18H_b C184_b H18I_b 109.5 . .
C183 C185_a H18J_a 109.5 . .
C183 C185_a H18K_a 109.5 . .
C183 C185_a H18L_a 109.5 . .
H18J_a C185_a H18K_a 109.5 . .
H18J_a C185_a H18L_a 109.5 . .
H18K_a C185_a H18L_a 109.5 . .
C183 C186_b H18M_b 109.5 . .
C183 C186_b H18N_b 109.5 . .
C183 C186_b H18O_b 109.5 . .
H18M_b C186_b H18N_b 109.5 . .
H18M_b C186_b H18O_b 109.5 . .
H18N_b C186_b H18O_b 109.5 . .
C183 C187_a H18P_a 109.5 . .
C183 C187_a H18Q_a 109.5 . .
C183 C187_a H18R_a 109.5 . .
H18P_a C187_a H18Q_a 109.5 . .
H18P_a C187_a H18R_a 109.5 . .
H18Q_a C187_a H18R_a 109.5 . .
C183 C188_b H18S_b 109.5 . .
C183 C188_b H18T_b 109.5 . .
C183 C188_b H18U_b 109.5 . .
H18S_b C188_b H18T_b 109.5 . .
H18S_b C188_b H18U_b 109.5 . .
H18T_b C188_b H18U_b 109.5 . .
C183 C189_a H18V_a 109.5 . .
C183 C189_a H18W_a 109.5 . .
C183 C189_a H18X_a 109.5 . .
H18V_a C189_a H18W_a 109.5 . .
H18V_a C189_a H18X_a 109.5 . .
H18W_a C189_a H18X_a 109.5 . .
O19B C190 C191 115.8(10) . .
O20B C190 O19B 125.1(8) . .
O20B C190 C191 119.1(9) . .
C190 C191 C193_a 111.3(11) . .
C190 C191 C194_b 105.3(9) . .
C190 C191 C196_b 109.4(11) . .
C190 C191 C197_a 103.8(11) . .
C192_b C191 C190 112.5(14) . .
C192_b C191 C194_b 111.2(11) . .
C192_b C191 C196_b 112.1(10) . .
C193_a C191 C197_a 103.8(10) . .
C194_b C191 C196_b 105.9(9) . .
C195_a C191 C190 116.6(14) . .
C195_a C191 C193_a 110.3(11) . .
C195_a C191 C197_a 110.1(11) . .
C191 C192_b H19D_b 109.5 . .
C191 C192_b H19E_b 109.5 . .
C191 C192_b H19F_b 109.5 . .
H19D_b C192_b H19E_b 109.5 . .
H19D_b C192_b H19F_b 109.5 . .
H19E_b C192_b H19F_b 109.5 . .
C191 C193_a H19G_a 109.5 . .
C191 C193_a H19H_a 109.5 . .
C191 C193_a H19I_a 109.5 . .
H19G_a C193_a H19H_a 109.5 . .
H19G_a C193_a H19I_a 109.5 . .
H19H_a C193_a H19I_a 109.5 . .
C191 C194_b H19J_b 109.5 . .
C191 C194_b H19K_b 109.5 . .
C191 C194_b H19L_b 109.5 . .
H19J_b C194_b H19K_b 109.5 . .
H19J_b C194_b H19L_b 109.5 . .
H19K_b C194_b H19L_b 109.5 . .
C191 C195_a H19M_a 109.5 . .
C191 C195_a H19N_a 109.5 . .
C191 C195_a H19O_a 109.5 . .
H19M_a C195_a H19N_a 109.5 . .
H19M_a C195_a H19O_a 109.5 . .
H19N_a C195_a H19O_a 109.5 . .
C191 C196_b H19P_b 109.5 . .
C191 C196_b H19Q_b 109.5 . .
C191 C196_b H19R_b 109.5 . .
H19P_b C196_b H19Q_b 109.5 . .
H19P_b C196_b H19R_b 109.5 . .
H19Q_b C196_b H19R_b 109.5 . .
C191 C197_a H19S_a 109.5 . .
C191 C197_a H19T_a 109.5 . .
C191 C197_a H19U_a 109.5 . .
H19S_a C197_a H19T_a 109.5 . .
H19S_a C197_a H19U_a 109.5 . .
H19T_a C197_a H19U_a 109.5 . .
O21B C198 O22B 125.4(9) . .
O21B C198 C199 116.5(9) . .
O22B C198 C199 118.1(10) . .
C198 C199 C200_b 120.7(16) . .
C198 C199 C201_a 104.7(11) . .
C198 C199 C202_b 103.4(14) . .
C198 C199 C204_b 106.3(16) . .
C198 C199 C205_a 106.7(10) . .
C200_b C199 C202_b 109.6(12) . .
C200_b C199 C204_b 108.9(12) . .
C202_b C199 C204_b 107.2(11) . .
C203_a C199 C198 116.5(12) . .
C203_a C199 C201_a 110.0(10) . .
C203_a C199 C205_a 111.4(10) . .
C205_a C199 C201_a 107.0(9) . .
C199 C200_b H20D_b 109.5 . .
C199 C200_b H20E_b 109.5 . .
C199 C200_b H20F_b 109.5 . .
H20D_b C200_b H20E_b 109.5 . .
H20D_b C200_b H20F_b 109.5 . .
H20E_b C200_b H20F_b 109.5 . .
C199 C201_a H20G_a 109.5 . .
C199 C201_a H20H_a 109.5 . .
C199 C201_a H20I_a 109.5 . .
H20G_a C201_a H20H_a 109.5 . .
H20G_a C201_a H20I_a 109.5 . .
H20H_a C201_a H20I_a 109.5 . .
C199 C202_b H20J_b 109.5 . .
C199 C202_b H20K_b 109.5 . .
C199 C202_b H20L_b 109.5 . .
H20J_b C202_b H20K_b 109.5 . .
H20J_b C202_b H20L_b 109.5 . .
H20K_b C202_b H20L_b 109.5 . .
C199 C203_a H20M_a 109.5 . .
C199 C203_a H20N_a 109.5 . .
C199 C203_a H20O_a 109.5 . .
H20M_a C203_a H20N_a 109.5 . .
H20M_a C203_a H20O_a 109.5 . .
H20N_a C203_a H20O_a 109.5 . .
C199 C204_b H20P_b 109.5 . .
C199 C204_b H20Q_b 109.5 . .
C199 C204_b H20R_b 109.5 . .
H20P_b C204_b H20Q_b 109.5 . .
H20P_b C204_b H20R_b 109.5 . .
H20Q_b C204_b H20R_b 109.5 . .
C199 C205_a H20S_a 109.5 . .
C199 C205_a H20T_a 109.5 . .
C199 C205_a H20U_a 109.5 . .
H20S_a C205_a H20T_a 109.5 . .
H20S_a C205_a H20U_a 109.5 . .
H20T_a C205_a H20U_a 109.5 . .
O23B C206 O24B 126.6(8) . .
O23B C206 C207 116.0(8) . .
O24B C206 C207 117.3(8) . .
C206 C207 C210 102.3(9) . .
C208 C207 C206 111.4(8) . .
C208 C207 C209 112.5(12) . .
C208 C207 C210 110.0(10) . .
C209 C207 C206 110.6(8) . .
C209 C207 C210 109.6(11) . .
C207 C208 H20V 109.5 . .
C207 C208 H20W 109.5 . .
C207 C208 H20X 109.5 . .
H20V C208 H20W 109.5 . .
H20V C208 H20X 109.5 . .
H20W C208 H20X 109.5 . .
C207 C209 H20Y 109.5 . .
C207 C209 H 109.5 . .
C207 C209 HA 109.5 . .
H20Y C209 H 109.5 . .
H20Y C209 HA 109.5 . .
H C209 HA 109.5 . .
C207 C210 H21D 109.5 . .
C207 C210 H21E 109.5 . .
C207 C210 H21F 109.5 . .
H21D C210 H21E 109.5 . .
H21D C210 H21F 109.5 . .
H21E C210 H21F 109.5 . .
O25B C211 O26B 125.7(7) . .
O25B C211 C212 117.7(8) . .
O26B C211 C212 116.6(7) . .
C211 C212 C213_b 107.8(11) . .
C211 C212 C214_a 95.1(12) . .
C211 C212 C216_b 111.4(14) . .
C211 C212 C217_b 110.3(12) . .
C213_b C212 C216_b 109.4(11) . .
C213_b C212 C217_b 110.4(10) . .
C215_a C212 C211 119(2) . .
C215_a C212 C214_a 102(2) . .
C215_a C212 C218_a 119(3) . .
C217_b C212 C216_b 107.6(11) . .
C218_a C212 C211 119.6(16) . .
C218_a C212 C214_a 88(2) . .
C212 C213_b H21G_b 109.5 . .
C212 C213_b H21H_b 109.5 . .
C212 C213_b H21I_b 109.5 . .
H21G_b C213_b H21H_b 109.5 . .
H21G_b C213_b H21I_b 109.5 . .
H21H_b C213_b H21I_b 109.5 . .
C212 C214_a H21J_a 109.5 . .
C212 C214_a H21K_a 109.5 . .
C212 C214_a H21L_a 109.5 . .
H21J_a C214_a H21K_a 109.5 . .
H21J_a C214_a H21L_a 109.5 . .
H21K_a C214_a H21L_a 109.5 . .
C212 C215_a H21M_a 109.5 . .
C212 C215_a H21N_a 109.5 . .
C212 C215_a H21O_a 109.5 . .
H21M_a C215_a H21N_a 109.5 . .
H21M_a C215_a H21O_a 109.5 . .
H21N_a C215_a H21O_a 109.5 . .
C212 C216_b H21P_b 109.5 . .
C212 C216_b H21Q_b 109.5 . .
C212 C216_b H21R_b 109.5 . .
H21P_b C216_b H21Q_b 109.5 . .
H21P_b C216_b H21R_b 109.5 . .
H21Q_b C216_b H21R_b 109.5 . .
C212 C217_b H21S_b 109.5 . .
C212 C217_b H21T_b 109.5 . .
C212 C217_b H21U_b 109.5 . .
H21S_b C217_b H21T_b 109.5 . .
H21S_b C217_b H21U_b 109.5 . .
H21T_b C217_b H21U_b 109.5 . .
C212 C218_a H21V_a 109.5 . .
C212 C218_a H21W_a 109.5 . .
C212 C218_a H21X_a 109.5 . .
H21V_a C218_a H21W_a 109.5 . .
H21V_a C218_a H21X_a 109.5 . .
H21W_a C218_a H21X_a 109.5 . .
O27B C219 O28B 126.1(8) . .
O27B C219 C220_b 127.6(9) . .
O27B C219 C223_a 116.6(8) . .
O28B C219 C220_b 99.2(10) . .
O28B C219 C223_a 116.5(9) . .
C222_b C220_b C219 97.2(15) . .
C222_b C220_b C225_b 112.4(16) . .
C222_b C220_b C227_b 111.6(16) . .
C225_b C220_b C219 108(3) . .
C225_b C220_b C227_b 111.7(16) . .
C227_b C220_b C219 116(2) . .
H22A_a C221_a H22B_a 109.5 . .
H22A_a C221_a H22C_a 109.5 . .
H22B_a C221_a H22C_a 109.5 . .
C223_a C221_a H22A_a 109.5 . .
C223_a C221_a H22B_a 109.5 . .
C223_a C221_a H22C_a 109.5 . .
C220_b C222_b H22D_b 109.5 . .
C220_b C222_b H22E_b 109.5 . .
C220_b C222_b H22F_b 109.5 . .
H22D_b C222_b H22E_b 109.5 . .
H22D_b C222_b H22F_b 109.5 . .
H22E_b C222_b H22F_b 109.5 . .
C219 C223_a C228_a 106.3(11) . .
C221_a C223_a C219 111.5(10) . .
C221_a C223_a C224_a 110.6(9) . .
C221_a C223_a C228_a 110.9(10) . .
C224_a C223_a C219 105.5(12) . .
C224_a C223_a C228_a 111.8(10) . .
C223_a C224_a H22G_a 109.5 . .
C223_a C224_a H22H_a 109.5 . .
C223_a C224_a H22I_a 109.5 . .
H22G_a C224_a H22H_a 109.5 . .
H22G_a C224_a H22I_a 109.5 . .
H22H_a C224_a H22I_a 109.5 . .
C220_b C225_b H22J_b 109.5 . .
C220_b C225_b H22K_b 109.5 . .
C220_b C225_b H22L_b 109.5 . .
H22J_b C225_b H22K_b 109.5 . .
H22J_b C225_b H22L_b 109.5 . .
H22K_b C225_b H22L_b 109.5 . .
C158 C226 H22M 109.5 . .
C158 C226 H22N 109.5 . .
C158 C226 H22O 109.5 . .
H22M C226 H22N 109.5 . .
H22M C226 H22O 109.5 . .
H22N C226 H22O 109.5 . .
C220_b C227_b H22P_b 109.5 . .
C220_b C227_b H22Q_b 109.5 . .
C220_b C227_b H22R_b 109.5 . .
H22P_b C227_b H22Q_b 109.5 . .
H22P_b C227_b H22R_b 109.5 . .
H22Q_b C227_b H22R_b 109.5 . .
C223_a C228_a H22S_a 109.5 . .
C223_a C228_a H22T_a 109.5 . .
C223_a C228_a H22U_a 109.5 . .
H22S_a C228_a H22T_a 109.5 . .
H22S_a C228_a H22U_a 109.5 . .
H22T_a C228_a H22U_a 109.5 . .
O29B C229 C230 116.0(7) . .
O30B C229 O29B 126.7(7) . .
O30B C229 C230 117.3(7) . .
C231 C230 C229 104.2(7) . .
C232 C230 C229 111.6(7) . .
C232 C230 C231 107.0(9) . .
C233 C230 C229 109.3(8) . .
C233 C230 C231 108.7(9) . .
C233 C230 C232 115.4(9) . .
C230 C231 H23A 109.5 . .
C230 C231 H23B 109.5 . .
C230 C231 H23C 109.5 . .
H23A C231 H23B 109.5 . .
H23A C231 H23C 109.5 . .
H23B C231 H23C 109.5 . .
C230 C232 H23D 109.5 . .
C230 C232 H23E 109.5 . .
C230 C232 H23F 109.5 . .
H23D C232 H23E 109.5 . .
H23D C232 H23F 109.5 . .
H23E C232 H23F 109.5 . .
C230 C233 H23G 109.5 . .
C230 C233 H23H 109.5 . .
C230 C233 H23I 109.5 . .
H23G C233 H23H 109.5 . .
H23G C233 H23I 109.5 . .
H23H C233 H23I 109.5 . .
O31B C234 O32B 127.4(6) . .
O31B C234 C235 117.3(6) . .
O32B C234 C235 115.3(6) . .
C236 C235 C234 119.1(6) . .
C237 C235 C234 119.9(6) . .
C237 C235 C236 120.9(7) . .
C235 C236 H236 120.8 . .
C235 C236 C239 118.4(7) . .
C239 C236 H236 120.8 . .
C235 C237 H237 120.9 . .
C235 C237 C238 118.3(7) . .
C238 C237 H237 120.9 . .
N6 C238 C237 120.8(7) . .
N6 C238 C240_a 118.1(13) . .
N6 C238 C245_b 111.7(11) . .
C237 C238 C240_a 120.7(14) . .
C237 C238 C245_b 126.0(10) . .
N6 C239 C236 120.8(6) . .
N6 C239 C250 113.7(6) . .
C236 C239 C250 125.5(7) . .
C243_a C242_a H242_a 120.0 . .
C243_a C242_a C241_a 120.0 . .
C241_a C242_a H242_a 120.0 . .
C242_a C243_a H243_a 120.0 . .
C244_a C243_a C242_a 120.0 . .
C244_a C243_a H243_a 120.0 . .
C243_a C244_a H244_a 120.0 . .
C243_a C244_a N7_a 120.0 . .
N7_a C244_a H244_a 120.0 . .
C244_a N7_a Co1 130.1(13) . .
C244_a N7_a C240_a 120.0 . .
C240_a N7_a Co1 109.9(13) . .
N7_a C240_a C238 113.2(17) . .
C241_a C240_a C238 126.5(17) . .
C241_a C240_a N7_a 120.0 . .
C242_a C241_a H241_a 120.0 . .
C240_a C241_a C242_a 120.0 . .
C240_a C241_a H241_a 120.0 . .
C248_b C249_b H249_b 120.0 . .
C248_b C249_b N3C_b 120.0 . .
N3C_b C249_b H249_b 120.0 . .
C249_b C248_b H248_b 120.0 . .
C247_b C248_b C249_b 120.0 . .
C247_b C248_b H248_b 120.0 . .
C248_b C247_b H247_b 120.0 . .
C248_b C247_b C246_b 120.0 . .
C246_b C247_b H247_b 120.0 . .
C247_b C246_b H246_b 120.0 . .
C247_b C246_b C245_b 120.0 . .
C245_b C246_b H246_b 120.0 . .
C246_b C245_b C238 125.8(11) . .
C246_b C245_b N3C_b 120.0 . .
N3C_b C245_b C238 113.9(11) . .
C249_b N3C_b Co1 125.9(9) . .
C245_b N3C_b Co1 114.0(9) . .
C245_b N3C_b C249_b 120.0 . .
N5 C250 C239 113.2(7) . .
C251 C250 N5 121.6(8) . .
C251 C250 C239 125.1(7) . .
C250 C251 H251 120.6 . .
C250 C251 C252 118.8(9) . .
C252 C251 H251 120.6 . .
C251 C252 H252 120.4 . .
C253 C252 C251 119.2(10) . .
C253 C252 H252 120.4 . .
C252 C253 H253 120.4 . .
C254 C253 C252 119.1(9) . .
C254 C253 H253 120.4 . .
N5 C254 C253 122.8(10) . .
N5 C254 H254 118.6 . .
C253 C254 H254 118.6 . .
H27D C275 H27E 109.5 . .
H27D C275 H27F 109.5 . .
H27E C275 H27F 109.5 . .
C276 C275 H27D 109.5 . .
C276 C275 H27E 109.5 . .
C276 C275 H27F 109.5 . .
C280 C281 H281 120.0 . .
C280 C281 C276 120.0 . .
C276 C281 H281 120.0 . .
C281 C280 H280 120.0 . .
C281 C280 C279 120.0 . .
C279 C280 H280 120.0 . .
C280 C279 H279 120.0 . .
C278 C279 C280 120.0 . .
C278 C279 H279 120.0 . .
C279 C278 H278 120.0 . .
C279 C278 C277 120.0 . .
C277 C278 H278 120.0 . .
C278 C277 H277 120.0 . .
C276 C277 C278 120.0 . .
C276 C277 H277 120.0 . .
C281 C276 C275 120.2(11) . .
C277 C276 C275 119.7(11) . .
C277 C276 C281 120.0 . .
H28D C289 H28E 109.5 . .
H28D C289 H28F 109.5 . .
H28E C289 H28F 109.5 . .
C290 C289 H28D 109.5 . .
C290 C289 H28E 109.5 . .
C290 C289 H28F 109.5 . .
C294 C295 H295 120.0 . .
C294 C295 C290 120.0 . .
C290 C295 H295 120.0 . .
C295 C294 H294 120.0 . .
C293 C294 C295 120.0 . .
C293 C294 H294 120.0 . .
C294 C293 H293 120.0 . .
C292 C293 C294 120.0 . .
C292 C293 H293 120.0 . .
C293 C292 H292 120.0 . .
C293 C292 C291 120.0 . .
C291 C292 H292 120.0 . .
C292 C291 H291 120.0 . .
C292 C291 C290 120.0 . .
C290 C291 H291 120.0 . .
C295 C290 C289 118.5(12) . .
C291 C290 C289 121.2(11) . .
C291 C290 C295 120.0 . .
H4D_a N4_a H4E_a 106.5 . .
C127_a N4_a H4D_a 106.5 . .
C127_a N4_a H4E_a 106.5 . .
C130_a N4_a H4D_a 106.5 . .
C130_a N4_a H4E_a 106.5 . .
C130_a N4_a C127_a 123.5(16) . .
N4_a C127_a H12D_a 110.2 . .
N4_a C127_a H12E_a 110.2 . .
H12D_a C127_a H12E_a 108.5 . .
C128_a C127_a N4_a 107.7(18) . .
C128_a C127_a H12D_a 110.2 . .
C128_a C127_a H12E_a 110.2 . .
C127_a C128_a H12F_a 112.6 . .
C127_a C128_a H12G_a 112.6 . .
C127_a C128_a C129_a 96(2) . .
H12F_a C128_a H12G_a 110.1 . .
C129_a C128_a H12F_a 112.6 . .
C129_a C128_a H12G_a 112.6 . .
C128_a C129_a H12H_a 109.5 . .
C128_a C129_a H12I_a 109.5 . .
C128_a C129_a H12J_a 109.5 . .
H12H_a C129_a H12I_a 109.5 . .
H12H_a C129_a H12J_a 109.5 . .
H12I_a C129_a H12J_a 109.5 . .
N4_a C130_a H13M_a 107.8 . .
N4_a C130_a H13N_a 107.8 . .
N4_a C130_a C131_a 118.2(17) . .
H13M_a C130_a H13N_a 107.1 . .
C131_a C130_a H13M_a 107.8 . .
C131_a C130_a H13N_a 107.8 . .
C130_a C131_a H13O_a 111.9 . .
C130_a C131_a H13P_a 111.9 . .
C130_a C131_a C132_a 99.3(18) . .
H13O_a C131_a H13P_a 109.6 . .
C132_a C131_a H13O_a 111.9 . .
C132_a C131_a H13P_a 111.9 . .
C131_a C132_a H13Q_a 109.5 . .
C131_a C132_a H13R_a 109.5 . .
C131_a C132_a H13S_a 109.5 . .
H13Q_a C132_a H13R_a 109.5 . .
H13Q_a C132_a H13S_a 109.5 . .
H13R_a C132_a H13S_a 109.5 . .
H28G C282 H28H 109.5 . .
H28G C282 H28I 109.5 . .
H28H C282 H28I 109.5 . .
C283 C282 H28G 109.5 . .
C283 C282 H28H 109.5 . .
C283 C282 H28I 109.5 . .
C284 C285 H285 120.0 . .
C284 C285 C286 120.0 . .
C286 C285 H285 120.0 . .
C285 C284 H284 120.0 . .
C285 C284 C283 120.0 . .
C283 C284 H284 120.0 . .
C284 C283 C282 116.7(12) . .
C288 C283 C282 119.7(12) . .
C288 C283 C284 120.0 . .
C283 C288 H288 120.0 . .
C283 C288 C287 120.0 . .
C287 C288 H288 120.0 . .
C288 C287 H287 120.0 . .
C286 C287 C288 120.0 . .
C286 C287 H287 120.0 . .
C285 C286 H286 120.0 . .
C287 C286 C285 120.0 . .
C287 C286 H286 120.0 . .
H8D_a N8_a H8E_a 106.2 . .
C255_a N8_a H8D_a 105.8 . .
C255_a N8_a H8E_a 105.8 . .
C255_a N8_a C258_a 126(2) . .
C258_a N8_a H8D_a 105.8 . .
C258_a N8_a H8E_a 105.8 . .
N8_a C255_a H25D_a 105.5 . .
N8_a C255_a H25E_a 105.5 . .
H25D_a C255_a H25E_a 106.1 . .
C256_a C255_a N8_a 127(2) . .
C256_a C255_a H25D_a 105.5 . .
C256_a C255_a H25E_a 105.5 . .
C255_a C256_a H25F_a 111.9 . .
C255_a C256_a H25G_a 111.9 . .
C255_a C256_a C257_a 99(2) . .
H25F_a C256_a H25G_a 109.6 . .
C257_a C256_a H25F_a 111.9 . .
C257_a C256_a H25G_a 111.9 . .
C256_a C257_a H25H_a 109.5 . .
C256_a C257_a H25I_a 109.5 . .
C256_a C257_a H25J_a 109.5 . .
H25H_a C257_a H25I_a 109.5 . .
H25H_a C257_a H25J_a 109.5 . .
H25I_a C257_a H25J_a 109.5 . .
N8_a C258_a H25K_a 109.6 . .
N8_a C258_a H25L_a 109.6 . .
H25K_a C258_a H25L_a 108.1 . .
C259_a C258_a N8_a 110(2) . .
C259_a C258_a H25K_a 109.6 . .
C259_a C258_a H25L_a 109.6 . .
C258_a C259_a H25M_a 113.9 . .
C258_a C259_a H25N_a 113.9 . .
H25M_a C259_a H25N_a 111.1 . .
C260_a C259_a C258_a 89(2) . .
C260_a C259_a H25M_a 113.9 . .
C260_a C259_a H25N_a 113.9 . .
C259_a C260_a H26D_a 109.5 . .
C259_a C260_a H26E_a 109.5 . .
C259_a C260_a H26F_a 109.5 . .
H26D_a C260_a H26E_a 109.5 . .
H26D_a C260_a H26F_a 109.5 . .
H26E_a C260_a H26F_a 109.5 . .
H26G C261 H26H 109.5 . .
H26G C261 H26I 109.5 . .
H26H C261 H26I 109.5 . .
C262 C261 H26G 109.5 . .
C262 C261 H26H 109.5 . .
C262 C261 H26I 109.5 . .
C267 C262 C261 118.7(12) . .
C267 C262 C263 120.0 . .
C263 C262 C261 120.6(12) . .
C262 C267 H267 120.0 . .
C266 C267 C262 120.0 . .
C266 C267 H267 120.0 . .
C267 C266 H266 120.0 . .
C267 C266 C265 120.0 . .
C265 C266 H266 120.0 . .
C266 C265 H265 120.0 . .
C264 C265 C266 120.0 . .
C264 C265 H265 120.0 . .
C265 C264 H264 120.0 . .
C265 C264 C263 120.0 . .
C263 C264 H264 120.0 . .
C262 C263 H263 120.0 . .
C264 C263 C262 120.0 . .
C264 C263 H263 120.0 . .
C274 C269 H269 120.0 . .
C274 C269 C270 120.0 . .
C270 C269 H269 120.0 . .
C269 C274 C300 118.7(10) . .
C273 C274 C269 120.0 . .
C273 C274 C300 120.2(10) . .
C274 C273 H273 120.0 . .
C274 C273 C272 120.0 . .
C272 C273 H273 120.0 . .
C273 C272 H272 120.0 . .
C271 C272 C273 120.0 . .
C271 C272 H272 120.0 . .
C272 C271 H271 120.0 . .
C272 C271 C270 120.0 . .
C270 C271 H271 120.0 . .
C269 C270 H270 120.0 . .
C271 C270 C269 120.0 . .
C271 C270 H270 120.0 . .
O1 Cl1 O2 108.8(8) . .
O1 Cl1 O3 110.1(6) . .
O1 Cl1 O4 110.6(5) . .
O2 Cl1 O3 109.7(7) . .
O2 Cl1 O4 110.3(5) . .
O4 Cl1 O3 107.3(5) . .
H29D C296 H29E 109.5 . .
H29D C296 H29F 109.5 . .
H29E C296 H29F 109.5 . .
C297 C296 H29D 109.5 . .
C297 C296 H29E 109.5 . .
C297 C296 H29F 109.5 . .
C296 C297 N9 170(3) . .
H29G C298 H29H 109.5 . .
H29G C298 H29I 109.5 . .
H29H C298 H29I 109.5 . .
C299 C298 H29G 109.5 . .
C299 C298 H29H 109.5 . .
C299 C298 H29I 109.5 . .
N10 C299 C298 175(3) . .
C274 C300 H30A 109.5 . .
C274 C300 H30B 109.5 . .
C274 C300 H30C 109.5 . .
H30A C300 H30B 109.5 . .
H30A C300 H30C 109.5 . .
H30B C300 H30C 109.5 . .
H40D_b C400_b H40E_b 109.5 . .
H40D_b C400_b H40F_b 109.5 . .
H40E_b C400_b H40F_b 109.5 . .
C401_b C400_b H40D_b 109.5 . .
C401_b C400_b H40E_b 109.5 . .
C401_b C400_b H40F_b 109.5 . .
C400_b C401_b H40G_b 111.0 . .
C400_b C401_b H40H_b 111.0 . .
H40G_b C401_b H40H_b 109.0 . .
C402_b C401_b C400_b 103.7(18) . .
C402_b C401_b H40G_b 111.0 . .
C402_b C401_b H40H_b 111.0 . .
C401_b C402_b H40I_b 110.2 . .
C401_b C402_b H40J_b 110.2 . .
H40I_b C402_b H40J_b 108.5 . .
N403_b C402_b C401_b 107.4(18) . .
N403_b C402_b H40I_b 110.2 . .
N403_b C402_b H40J_b 110.2 . .
C402_b N403_b H40K_b 110.0 . .
C402_b N403_b H40L_b 110.0 . .
H40K_b N403_b H40L_b 108.4 . .
C404_b N403_b C402_b 108.6(17) . .
C404_b N403_b H40K_b 110.0 . .
C404_b N403_b H40L_b 110.0 . .
N403_b C404_b H40M_b 109.7 . .
N403_b C404_b H40N_b 109.7 . .
H40M_b C404_b H40N_b 108.2 . .
C405_b C404_b N403_b 109.7(16) . .
C405_b C404_b H40M_b 109.7 . .
C405_b C404_b H40N_b 109.7 . .
C404_b C405_b H40O_b 109.7 . .
C404_b C405_b H40P_b 109.7 . .
C404_b C405_b C406_b 109.9(16) . .
H40O_b C405_b H40P_b 108.2 . .
C406_b C405_b H40O_b 109.7 . .
C406_b C405_b H40P_b 109.7 . .
C405_b C406_b H40Q_b 109.5 . .
C405_b C406_b H40R_b 109.5 . .
C405_b C406_b H40S_b 109.5 . .
H40Q_b C406_b H40R_b 109.5 . .
H40Q_b C406_b H40S_b 109.5 . .
H40R_b C406_b H40S_b 109.5 . .
C11S C12S H12S 120.0 . .
C11S C12S C13S 120.0 . .
C13S C12S H12S 120.0 . .
C12S C11S C17S 121.4(9) . .
C16S C11S C12S 120.0 . .
C16S C11S C17S 118.6(9) . .
C11S C16S H16Y 120.0 . .
C11S C16S C15S 120.0 . .
C15S C16S H16Y 120.0 . .
C16S C15S H15V 120.0 . .
C14S C15S C16S 120.0 . .
C14S C15S H15V 120.0 . .
C15S C14S H14Y 120.0 . .
C15S C14S C13S 120.0 . .
C13S C14S H14Y 120.0 . .
C12S C13S H13T 120.0 . .
C14S C13S C12S 120.0 . .
C14S C13S H13T 120.0 . .
C11S C17S H17V 109.5 . .
C11S C17S H17W 109.5 . .
C11S C17S H17X 109.5 . .
H17V C17S H17W 109.5 . .
H17V C17S H17X 109.5 . .
H17W C17S H17X 109.5 . .
H50D_b C501_b H50E_b 109.5 . .
H50D_b C501_b H50F_b 109.5 . .
H50E_b C501_b H50F_b 109.5 . .
C502_b C501_b H50D_b 109.5 . .
C502_b C501_b H50E_b 109.5 . .
C502_b C501_b H50F_b 109.5 . .
C501_b C502_b H50G_b 108.5 . .
C501_b C502_b H50H_b 108.5 . .
C501_b C502_b C503_b 114.9(18) . .
H50G_b C502_b H50H_b 107.5 . .
C503_b C502_b H50G_b 108.5 . .
C503_b C502_b H50H_b 108.5 . .
C502_b C503_b H50I_b 109.6 . .
C502_b C503_b H50J_b 109.6 . .
H50I_b C503_b H50J_b 108.1 . .
N504_b C503_b C502_b 110.3(15) . .
N504_b C503_b H50I_b 109.6 . .
N504_b C503_b H50J_b 109.6 . .
C503_b N504_b H50K_b 108.9 . .
C503_b N504_b H50L_b 108.9 . .
C503_b N504_b C505_b 113.4(15) . .
H50K_b N504_b H50L_b 107.7 . .
C505_b N504_b H50K_b 108.9 . .
C505_b N504_b H50L_b 108.9 . .
N504_b C505_b H50M_b 110.6 . .
N504_b C505_b H50N_b 110.6 . .
N504_b C505_b C506_b 105.5(17) . .
H50M_b C505_b H50N_b 108.8 . .
C506_b C505_b H50M_b 110.6 . .
C506_b C505_b H50N_b 110.6 . .
C505_b C506_b H50O_b 110.4 . .
C505_b C506_b H50P_b 110.4 . .
H50O_b C506_b H50P_b 108.6 . .
C507_b C506_b C505_b 106.5(17) . .
C507_b C506_b H50O_b 110.4 . .
C507_b C506_b H50P_b 110.4 . .
C506_b C507_b H50Q_b 109.5 . .
C506_b C507_b H50R_b 109.5 . .
C506_b C507_b H50S_b 109.5 . .
H50Q_b C507_b H50R_b 109.5 . .
H50Q_b C507_b H50S_b 109.5 . .
H50R_b C507_b H50S_b 109.5 . .

loop_
_geom_bond_atom_site_label_1
_geom_bond_atom_site_label_2
_geom_bond_distance
_geom_bond_site_symmetry_2
Co1 N1 2.056(7) .
Co1 N2 1.925(6) .
Co1 N5 2.090(8) .
Co1 N6 1.924(6) .
Co1 N3_a 2.16(2) .
Co1 N11_b 1.942(17) .
Co1 N7_a 2.26(2) .
Co1 N3C_b 1.989(17) .
Ni1A F1A 1.923(4) .
Ni1A F8A 1.914(3) .
Ni1A O26A 1.959(5) .
Ni1A O28A 1.933(5) .
Ni1A O29A 1.948(4) .
Ni1A O31A 1.973(5) .
Ni1B F1B 1.937(4) .
Ni1B F8B 1.898(4) .
Ni1B O26B 1.935(5) .
Ni1B O28B 1.936(5) .
Ni1B O29B 1.963(5) .
Ni1B O31B 1.993(5) .
Cr1A F1A 1.934(4) .
Cr1A F2A 1.907(4) .
Cr1A O1A 1.936(5) .
Cr1A O3A 1.946(5) .
Cr1A O30A 1.968(5) .
Cr1A O32A 1.983(5) .
Cr1B F1B 1.922(4) .
Cr1B F2B 1.910(4) .
Cr1B O1B 1.953(5) .
Cr1B O3B 1.942(5) .
Cr1B O30B 1.952(5) .
Cr1B O32B 1.980(5) .
Cr2A F2A 1.981(4) .
Cr2A F3A 1.954(4) .
Cr2A O2A 2.004(6) .
Cr2A O4A 1.981(6) .
Cr2A O5A 1.971(6) .
Cr2A O7A 1.981(6) .
Cr2B F2B 1.951(4) .
Cr2B F3B 1.936(5) .
Cr2B O2B 1.997(6) .
Cr2B O4B 1.968(7) .
Cr2B O5B 1.963(6) .
Cr2B O7B 1.964(7) .
Cr3A F3A 1.911(4) .
Cr3A F4A 1.947(4) .
Cr3A O6A 1.930(6) .
Cr3A O8A 1.975(7) .
Cr3A O9A 1.959(7) .
Cr3A O11A 1.960(5) .
Cr3B F3B 1.908(4) .
Cr3B F4B 1.906(4) .
Cr3B O6B 1.939(7) .
Cr3B O8B 1.977(8) .
Cr3B O9B 1.947(9) .
Cr3B O11B 1.944(6) .
Cr4A F4A 1.911(4) .
Cr4A F5A 1.937(4) .
Cr4A O10A 1.954(7) .
Cr4A O12A 1.927(6) .
Cr4A O13A 1.963(6) .
Cr4A O15A 1.950(6) .
Cr4B F4B 1.933(5) .
Cr4B F5B 1.925(5) .
Cr4B O10B 1.972(6) .
Cr4B O12B 1.948(6) .
Cr4B O13B 1.969(7) .
Cr4B O15B 1.966(5) .
Cr5A F5A 1.922(4) .
Cr5A F6A 1.913(4) .
Cr5A O14A 1.945(5) .
Cr5A O16A 1.964(5) .
Cr5A O17A 1.976(5) .
Cr5A O19A 1.952(5) .
Cr5B F5B 1.928(4) .
Cr5B F6B 1.906(4) .
Cr5B O14B 1.949(6) .
Cr5B O16B 1.967(5) .
Cr5B O17B 1.966(5) .
Cr5B O19B 1.942(6) .
Cr6A F6A 1.939(4) .
Cr6A F7A 1.910(4) .
Cr6A O18A 1.965(5) .
Cr6A O20A 1.962(5) .
Cr6A O21A 1.939(5) .
Cr6A O23A 1.963(5) .
Cr6B F6B 1.939(4) .
Cr6B F7B 1.907(5) .
Cr6B O18B 1.986(6) .
Cr6B O20B 1.951(7) .
Cr6B O21B 1.954(6) .
Cr6B O23B 1.956(6) .
Cr7A F7A 1.958(4) .
Cr7A F8A 1.945(4) .
Cr7A O22A 1.972(5) .
Cr7A O24A 1.971(5) .
Cr7A O25A 1.984(5) .
Cr7A O27A 1.976(5) .
Cr7B F7B 1.972(5) .
Cr7B F8B 1.958(4) .
Cr7B O22B 1.991(6) .
Cr7B O24B 1.986(6) .
Cr7B O25B 2.002(6) .
Cr7B O27B 1.990(7) .
O1A C1 1.279(9) .
O1B C133 1.280(9) .
O2A C1 1.230(9) .
O2B C133 1.253(9) .
O3A C9 1.281(10) .
O3B C138 1.281(9) .
O4A C9 1.263(11) .
O4B C138 1.245(11) .
O5A C17 1.246(9) .
O5B C147 1.216(11) .
O6A C17 1.260(10) .
O6B C147 1.272(11) .
O7A C22 1.221(11) .
O7B C152 1.276(11) .
O8A C22 1.257(11) .
O8B C152 1.214(13) .
O9A C30 1.250(11) .
O9B C157 1.271(14) .
O10A C30 1.249(10) .
O10B C157 1.270(12) .
O11A C38 1.237(11) .
O11B C161 1.294(14) .
O12A C38 1.267(11) .
O12B C161 1.239(13) .
O13A C43 1.266(9) .
O13B C169 1.267(12) .
O14A C43 1.237(9) .
O14B C169 1.238(11) .
O15A C48 1.285(10) .
O15B C177 1.265(9) .
O16A C48 1.249(9) .
O16B C177 1.279(10) .
O17A C53 1.267(8) .
O17B C182 1.301(11) .
O18A C53 1.249(8) .
O18B C182 1.210(11) .
O19A C61 1.250(9) .
O19B C190 1.280(12) .
O20A C61 1.253(8) .
O20B C190 1.235(12) .
O21A C69 1.277(8) .
O21B C198 1.244(11) .
O22A C69 1.242(9) .
O22B C198 1.290(11) .
O23A C77 1.267(8) .
O23B C206 1.245(10) .
O24A C77 1.244(8) .
O24B C206 1.256(10) .
O25A C85 1.283(8) .
O25B C211 1.260(9) .
O26A C85 1.254(8) .
O26B C211 1.260(10) .
O27A C93 1.264(8) .
O27B C219 1.243(11) .
O28A C93 1.267(8) .
O28B C219 1.257(10) .
O29A C98 1.256(8) .
O29B C229 1.265(8) .
O30A C98 1.259(8) .
O30B C229 1.233(8) .
O31A C106 1.242(8) .
O31B C234 1.238(8) .
O32A C106 1.282(8) .
O32B C234 1.264(8) .
N1 C112 1.366(10) .
N1 C116 1.327(11) .
N2 C110 1.302(10) .
N2 C111 1.349(9) .
N5 C250 1.352(10) .
N5 C254 1.341(11) .
N6 C238 1.352(10) .
N6 C239 1.329(9) .
C1 C2 1.516(12) .
C2 C3_a 1.489(13) .
C2 C4_b 1.534(14) .
C2 C5_b 1.479(14) .
C2 C6_a 1.581(13) .
C2 C7_a 1.506(12) .
C2 C8_b 1.576(14) .
C3_a H3A_a 0.9600 .
C3_a H3B_a 0.9600 .
C3_a H3C_a 0.9600 .
C4_b H4A_b 0.9600 .
C4_b H4B_b 0.9600 .
C4_b H4C_b 0.9600 .
C5_b H5A_b 0.9600 .
C5_b H5B_b 0.9600 .
C5_b H5C_b 0.9600 .
C6_a H6A_a 0.9600 .
C6_a H6B_a 0.9600 .
C6_a H6C_a 0.9600 .
C7_a H7A_a 0.9600 .
C7_a H7B_a 0.9600 .
C7_a H7C_a 0.9600 .
C8_b H8A_b 0.9600 .
C8_b H8B_b 0.9600 .
C8_b H8C_b 0.9600 .
C9 C10 1.499(12) .
C10 C11_a 1.521(14) .
C10 C12_b 1.599(15) .
C10 C13_a 1.508(14) .
C10 C14_b 1.528(14) .
C10 C15_a 1.592(15) .
C10 C16_b 1.495(14) .
C11_a H11A_a 0.9600 .
C11_a H11B_a 0.9600 .
C11_a H11C_a 0.9600 .
C12_b H12A_b 0.9600 .
C12_b H12B_b 0.9600 .
C12_b H12C_b 0.9600 .
C13_a H13A_a 0.9600 .
C13_a H13B_a 0.9600 .
C13_a H13C_a 0.9600 .
C14_b H14A_b 0.9600 .
C14_b H14B_b 0.9600 .
C14_b H14C_b 0.9600 .
C15_a H15A_a 0.9600 .
C15_a H15B_a 0.9600 .
C15_a H15C_a 0.9600 .
C16_b H16A_b 0.9600 .
C16_b H16B_b 0.9600 .
C16_b H16C_b 0.9600 .
C17 C18 1.518(12) .
C18 C19 1.498(16) .
C18 C20 1.544(16) .
C18 C21 1.471(14) .
C19 H19A 0.9600 .
C19 H19B 0.9600 .
C19 H19C 0.9600 .
C20 H20A 0.9600 .
C20 H20B 0.9600 .
C20 H20C 0.9600 .
C21 H21A 0.9600 .
C21 H21B 0.9600 .
C21 H21C 0.9600 .
C22 C23 1.508(16) .
C23 C24_a 1.577(14) .
C23 C25_b 1.547(17) .
C23 C26_a 1.578(14) .
C23 C27_b 1.572(17) .
C23 C28_a 1.529(13) .
C23 C29_b 1.576(17) .
C24_a H24A_a 0.9600 .
C24_a H24B_a 0.9600 .
C24_a H24C_a 0.9600 .
C25_b H25A_b 0.9600 .
C25_b H25B_b 0.9600 .
C25_b H25C_b 0.9600 .
C26_a H26A_a 0.9600 .
C26_a H26B_a 0.9600 .
C26_a H26C_a 0.9600 .
C27_b H27A_b 0.9600 .
C27_b H27B_b 0.9600 .
C27_b H27C_b 0.9600 .
C28_a H28A_a 0.9600 .
C28_a H28B_a 0.9600 .
C28_a H28C_a 0.9600 .
C29_b H29A_b 0.9600 .
C29_b H29B_b 0.9600 .
C29_b H29C_b 0.9600 .
C30 C31 1.506(14) .
C31 C32_a 1.488(14) .
C31 C33_b 1.521(17) .
C31 C34_a 1.482(13) .
C31 C35_b 1.508(16) .
C31 C36_a 1.537(14) .
C31 C37_b 1.516(16) .
C32_a H32A_a 0.9600 .
C32_a H32B_a 0.9600 .
C32_a H32C_a 0.9600 .
C33_b H33A_b 0.9600 .
C33_b H33B_b 0.9600 .
C33_b H33C_b 0.9600 .
C34_a H34A_a 0.9600 .
C34_a H34B_a 0.9600 .
C34_a H34C_a 0.9600 .
C35_b H35A_b 0.9600 .
C35_b H35B_b 0.9600 .
C35_b H35C_b 0.9600 .
C36_a H36A_a 0.9600 .
C36_a H36B_a 0.9600 .
C36_a H36C_a 0.9600 .
C37_b H37A_b 0.9600 .
C37_b H37B_b 0.9600 .
C37_b H37C_b 0.9600 .
C38 C39 1.556(12) .
C39 C40 1.433(17) .
C39 C41 1.519(17) .
C39 C42 1.517(18) .
C40 H40A 0.9600 .
C40 H40B 0.9600 .
C40 H40C 0.9600 .
C41 H41A 0.9600 .
C41 H41B 0.9600 .
C41 H41C 0.9600 .
C42 H42A 0.9600 .
C42 H42B 0.9600 .
C42 H42C 0.9600 .
C43 C44 1.516(12) .
C44 C45 1.515(18) .
C44 C46 1.515(17) .
C44 C47 1.517(15) .
C45 H45A 0.9600 .
C45 H45B 0.9600 .
C45 H45C 0.9600 .
C46 H46A 0.9600 .
C46 H46B 0.9600 .
C46 H46C 0.9600 .
C47 H47A 0.9600 .
C47 H47B 0.9600 .
C47 H47C 0.9600 .
C48 C49 1.545(12) .
C49 C50 1.515(13) .
C49 C51 1.561(14) .
C49 C52 1.495(14) .
C50 H50A 0.9600 .
C50 H50B 0.9600 .
C50 H50C 0.9600 .
C51 H51A 0.9600 .
C51 H51B 0.9600 .
C51 H51C 0.9600 .
C52 H52A 0.9600 .
C52 H52B 0.9600 .
C52 H52C 0.9600 .
C53 C54 1.530(12) .
C54 C55_a 1.500(14) .
C54 C56_b 1.481(14) .
C54 C57_a 1.482(15) .
C54 C58_b 1.463(13) .
C54 C59_a 1.518(15) .
C54 C60_b 1.495(14) .
C55_a H55A_a 0.9600 .
C55_a H55B_a 0.9600 .
C55_a H55C_a 0.9600 .
C56_b H56A_b 0.9600 .
C56_b H56B_b 0.9600 .
C56_b H56C_b 0.9600 .
C57_a H57A_a 0.9600 .
C57_a H57B_a 0.9600 .
C57_a H57C_a 0.9600 .
C58_b H58A_b 0.9600 .
C58_b H58B_b 0.9600 .
C58_b H58C_b 0.9600 .
C59_a H59A_a 0.9600 .
C59_a H59B_a 0.9600 .
C59_a H59C_a 0.9600 .
C60_b H60A_b 0.9600 .
C60_b H60B_b 0.9600 .
C60_b H60C_b 0.9600 .
C61 C62 1.503(11) .
C62 C63_a 1.495(13) .
C62 C64_b 1.561(14) .
C62 C65_a 1.494(12) .
C62 C66_b 1.494(13) .
C62 C67_a 1.584(13) .
C62 C68_b 1.486(13) .
C63_a H63A_a 0.9600 .
C63_a H63B_a 0.9600 .
C63_a H63C_a 0.9600 .
C64_b H64A_b 0.9600 .
C64_b H64B_b 0.9600 .
C64_b H64C_b 0.9600 .
C65_a H65A_a 0.9600 .
C65_a H65B_a 0.9600 .
C65_a H65C_a 0.9600 .
C66_b H66A_b 0.9600 .
C66_b H66B_b 0.9600 .
C66_b H66C_b 0.9600 .
C67_a H67A_a 0.9600 .
C67_a H67B_a 0.9600 .
C67_a H67C_a 0.9600 .
C68_b H68A_b 0.9600 .
C68_b H68B_b 0.9600 .
C68_b H68C_b 0.9600 .
C69 C70 1.538(10) .
C70 C71_a 1.520(12) .
C70 C72_b 1.510(13) .
C70 C73_a 1.490(12) .
C70 C74_b 1.513(13) .
C70 C75_a 1.491(13) .
C70 C76_b 1.510(12) .
C71_a H71A_a 0.9600 .
C71_a H71B_a 0.9600 .
C71_a H71C_a 0.9600 .
C72_b H72A_b 0.9600 .
C72_b H72B_b 0.9600 .
C72_b H72C_b 0.9600 .
C73_a H73A_a 0.9600 .
C73_a H73B_a 0.9600 .
C73_a H73C_a 0.9600 .
C74_b H74A_b 0.9600 .
C74_b H74B_b 0.9600 .
C74_b H74C_b 0.9600 .
C75_a H75A_a 0.9600 .
C75_a H75B_a 0.9600 .
C75_a H75C_a 0.9600 .
C76_b H76A_b 0.9600 .
C76_b H76B_b 0.9600 .
C76_b H76C_b 0.9600 .
C77 C78 1.506(10) .
C78 C79_a 1.513(14) .
C78 C80_b 1.602(17) .
C78 C81_a 1.520(16) .
C78 C82_b 1.605(18) .
C78 C83_a 1.566(15) .
C78 C84_b 1.586(18) .
C79_a H79A_a 0.9600 .
C79_a H79B_a 0.9600 .
C79_a H79C_a 0.9600 .
C80_b H80A_b 0.9600 .
C80_b H80B_b 0.9600 .
C80_b H80C_b 0.9600 .
C81_a H81A_a 0.9600 .
C81_a H81B_a 0.9600 .
C81_a H81C_a 0.9600 .
C82_b H82A_b 0.9600 .
C82_b H82B_b 0.9600 .
C82_b H82C_b 0.9600 .
C83_a H83A_a 0.9600 .
C83_a H83B_a 0.9600 .
C83_a H83C_a 0.9600 .
C84_b H84A_b 0.9600 .
C84_b H84B_b 0.9600 .
C84_b H84C_b 0.9600 .
C85 C86 1.506(11) .
C86 C87_a 1.479(17) .
C86 C88_b 1.60(2) .
C86 C89_a 1.523(13) .
C86 C90_b 1.58(2) .
C86 C91_a 1.578(17) .
C86 C92_b 1.59(2) .
C87_a H87A_a 0.9600 .
C87_a H87B_a 0.9600 .
C87_a H87C_a 0.9600 .
C88_b H88A_b 0.9600 .
C88_b H88B_b 0.9600 .
C88_b H88C_b 0.9600 .
C89_a H89A_a 0.9600 .
C89_a H89B_a 0.9600 .
C89_a H89C_a 0.9600 .
C90_b H90A_b 0.9600 .
C90_b H90B_b 0.9600 .
C90_b H90C_b 0.9600 .
C91_a H91A_a 0.9600 .
C91_a H91B_a 0.9600 .
C91_a H91C_a 0.9600 .
C92_b H92A_b 0.9600 .
C92_b H92B_b 0.9600 .
C92_b H92C_b 0.9600 .
C93 C94 1.509(10) .
C94 C95 1.531(10) .
C94 C96 1.511(12) .
C94 C97 1.542(12) .
C95 H95A 0.9600 .
C95 H95B 0.9600 .
C95 H95C 0.9600 .
C96 H96A 0.9600 .
C96 H96B 0.9600 .
C96 H96C 0.9600 .
C97 H97A 0.9600 .
C97 H97B 0.9600 .
C97 H97C 0.9600 .
C98 C99 1.531(10) .
C99 C100_b 1.503(14) .
C99 C101_a 1.561(11) .
C99 C102_b 1.523(14) .
C99 C103_a 1.484(12) .
C99 C104_b 1.550(15) .
C99 C105_a 1.534(11) .
C100_b H10A_b 0.9600 .
C100_b H10B_b 0.9600 .
C100_b H10C_b 0.9600 .
C101_a H10D_a 0.9600 .
C101_a H10E_a 0.9600 .
C101_a H10F_a 0.9600 .
C102_b H10G_b 0.9600 .
C102_b H10H_b 0.9600 .
C102_b H10I_b 0.9600 .
C103_a H10J_a 0.9600 .
C103_a H10K_a 0.9600 .
C103_a H10L_a 0.9600 .
C104_b H10M_b 0.9600 .
C104_b H10N_b 0.9600 .
C104_b H10O_b 0.9600 .
C105_a H10P_a 0.9600 .
C105_a H10Q_a 0.9600 .
C105_a H10R_a 0.9600 .
C106 C108 1.490(10) .
C107 H107 0.9300 .
C107 C108 1.381(11) .
C107 C110 1.368(11) .
C108 C109 1.382(10) .
C109 H109 0.9300 .
C109 C111 1.395(9) .
C110 C117_a 1.447(16) .
C110 C122_b 1.505(16) .
C111 C112 1.459(11) .
C112 C113 1.415(11) .
C113 H113 0.9300 .
C113 C114 1.368(13) .
C114 H114 0.9300 .
C114 C115 1.394(15) .
C115 H115 0.9300 .
C115 C116 1.381(14) .
C116 H116 0.9300 .
C121_a H121_a 0.9300 .
C121_a N3_a 1.3900 .
C121_a C120_a 1.3900 .
N3_a C117_a 1.3900 .
C117_a C118_a 1.3900 .
C118_a H118_a 0.9300 .
C118_a C119_a 1.3900 .
C119_a H119_a 0.9300 .
C119_a C120_a 1.3900 .
C120_a H120_a 0.9300 .
C122_b N11_b 1.3900 .
C122_b C123_b 1.3900 .
N11_b C126_b 1.3900 .
C126_b H126_b 0.9300 .
C126_b C125_b 1.3900 .
C125_b H125_b 0.9300 .
C125_b C124_b 1.3900 .
C124_b H124_b 0.9300 .
C124_b C123_b 1.3900 .
C123_b H123_b 0.9300 .
C133 C134 1.510(11) .
C134 C135 1.538(13) .
C134 C136 1.524(16) .
C134 C137 1.501(14) .
C135 H13D 0.9600 .
C135 H13E 0.9600 .
C135 H13F 0.9600 .
C136 H13G 0.9600 .
C136 H13H 0.9600 .
C136 H13I 0.9600 .
C137 H13J 0.9600 .
C137 H13K 0.9600 .
C137 H13L 0.9600 .
C138 C139_b 1.516(17) .
C138 C143_a 1.48(2) .
C139_b C140_b 1.533(13) .
C139_b C141_b 1.529(17) .
C139_b C142_b 1.530(17) .
C140_b H14D_b 0.9600 .
C140_b H14E_b 0.9600 .
C140_b H14F_b 0.9600 .
C141_b H14G_b 0.9600 .
C141_b H14H_b 0.9600 .
C141_b H14I_b 0.9600 .
C142_b H14J_b 0.9600 .
C142_b H14K_b 0.9600 .
C142_b H14L_b 0.9600 .
C143_a C144_a 1.538(14) .
C143_a C145_a 1.557(15) .
C143_a C146_a 1.550(16) .
C144_a H14M_a 0.9600 .
C144_a H14N_a 0.9600 .
C144_a H14O_a 0.9600 .
C145_a H14P_a 0.9600 .
C145_a H14Q_a 0.9600 .
C145_a H14R_a 0.9600 .
C146_a H14S_a 0.9600 .
C146_a H14T_a 0.9600 .
C146_a H14U_a 0.9600 .
C147 C148 1.521(13) .
C148 C149 1.507(18) .
C148 C150 1.467(15) .
C148 C151 1.54(2) .
C149 H14V 0.9600 .
C149 H14W 0.9600 .
C149 H14X 0.9600 .
C150 H15D 0.9600 .
C150 H15E 0.9600 .
C150 H15F 0.9600 .
C151 H15G 0.9600 .
C151 H15H 0.9600 .
C151 H15I 0.9600 .
C152 C153 1.560(17) .
C153 C154 1.481(13) .
C153 C155 1.508(14) .
C153 C156 1.464(13) .
C154 H15J 0.9600 .
C154 H15K 0.9600 .
C154 H15L 0.9600 .
C155 H15M 0.9600 .
C155 H15N 0.9600 .
C155 H15O 0.9600 .
C156 H15P 0.9600 .
C156 H15Q 0.9600 .
C156 H15R 0.9600 .
C157 C158 1.486(14) .
C158 C159 1.50(2) .
C158 C160 1.51(2) .
C158 C226 1.590(16) .
C159 H15S 0.9600 .
C159 H15T 0.9600 .
C159 H15U 0.9600 .
C160 H16D 0.9600 .
C160 H16E 0.9600 .
C160 H16F 0.9600 .
C161 C162 1.557(13) .
C162 C163_b 1.579(14) .
C162 C164_a 1.524(13) .
C162 C165_b 1.469(15) .
C162 C166_a 1.570(14) .
C162 C167_b 1.513(14) .
C162 C168_a 1.461(13) .
C163_b H16G_b 0.9600 .
C163_b H16H_b 0.9600 .
C163_b H16I_b 0.9600 .
C164_a H16J_a 0.9600 .
C164_a H16K_a 0.9600 .
C164_a H16L_a 0.9600 .
C165_b H16M_b 0.9600 .
C165_b H16N_b 0.9600 .
C165_b H16O_b 0.9600 .
C166_a H16P_a 0.9600 .
C166_a H16Q_a 0.9600 .
C166_a H16R_a 0.9600 .
C167_b H16S_b 0.9600 .
C167_b H16T_b 0.9600 .
C167_b H16U_b 0.9600 .
C168_a H16V_a 0.9600 .
C168_a H16W_a 0.9600 .
C168_a H16X_a 0.9600 .
C169 C170 1.528(14) .
C170 C171_a 1.523(13) .
C170 C172_b 1.474(15) .
C170 C173_a 1.549(13) .
C170 C174_b 1.476(15) .
C170 C175_a 1.467(13) .
C170 C176_b 1.490(15) .
C171_a H17A_a 0.9600 .
C171_a H17B_a 0.9600 .
C171_a H17C_a 0.9600 .
C172_b H17D_b 0.9600 .
C172_b H17E_b 0.9600 .
C172_b H17F_b 0.9600 .
C173_a H17G_a 0.9600 .
C173_a H17H_a 0.9600 .
C173_a H17I_a 0.9600 .
C174_b H17J_b 0.9600 .
C174_b H17K_b 0.9600 .
C174_b H17L_b 0.9600 .
C175_a H17M_a 0.9600 .
C175_a H17N_a 0.9600 .
C175_a H17O_a 0.9600 .
C176_b H17P_b 0.9600 .
C176_b H17Q_b 0.9600 .
C176_b H17R_b 0.9600 .
C177 C178 1.522(12) .
C178 C179 1.521(15) .
C178 C180 1.511(15) .
C178 C181 1.529(14) .
C179 H17S 0.9600 .
C179 H17T 0.9600 .
C179 H17U 0.9600 .
C180 H18A 0.9600 .
C180 H18B 0.9600 .
C180 H18C 0.9600 .
C181 H18D 0.9600 .
C181 H18E 0.9600 .
C181 H18F 0.9600 .
C182 C183 1.544(14) .
C183 C184_b 1.561(15) .
C183 C185_a 1.503(15) .
C183 C186_b 1.460(14) .
C183 C187_a 1.542(15) .
C183 C188_b 1.502(15) .
C183 C189_a 1.482(14) .
C184_b H18G_b 0.9600 .
C184_b H18H_b 0.9600 .
C184_b H18I_b 0.9600 .
C185_a H18J_a 0.9600 .
C185_a H18K_a 0.9600 .
C185_a H18L_a 0.9600 .
C186_b H18M_b 0.9600 .
C186_b H18N_b 0.9600 .
C186_b H18O_b 0.9600 .
C187_a H18P_a 0.9600 .
C187_a H18Q_a 0.9600 .
C187_a H18R_a 0.9600 .
C188_b H18S_b 0.9600 .
C188_b H18T_b 0.9600 .
C188_b H18U_b 0.9600 .
C189_a H18V_a 0.9600 .
C189_a H18W_a 0.9600 .
C189_a H18X_a 0.9600 .
C190 C191 1.523(13) .
C191 C192_b 1.493(14) .
C191 C193_a 1.566(14) .
C191 C194_b 1.547(14) .
C191 C195_a 1.496(15) .
C191 C196_b 1.548(14) .
C191 C197_a 1.570(15) .
C192_b H19D_b 0.9600 .
C192_b H19E_b 0.9600 .
C192_b H19F_b 0.9600 .
C193_a H19G_a 0.9600 .
C193_a H19H_a 0.9600 .
C193_a H19I_a 0.9600 .
C194_b H19J_b 0.9600 .
C194_b H19K_b 0.9600 .
C194_b H19L_b 0.9600 .
C195_a H19M_a 0.9600 .
C195_a H19N_a 0.9600 .
C195_a H19O_a 0.9600 .
C196_b H19P_b 0.9600 .
C196_b H19Q_b 0.9600 .
C196_b H19R_b 0.9600 .
C197_a H19S_a 0.9600 .
C197_a H19T_a 0.9600 .
C197_a H19U_a 0.9600 .
C198 C199 1.502(14) .
C199 C200_b 1.511(15) .
C199 C201_a 1.547(14) .
C199 C202_b 1.523(15) .
C199 C203_a 1.478(13) .
C199 C204_b 1.539(16) .
C199 C205_a 1.530(13) .
C200_b H20D_b 0.9600 .
C200_b H20E_b 0.9600 .
C200_b H20F_b 0.9600 .
C201_a H20G_a 0.9600 .
C201_a H20H_a 0.9600 .
C201_a H20I_a 0.9600 .
C202_b H20J_b 0.9600 .
C202_b H20K_b 0.9600 .
C202_b H20L_b 0.9600 .
C203_a H20M_a 0.9600 .
C203_a H20N_a 0.9600 .
C203_a H20O_a 0.9600 .
C204_b H20P_b 0.9600 .
C204_b H20Q_b 0.9600 .
C204_b H20R_b 0.9600 .
C205_a H20S_a 0.9600 .
C205_a H20T_a 0.9600 .
C205_a H20U_a 0.9600 .
C206 C207 1.563(12) .
C207 C208 1.448(14) .
C207 C209 1.472(15) .
C207 C210 1.570(16) .
C208 H20V 0.9600 .
C208 H20W 0.9600 .
C208 H20X 0.9600 .
C209 H20Y 0.9600 .
C209 H 0.9600 .
C209 HA 0.9600 .
C210 H21D 0.9600 .
C210 H21E 0.9600 .
C210 H21F 0.9600 .
C211 C212 1.516(12) .
C212 C213_b 1.517(17) .
C212 C214_a 1.84(4) .
C212 C215_a 1.42(5) .
C212 C216_b 1.549(19) .
C212 C217_b 1.539(17) .
C212 C218_a 1.44(3) .
C213_b H21G_b 0.9600 .
C213_b H21H_b 0.9600 .
C213_b H21I_b 0.9600 .
C214_a H21J_a 0.9600 .
C214_a H21K_a 0.9600 .
C214_a H21L_a 0.9600 .
C215_a H21M_a 0.9600 .
C215_a H21N_a 0.9600 .
C215_a H21O_a 0.9600 .
C216_b H21P_b 0.9600 .
C216_b H21Q_b 0.9600 .
C216_b H21R_b 0.9600 .
C217_b H21S_b 0.9600 .
C217_b H21T_b 0.9600 .
C217_b H21U_b 0.9600 .
C218_a H21V_a 0.9600 .
C218_a H21W_a 0.9600 .
C218_a H21X_a 0.9600 .
C219 C220_b 1.90(4) .
C219 C223_a 1.540(13) .
C220_b C222_b 1.517(17) .
C220_b C225_b 1.524(17) .
C220_b C227_b 1.538(18) .
C221_a H22A_a 0.9600 .
C221_a H22B_a 0.9600 .
C221_a H22C_a 0.9600 .
C221_a C223_a 1.516(13) .
C222_b H22D_b 0.9600 .
C222_b H22E_b 0.9600 .
C222_b H22F_b 0.9600 .
C223_a C224_a 1.530(12) .
C223_a C228_a 1.542(15) .
C224_a H22G_a 0.9600 .
C224_a H22H_a 0.9600 .
C224_a H22I_a 0.9600 .
C225_b H22J_b 0.9600 .
C225_b H22K_b 0.9600 .
C225_b H22L_b 0.9600 .
C226 H22M 0.9600 .
C226 H22N 0.9600 .
C226 H22O 0.9600 .
C227_b H22P_b 0.9600 .
C227_b H22Q_b 0.9600 .
C227_b H22R_b 0.9600 .
C228_a H22S_a 0.9600 .
C228_a H22T_a 0.9600 .
C228_a H22U_a 0.9600 .
C229 C230 1.554(11) .
C230 C231 1.535(14) .
C230 C232 1.479(12) .
C230 C233 1.451(13) .
C231 H23A 0.9600 .
C231 H23B 0.9600 .
C231 H23C 0.9600 .
C232 H23D 0.9600 .
C232 H23E 0.9600 .
C232 H23F 0.9600 .
C233 H23G 0.9600 .
C233 H23H 0.9600 .
C233 H23I 0.9600 .
C234 C235 1.521(9) .
C235 C236 1.376(9) .
C235 C237 1.370(10) .
C236 H236 0.9300 .
C236 C239 1.394(9) .
C237 H237 0.9300 .
C237 C238 1.388(11) .
C238 C240_a 1.433(19) .
C238 C245_b 1.458(15) .
C239 C250 1.495(10) .
C242_a H242_a 0.9300 .
C242_a C243_a 1.3900 .
C242_a C241_a 1.3900 .
C243_a H243_a 0.9300 .
C243_a C244_a 1.3900 .
C244_a H244_a 0.9300 .
C244_a N7_a 1.3900 .
N7_a C240_a 1.3900 .
C240_a C241_a 1.3900 .
C241_a H241_a 0.9300 .
C249_b H249_b 0.9300 .
C249_b C248_b 1.3900 .
C249_b N3C_b 1.3900 .
C248_b H248_b 0.9300 .
C248_b C247_b 1.3900 .
C247_b H247_b 0.9300 .
C247_b C246_b 1.3900 .
C246_b H246_b 0.9300 .
C246_b C245_b 1.3900 .
C245_b N3C_b 1.3900 .
C250 C251 1.341(13) .
C251 H251 0.9300 .
C251 C252 1.404(12) .
C252 H252 0.9300 .
C252 C253 1.347(15) .
C253 H253 0.9300 .
C253 C254 1.345(16) .
C254 H254 0.9300 .
C275 H27D 0.9600 .
C275 H27E 0.9600 .
C275 H27F 0.9600 .
C275 C276 1.444(13) .
C281 H281 0.9300 .
C281 C280 1.3900 .
C281 C276 1.3900 .
C280 H280 0.9300 .
C280 C279 1.3900 .
C279 H279 0.9300 .
C279 C278 1.3900 .
C278 H278 0.9300 .
C278 C277 1.3900 .
C277 H277 0.9300 .
C277 C276 1.3900 .
C289 H28D 0.9600 .
C289 H28E 0.9600 .
C289 H28F 0.9600 .
C289 C290 1.421(13) .
C295 H295 0.9300 .
C295 C294 1.3900 .
C295 C290 1.3900 .
C294 H294 0.9300 .
C294 C293 1.3900 .
C293 H293 0.9300 .
C293 C292 1.3900 .
C292 H292 0.9300 .
C292 C291 1.3900 .
C291 H291 0.9300 .
C291 C290 1.3900 .
N4_a H4D_a 0.8900 .
N4_a H4E_a 0.8900 .
N4_a C127_a 1.526(13) .
N4_a C130_a 1.502(13) .
C127_a H12D_a 0.9700 .
C127_a H12E_a 0.9700 .
C127_a C128_a 1.488(14) .
C128_a H12F_a 0.9700 .
C128_a H12G_a 0.9700 .
C128_a C129_a 1.541(19) .
C129_a H12H_a 0.9600 .
C129_a H12I_a 0.9600 .
C129_a H12J_a 0.9600 .
C130_a H13M_a 0.9700 .
C130_a H13N_a 0.9700 .
C130_a C131_a 1.509(11) .
C131_a H13O_a 0.9700 .
C131_a H13P_a 0.9700 .
C131_a C132_a 1.526(14) .
C132_a H13Q_a 0.9600 .
C132_a H13R_a 0.9600 .
C132_a H13S_a 0.9600 .
C282 H28G 0.9600 .
C282 H28H 0.9600 .
C282 H28I 0.9600 .
C282 C283 1.424(13) .
C285 H285 0.9300 .
C285 C284 1.3900 .
C285 C286 1.3900 .
C284 H284 0.9300 .
C284 C283 1.3900 .
C283 C288 1.3900 .
C288 H288 0.9300 .
C288 C287 1.3900 .
C287 H287 0.9300 .
C287 C286 1.3900 .
C286 H286 0.9300 .
N8_a H8D_a 0.8900 .
N8_a H8E_a 0.8900 .
N8_a C255_a 1.514(10) .
N8_a C258_a 1.525(10) .
C255_a H25D_a 0.9700 .
C255_a H25E_a 0.9700 .
C255_a C256_a 1.501(11) .
C256_a H25F_a 0.9700 .
C256_a H25G_a 0.9700 .
C256_a C257_a 1.517(19) .
C257_a H25H_a 0.9600 .
C257_a H25I_a 0.9600 .
C257_a H25J_a 0.9600 .
C258_a H25K_a 0.9700 .
C258_a H25L_a 0.9700 .
C258_a C259_a 1.501(10) .
C259_a H25M_a 0.9700 .
C259_a H25N_a 0.9700 .
C259_a C260_a 1.500(14) .
C260_a H26D_a 0.9600 .
C260_a H26E_a 0.9600 .
C260_a H26F_a 0.9600 .
C261 H26G 0.9600 .
C261 H26H 0.9600 .
C261 H26I 0.9600 .
C261 C262 1.393(13) .
C262 C267 1.3900 .
C262 C263 1.3900 .
C267 H267 0.9300 .
C267 C266 1.3900 .
C266 H266 0.9300 .
C266 C265 1.3900 .
C265 H265 0.9300 .
C265 C264 1.3900 .
C264 H264 0.9300 .
C264 C263 1.3900 .
C263 H263 0.9300 .
C269 H269 0.9300 .
C269 C274 1.3900 .
C269 C270 1.3900 .
C274 C273 1.3900 .
C274 C300 1.397(11) .
C273 H273 0.9300 .
C273 C272 1.3900 .
C272 H272 0.9300 .
C272 C271 1.3900 .
C271 H271 0.9300 .
C271 C270 1.3900 .
C270 H270 0.9300 .
Cl1 O1 1.395(8) .
Cl1 O2 1.400(8) .
Cl1 O3 1.455(8) .
Cl1 O4 1.428(7) .
N9 C297 1.39(5) .
C296 H29D 0.9600 .
C296 H29E 0.9600 .
C296 H29F 0.9600 .
C296 C297 1.33(5) .
N10 C299 1.12(3) .
C298 H29G 0.9600 .
C298 H29H 0.9600 .
C298 H29I 0.9600 .
C298 C299 1.502(19) .
C300 H30A 0.9600 .
C300 H30B 0.9600 .
C300 H30C 0.9600 .
C400_b H40D_b 0.9600 .
C400_b H40E_b 0.9600 .
C400_b H40F_b 0.9600 .
C400_b C401_b 1.56(2) .
C401_b H40G_b 0.9700 .
C401_b H40H_b 0.9700 .
C401_b C402_b 1.51(2) .
C402_b H40I_b 0.9700 .
C402_b H40J_b 0.9700 .
C402_b N403_b 1.506(19) .
N403_b H40K_b 0.8900 .
N403_b H40L_b 0.8900 .
N403_b C404_b 1.505(18) .
C404_b H40M_b 0.9700 .
C404_b H40N_b 0.9700 .
C404_b C405_b 1.472(18) .
C405_b H40O_b 0.9700 .
C405_b H40P_b 0.9700 .
C405_b C406_b 1.509(18) .
C406_b H40Q_b 0.9600 .
C406_b H40R_b 0.9600 .
C406_b H40S_b 0.9600 .
C12S H12S 0.9300 .
C12S C11S 1.3900 .
C12S C13S 1.3900 .
C11S C16S 1.3900 .
C11S C17S 1.444(11) .
C16S H16Y 0.9300 .
C16S C15S 1.3900 .
C15S H15V 0.9300 .
C15S C14S 1.3900 .
C14S H14Y 0.9300 .
C14S C13S 1.3900 .
C13S H13T 0.9300 .
C17S H17V 0.9600 .
C17S H17W 0.9600 .
C17S H17X 0.9600 .
C501_b H50D_b 0.9600 .
C501_b H50E_b 0.9600 .
C501_b H50F_b 0.9600 .
C501_b C502_b 1.436(17) .
C502_b H50G_b 0.9700 .
C502_b H50H_b 0.9700 .
C502_b C503_b 1.462(17) .
C503_b H50I_b 0.9700 .
C503_b H50J_b 0.9700 .
C503_b N504_b 1.457(16) .
N504_b H50K_b 0.8900 .
N504_b H50L_b 0.8900 .
N504_b C505_b 1.466(18) .
C505_b H50M_b 0.9700 .
C505_b H50N_b 0.9700 .
C505_b C506_b 1.504(19) .
C506_b H50O_b 0.9700 .
C506_b H50P_b 0.9700 .
C506_b C507_b 1.496(19) .
C507_b H50Q_b 0.9600 .
C507_b H50R_b 0.9600 .
C507_b H50S_b 0.9600 .

loop_
_geom_torsion_atom_site_label_1
_geom_torsion_atom_site_label_2
_geom_torsion_atom_site_label_3
_geom_torsion_atom_site_label_4
_geom_torsion
_geom_torsion_site_symmetry_1
_geom_torsion_site_symmetry_2
_geom_torsion_site_symmetry_3
_geom_torsion_site_symmetry_4
Co1 N1 C112 C111 -8.2(9) . . . .
Co1 N1 C112 C113 166.5(7) . . . .
Co1 N1 C116 C115 -168.7(9) . . . .
Co1 N2 C110 C107 -172.3(8) . . . .
Co1 N2 C110 C117_a 17(2) . . . .
Co1 N2 C110 C122_b -4(2) . . . .
Co1 N2 C111 C109 172.2(5) . . . .
Co1 N2 C111 C112 -6.5(9) . . . .
Co1 N5 C250 C239 -6.3(9) . . . .
Co1 N5 C250 C251 176.0(8) . . . .
Co1 N5 C254 C253 -175.4(9) . . . .
Co1 N6 C238 C237 -170.5(7) . . . .
Co1 N6 C238 C240_a 17.1(19) . . . .
Co1 N6 C238 C245_b -4(2) . . . .
Co1 N6 C239 C236 171.5(6) . . . .
Co1 N6 C239 C250 -6.4(9) . . . .
Co1 N3_a C117_a C110 10.8(19) . . . .
Co1 N3_a C117_a C118_a -174.2(18) . . . .
Co1 N11_b C126_b C125_b 178(3) . . . .
Co1 N7_a C240_a C238 4.6(16) . . . .
Co1 N7_a C240_a C241_a 178.7(19) . . . .
Ni1A O26A C85 O25A 20.3(10) . . . .
Ni1A O26A C85 C86 -158.9(6) . . . .
Ni1A O28A C93 O27A 14.3(12) . . . .
Ni1A O28A C93 C94 -166.3(5) . . . .
Ni1A O29A C98 O30A -12.3(11) . . . .
Ni1A O29A C98 C99 167.7(5) . . . .
Ni1A O31A C106 O32A -27.6(10) . . . .
Ni1A O31A C106 C108 149.1(5) . . . .
Ni1B O26B C211 O25B 13.0(12) . . . .
Ni1B O26B C211 C212 -164.1(6) . . . .
Ni1B O28B C219 O27B 14.1(17) . . . .
Ni1B O28B C219 C220_b 166.2(10) . . . .
Ni1B O28B C219 C223_a -155.4(8) . . . .
Ni1B O29B C229 O30B -3.5(11) . . . .
Ni1B O29B C229 C230 178.3(5) . . . .
Ni1B O31B C234 O32B -24.5(12) . . . .
Ni1B O31B C234 C235 153.4(5) . . . .
Cr1A O1A C1 O2A 20.7(13) . . . .
Cr1A O1A C1 C2 -160.6(5) . . . .
Cr1A O3A C9 O4A 20.8(12) . . . .
Cr1A O3A C9 C10 -158.6(7) . . . .
Cr1A O30A C98 O29A -19.3(11) . . . .
Cr1A O30A C98 C99 160.7(5) . . . .
Cr1A O32A C106 O31A 2.4(10) . . . .
Cr1A O32A C106 C108 -174.3(5) . . . .
Cr1B O1B C133 O2B 17.8(13) . . . .
Cr1B O1B C133 C134 -162.8(6) . . . .
Cr1B O3B C138 O4B 16.6(13) . . . .
Cr1B O3B C138 C139_b -166.0(17) . . . .
Cr1B O3B C138 C143_a -155.5(10) . . . .
Cr1B O30B C229 O29B -23.0(12) . . . .
Cr1B O30B C229 C230 155.1(6) . . . .
Cr1B O32B C234 O31B 2.3(12) . . . .
Cr1B O32B C234 C235 -175.6(5) . . . .
Cr2A O2A C1 O1A 13.2(12) . . . .
Cr2A O2A C1 C2 -165.5(5) . . . .
Cr2A O4A C9 O3A 14.0(15) . . . .
Cr2A O4A C9 C10 -166.6(7) . . . .
Cr2A O5A C17 O6A -13.7(14) . . . .
Cr2A O5A C17 C18 165.2(6) . . . .
Cr2A O7A C22 O8A -13.1(17) . . . .
Cr2A O7A C22 C23 168.1(7) . . . .
Cr2B O2B C133 O1B 13.5(12) . . . .
Cr2B O2B C133 C134 -165.9(6) . . . .
Cr2B O4B C138 O3B 15.5(15) . . . .
Cr2B O4B C138 C139_b -161.9(17) . . . .
Cr2B O4B C138 C143_a -172.3(9) . . . .
Cr2B O5B C147 O6B -10(2) . . . .
Cr2B O5B C147 C148 163.6(10) . . . .
Cr2B O7B C152 O8B -6.6(16) . . . .
Cr2B O7B C152 C153 174.1(6) . . . .
Cr3A O6A C17 O5A -17.2(15) . . . .
Cr3A O6A C17 C18 164.0(7) . . . .
Cr3A O8A C22 O7A -14.4(16) . . . .
Cr3A O8A C22 C23 164.4(7) . . . .
Cr3A O9A C30 O10A 10.3(15) . . . .
Cr3A O9A C30 C31 -174.9(7) . . . .
Cr3A O11A C38 O12A 6.5(16) . . . .
Cr3A O11A C38 C39 -172.4(7) . . . .
Cr3B O6B C147 O5B -22(2) . . . .
Cr3B O6B C147 C148 163.5(10) . . . .
Cr3B O8B C152 O7B -21.3(15) . . . .
Cr3B O8B C152 C153 158.0(7) . . . .
Cr3B O9B C157 O10B 25.7(16) . . . .
Cr3B O9B C157 C158 -156.1(7) . . . .
Cr3B O11B C161 O12B 18.8(15) . . . .
Cr3B O11B C161 C162 -163.5(6) . . . .
Cr4A O10A C30 O9A 18.2(13) . . . .
Cr4A O10A C30 C31 -156.7(7) . . . .
Cr4A O12A C38 O11A 22.0(17) . . . .
Cr4A O12A C38 C39 -159.1(8) . . . .
Cr4A O13A C43 O14A -11.0(15) . . . .
Cr4A O13A C43 C44 167.7(8) . . . .
Cr4A O15A C48 O16A -17.4(12) . . . .
Cr4A O15A C48 C49 166.2(6) . . . .
Cr4B O10B C157 O9B 3.8(13) . . . .
Cr4B O10B C157 C158 -174.3(7) . . . .
Cr4B O12B C161 O11B 11.6(16) . . . .
Cr4B O12B C161 C162 -165.9(6) . . . .
Cr4B O13B C169 O14B -20.8(14) . . . .
Cr4B O13B C169 C170 155.7(7) . . . .
Cr4B O15B C177 O16B -23.2(13) . . . .
Cr4B O15B C177 C178 157.4(6) . . . .
Cr5A O14A C43 O13A -21.2(15) . . . .
Cr5A O14A C43 C44 160.1(8) . . . .
Cr5A O16A C48 O15A -12.3(11) . . . .
Cr5A O16A C48 C49 164.0(5) . . . .
Cr5A O17A C53 O18A 17.4(12) . . . .
Cr5A O17A C53 C54 -166.3(6) . . . .
Cr5A O19A C61 O20A 11.7(11) . . . .
Cr5A O19A C61 C62 -167.8(6) . . . .
Cr5B O14B C169 O13B -15.8(15) . . . .
Cr5B O14B C169 C170 167.5(6) . . . .
Cr5B O16B C177 O15B -14.9(11) . . . .
Cr5B O16B C177 C178 164.6(6) . . . .
Cr5B O17B C182 O18B 24.8(15) . . . .
Cr5B O17B C182 C183 -160.8(7) . . . .
Cr5B O19B C190 O20B 21.6(14) . . . .
Cr5B O19B C190 C191 -155.6(7) . . . .
Cr6A O18A C53 O17A 12.0(12) . . . .
Cr6A O18A C53 C54 -164.2(6) . . . .
Cr6A O20A C61 O19A 23.1(12) . . . .
Cr6A O20A C61 C62 -157.5(6) . . . .
Cr6A O21A C69 O22A -10.6(11) . . . .
Cr6A O21A C69 C70 169.2(5) . . . .
Cr6A O23A C77 O24A -23.9(11) . . . .
Cr6A O23A C77 C78 158.3(5) . . . .
Cr6B O18B C182 O17B 10.3(16) . . . .
Cr6B O18B C182 C183 -163.8(7) . . . .
Cr6B O20B C190 O19B 17.6(15) . . . .
Cr6B O20B C190 C191 -165.3(7) . . . .
Cr6B O21B C198 O22B -10.4(16) . . . .
Cr6B O21B C198 C199 167.0(7) . . . .
Cr6B O23B C206 O24B -18.2(14) . . . .
Cr6B O23B C206 C207 160.3(6) . . . .
Cr7A O22A C69 O21A -22.1(11) . . . .
Cr7A O22A C69 C70 158.1(5) . . . .
Cr7A O24A C77 O23A -9.9(10) . . . .
Cr7A O24A C77 C78 167.9(5) . . . .
Cr7A O25A C85 O26A 11.6(11) . . . .
Cr7A O25A C85 C86 -169.1(6) . . . .
Cr7A O27A C93 O28A 20.2(11) . . . .
Cr7A O27A C93 C94 -159.2(6) . . . .
Cr7B O22B C198 O21B -19.5(17) . . . .
Cr7B O22B C198 C199 163.1(7) . . . .
Cr7B O24B C206 O23B -13.6(13) . . . .
Cr7B O24B C206 C207 167.8(6) . . . .
Cr7B O25B C211 O26B 15.9(14) . . . .
Cr7B O25B C211 C212 -167.0(7) . . . .
Cr7B O27B C219 O28B 19.5(16) . . . .
Cr7B O27B C219 C220_b -124.9(14) . . . .
Cr7B O27B C219 C223_a -171.1(8) . . . .
F1B Ni1B F8B Cr7B 147.0(3) . . . .
O1A C1 C2 C3_a 177.9(10) . . . .
O1A C1 C2 C4_b 154.9(14) . . . .
O1A C1 C2 C5_b 22.7(18) . . . .
O1A C1 C2 C6_a 59.7(10) . . . .
O1A C1 C2 C7_a -52.0(12) . . . .
O1A C1 C2 C8_b -95.5(14) . . . .
O1B C133 C134 C135 174.3(10) . . . .
O1B C133 C134 C136 57.1(11) . . . .
O1B C133 C134 C137 -62.0(11) . . . .
O2A C1 C2 C3_a -3.3(13) . . . .
O2A C1 C2 C4_b -26.3(15) . . . .
O2A C1 C2 C5_b -158.5(16) . . . .
O2A C1 C2 C6_a -121.5(9) . . . .
O2A C1 C2 C7_a 126.8(10) . . . .
O2A C1 C2 C8_b 83.2(14) . . . .
O2B C133 C134 C135 -6.2(13) . . . .
O2B C133 C134 C136 -123.5(10) . . . .
O2B C133 C134 C137 117.5(10) . . . .
O3A C9 C10 C11_a -18.9(14) . . . .
O3A C9 C10 C12_b -91.5(12) . . . .
O3A C9 C10 C13_a -152.8(12) . . . .
O3A C9 C10 C14_b 157.6(12) . . . .
O3A C9 C10 C15_a 92.7(12) . . . .
O3A C9 C10 C16_b 23.0(15) . . . .
O3B C138 C139_b C140_b 20(3) . . . .
O3B C138 C139_b C141_b -100(2) . . . .
O3B C138 C139_b C142_b 143.4(18) . . . .
O3B C138 C143_a C144_a -158.7(11) . . . .
O3B C138 C143_a C145_a 79.2(14) . . . .
O3B C138 C143_a C146_a -38.5(15) . . . .
O4A C9 C10 C11_a 161.6(12) . . . .
O4A C9 C10 C12_b 89.1(12) . . . .
O4A C9 C10 C13_a 27.8(15) . . . .
O4A C9 C10 C14_b -21.9(15) . . . .
O4A C9 C10 C15_a -86.8(12) . . . .
O4A C9 C10 C16_b -156.5(12) . . . .
O4B C138 C139_b C140_b -162.6(19) . . . .
O4B C138 C139_b C141_b 78(2) . . . .
O4B C138 C139_b C142_b -39(2) . . . .
O4B C138 C143_a C144_a 28.5(17) . . . .
O4B C138 C143_a C145_a -93.6(13) . . . .
O4B C138 C143_a C146_a 148.7(12) . . . .
O5A C17 C18 C19 55.4(12) . . . .
O5A C17 C18 C20 -63.0(12) . . . .
O5A C17 C18 C21 175.1(9) . . . .
O5B C147 C148 C149 -51.0(17) . . . .
O5B C147 C148 C150 -175.7(14) . . . .
O5B C147 C148 C151 64.2(16) . . . .
O6A C17 C18 C19 -125.6(10) . . . .
O6A C17 C18 C20 116.0(11) . . . .
O6A C17 C18 C21 -5.9(13) . . . .
O6B C147 C148 C149 123.7(13) . . . .
O6B C147 C148 C150 -1(2) . . . .
O6B C147 C148 C151 -121.1(13) . . . .
O7A C22 C23 C24_a 67.3(13) . . . .
O7A C22 C23 C25_b 16(3) . . . .
O7A C22 C23 C26_a -48.0(13) . . . .
O7A C22 C23 C27_b -117(2) . . . .
O7A C22 C23 C28_a -171.0(10) . . . .
O7A C22 C23 C29_b 135(2) . . . .
O7B C152 C153 C154 67.3(12) . . . .
O7B C152 C153 C155 -49.2(11) . . . .
O7B C152 C153 C156 -169.5(10) . . . .
O8A C22 C23 C24_a -111.7(11) . . . .
O8A C22 C23 C25_b -163(3) . . . .
O8A C22 C23 C26_a 133.0(11) . . . .
O8A C22 C23 C27_b 64(2) . . . .
O8A C22 C23 C28_a 10.0(15) . . . .
O8A C22 C23 C29_b -44(2) . . . .
O8B C152 C153 C154 -112.0(11) . . . .
O8B C152 C153 C155 131.5(11) . . . .
O8B C152 C153 C156 11.2(14) . . . .
O9A C30 C31 C32_a 158.9(11) . . . .
O9A C30 C31 C33_b 95.6(17) . . . .
O9A C30 C31 C34_a 30.6(14) . . . .
O9A C30 C31 C35_b -18(2) . . . .
O9A C30 C31 C36_a -83.8(11) . . . .
O9A C30 C31 C37_b -152.4(19) . . . .
O9B C157 C158 C159 178.7(11) . . . .
O9B C157 C158 C160 -65.2(14) . . . .
O9B C157 C158 C226 53.0(16) . . . .
O10A C30 C31 C32_a -25.8(14) . . . .
O10A C30 C31 C33_b -89.2(17) . . . .
O10A C30 C31 C34_a -154.2(11) . . . .
O10A C30 C31 C35_b 157.6(19) . . . .
O10A C30 C31 C36_a 91.5(11) . . . .
O10A C30 C31 C37_b 23(2) . . . .
O10B C157 C158 C159 -3.1(15) . . . .
O10B C157 C158 C160 113.1(14) . . . .
O10B C157 C158 C226 -128.8(13) . . . .
O11A C38 C39 C40 -18.8(18) . . . .
O11A C38 C39 C41 -141.1(12) . . . .
O11A C38 C39 C42 99.0(12) . . . .
O11B C161 C162 C163_b -178.2(12) . . . .
O11B C161 C162 C164_a 94.4(12) . . . .
O11B C161 C162 C165_b 61.2(17) . . . .
O11B C161 C162 C166_a -15.7(13) . . . .
O11B C161 C162 C167_b -68.0(14) . . . .
O11B C161 C162 C168_a -141.1(13) . . . .
O12A C38 C39 C40 162.2(14) . . . .
O12A C38 C39 C41 39.9(16) . . . .
O12A C38 C39 C42 -80.0(12) . . . .
O12B C161 C162 C163_b -0.2(14) . . . .
O12B C161 C162 C164_a -87.7(12) . . . .
O12B C161 C162 C165_b -120.9(15) . . . .
O12B C161 C162 C166_a 162.2(11) . . . .
O12B C161 C162 C167_b 109.9(14) . . . .
O12B C161 C162 C168_a 36.8(16) . . . .
O13A C43 C44 C45 -86.9(12) . . . .
O13A C43 C44 C46 147.0(12) . . . .
O13A C43 C44 C47 28.9(14) . . . .
O13B C169 C170 C171_a -105.3(11) . . . .
O13B C169 C170 C172_b -163.4(15) . . . .
O13B C169 C170 C173_a 140.8(10) . . . .
O13B C169 C170 C174_b 73.5(16) . . . .
O13B C169 C170 C175_a 20.3(14) . . . .
O13B C169 C170 C176_b -43.3(14) . . . .
O14A C43 C44 C45 91.9(12) . . . .
O14A C43 C44 C46 -34.2(16) . . . .
O14A C43 C44 C47 -152.3(10) . . . .
O14B C169 C170 C171_a 71.7(12) . . . .
O14B C169 C170 C172_b 13.5(17) . . . .
O14B C169 C170 C173_a -42.2(11) . . . .
O14B C169 C170 C174_b -109.6(14) . . . .
O14B C169 C170 C175_a -162.8(11) . . . .
O14B C169 C170 C176_b 133.6(13) . . . .
O15A C48 C49 C50 57.9(10) . . . .
O15A C48 C49 C51 -56.5(10) . . . .
O15A C48 C49 C52 -179.8(8) . . . .
O15B C177 C178 C179 72.5(14) . . . .
O15B C177 C178 C180 -55.3(12) . . . .
O15B C177 C178 C181 -170.6(8) . . . .
O16A C48 C49 C50 -118.8(9) . . . .
O16A C48 C49 C51 126.9(9) . . . .
O16A C48 C49 C52 3.6(11) . . . .
O16B C177 C178 C179 -106.9(13) . . . .
O16B C177 C178 C180 125.3(10) . . . .
O16B C177 C178 C181 9.9(11) . . . .
O17A C53 C54 C55_a -176.6(13) . . . .
O17A C53 C54 C56_b -114.4(12) . . . .
O17A C53 C54 C57_a 56.8(16) . . . .
O17A C53 C54 C58_b 8.3(13) . . . .
O17A C53 C54 C59_a -61.9(15) . . . .
O17A C53 C54 C60_b 129.7(11) . . . .
O17B C182 C183 C184_b 125.7(14) . . . .
O17B C182 C183 C185_a 62.1(15) . . . .
O17B C182 C183 C186_b 7.8(17) . . . .
O17B C182 C183 C187_a -52.4(14) . . . .
O17B C182 C183 C188_b -123.1(14) . . . .
O17B C182 C183 C189_a -169.9(13) . . . .
O18A C53 C54 C55_a 0.0(15) . . . .
O18A C53 C54 C56_b 62.2(13) . . . .
O18A C53 C54 C57_a -126.5(16) . . . .
O18A C53 C54 C58_b -175.0(11) . . . .
O18A C53 C54 C59_a 114.7(15) . . . .
O18A C53 C54 C60_b -53.7(13) . . . .
O18B C182 C183 C184_b -59.5(16) . . . .
O18B C182 C183 C185_a -123.1(14) . . . .
O18B C182 C183 C186_b -177.4(14) . . . .
O18B C182 C183 C187_a 122.4(14) . . . .
O18B C182 C183 C188_b 51.7(16) . . . .
O18B C182 C183 C189_a 4.9(17) . . . .
O19A C61 C62 C63_a 174.9(10) . . . .
O19A C61 C62 C64_b 97.8(11) . . . .
O19A C61 C62 C65_a 41.6(13) . . . .
O19A C61 C62 C66_b -14.7(14) . . . .
O19A C61 C62 C67_a -72.6(10) . . . .
O19A C61 C62 C68_b -148.3(12) . . . .
O19B C190 C191 C192_b 67.7(14) . . . .
O19B C190 C191 C193_a 6.5(15) . . . .
O19B C190 C191 C194_b -53.6(13) . . . .
O19B C190 C191 C195_a -121.2(15) . . . .
O19B C190 C191 C196_b -167.0(11) . . . .
O19B C190 C191 C197_a 117.6(13) . . . .
O20A C61 C62 C63_a -4.6(13) . . . .
O20A C61 C62 C64_b -81.7(11) . . . .
O20A C61 C62 C65_a -137.9(11) . . . .
O20A C61 C62 C66_b 165.8(12) . . . .
O20A C61 C62 C67_a 107.9(9) . . . .
O20A C61 C62 C68_b 32.2(14) . . . .
O20B C190 C191 C192_b -109.6(14) . . . .
O20B C190 C191 C193_a -170.8(13) . . . .
O20B C190 C191 C194_b 129.1(11) . . . .
O20B C190 C191 C195_a 61.4(16) . . . .
O20B C190 C191 C196_b 15.7(14) . . . .
O20B C190 C191 C197_a -59.8(15) . . . .
O21A C69 C70 C71_a -65.4(11) . . . .
O21A C69 C70 C72_b -139.5(11) . . . .
O21A C69 C70 C73_a 175.8(10) . . . .
O21A C69 C70 C74_b 103.7(11) . . . .
O21A C69 C70 C75_a 51.7(11) . . . .
O21A C69 C70 C76_b -13.7(13) . . . .
O21B C198 C199 C200_b 11(2) . . . .
O21B C198 C199 C201_a -58.5(13) . . . .
O21B C198 C199 C202_b -111.5(16) . . . .
O21B C198 C199 C203_a 179.9(12) . . . .
O21B C198 C199 C204_b 135.7(16) . . . .
O21B C198 C199 C205_a 54.7(13) . . . .
O22A C69 C70 C71_a 114.4(11) . . . .
O22A C69 C70 C72_b 40.3(12) . . . .
O22A C69 C70 C73_a -4.4(12) . . . .
O22A C69 C70 C74_b -76.4(12) . . . .
O22A C69 C70 C75_a -128.5(10) . . . .
O22A C69 C70 C76_b 166.2(11) . . . .
O22B C198 C199 C200_b -171.1(18) . . . .
O22B C198 C199 C201_a 119.1(11) . . . .
O22B C198 C199 C202_b 66.0(17) . . . .
O22B C198 C199 C203_a -2.6(16) . . . .
O22B C198 C199 C204_b -46.7(17) . . . .
O22B C198 C199 C205_a -127.7(11) . . . .
O23A C77 C78 C79_a 60.8(10) . . . .
O23A C77 C78 C80_b -8.9(12) . . . .
O23A C77 C78 C81_a -58.7(10) . . . .
O23A C77 C78 C82_b -129.4(10) . . . .
O23A C77 C78 C83_a 177.2(9) . . . .
O23A C77 C78 C84_b 110.7(10) . . . .
O23B C206 C207 C208 -11.8(13) . . . .
O23B C206 C207 C209 -137.6(11) . . . .
O23B C206 C207 C210 105.7(10) . . . .
O24A C77 C78 C79_a -117.1(9) . . . .
O24A C77 C78 C80_b 173.1(11) . . . .
O24A C77 C78 C81_a 123.4(9) . . . .
O24A C77 C78 C82_b 52.6(12) . . . .
O24A C77 C78 C83_a -0.8(12) . . . .
O24A C77 C78 C84_b -67.3(11) . . . .
O24B C206 C207 C208 166.9(10) . . . .
O24B C206 C207 C209 41.1(13) . . . .
O24B C206 C207 C210 -75.6(10) . . . .
O25A C85 C86 C87_a -52.2(14) . . . .
O25A C85 C86 C88_b -117.6(18) . . . .
O25A C85 C86 C89_a -180.0(8) . . . .
O25A C85 C86 C90_b 123(2) . . . .
O25A C85 C86 C91_a 66.5(11) . . . .
O25A C85 C86 C92_b -5(2) . . . .
O25B C211 C212 C213_b -49.2(14) . . . .
O25B C211 C212 C214_a -81.9(15) . . . .
O25B C211 C212 C215_a 171(2) . . . .
O25B C211 C212 C216_b -169.3(12) . . . .
O25B C211 C212 C217_b 71.3(13) . . . .
O25B C211 C212 C218_a 8(3) . . . .
O26A C85 C86 C87_a 127.1(13) . . . .
O26A C85 C86 C88_b 61.8(19) . . . .
O26A C85 C86 C89_a -0.6(12) . . . .
O26A C85 C86 C90_b -58(2) . . . .
O26A C85 C86 C91_a -114.1(10) . . . .
O26A C85 C86 C92_b 174.3(19) . . . .
O26B Ni1B F8B Cr7B 56.7(3) . . . .
O26B C211 C212 C213_b 128.2(12) . . . .
O26B C211 C212 C214_a 95.5(14) . . . .
O26B C211 C212 C215_a -11(3) . . . .
O26B C211 C212 C216_b 8.1(14) . . . .
O26B C211 C212 C217_b -111.3(12) . . . .
O26B C211 C212 C218_a -174(2) . . . .
O27A C93 C94 C95 175.8(8) . . . .
O27A C93 C94 C96 55.0(9) . . . .
O27A C93 C94 C97 -65.1(9) . . . .
O27B C219 C220_b C222_b 19(2) . . . .
O27B C219 C220_b C225_b -97.7(18) . . . .
O27B C219 C220_b C227_b 136.7(18) . . . .
O27B C219 C223_a C221_a -9.7(15) . . . .
O27B C219 C223_a C224_a 110.4(12) . . . .
O27B C219 C223_a C228_a -130.7(11) . . . .
O28A C93 C94 C95 -3.7(11) . . . .
O28A C93 C94 C96 -124.5(8) . . . .
O28A C93 C94 C97 115.4(8) . . . .
O28B Ni1B F8B Cr7B -34.9(3) . . . .
O28B C219 C220_b C222_b -133.0(14) . . . .
O28B C219 C220_b C225_b 110.7(15) . . . .
O28B C219 C220_b C227_b -14.8(17) . . . .
O28B C219 C223_a C221_a 160.8(10) . . . .
O28B C219 C223_a C224_a -79.1(12) . . . .
O28B C219 C223_a C228_a 39.8(13) . . . .
O29A C98 C99 C100_b 132.3(16) . . . .
O29A C98 C99 C101_a 63.3(9) . . . .
O29A C98 C99 C102_b 4.1(16) . . . .
O29A C98 C99 C103_a -56.0(10) . . . .
O29A C98 C99 C104_b -110.7(15) . . . .
O29A C98 C99 C105_a 177.6(8) . . . .
O29B C229 C230 C231 78.4(9) . . . .
O29B C229 C230 C232 -36.7(11) . . . .
O29B C229 C230 C233 -165.6(8) . . . .
O30A C98 C99 C100_b -47.7(16) . . . .
O30A C98 C99 C101_a -116.7(8) . . . .
O30A C98 C99 C102_b -175.9(15) . . . .
O30A C98 C99 C103_a 124.0(9) . . . .
O30A C98 C99 C104_b 69.3(15) . . . .
O30A C98 C99 C105_a -2.4(10) . . . .
O30B C229 C230 C231 -99.9(9) . . . .
O30B C229 C230 C232 145.0(8) . . . .
O30B C229 C230 C233 16.1(11) . . . .
O31A C106 C108 C107 169.5(8) . . . .
O31A C106 C108 C109 -8.3(10) . . . .
O31B Ni1B F8B Cr7B -122.3(3) . . . .
O31B C234 C235 C236 -12.9(11) . . . .
O31B C234 C235 C237 168.6(8) . . . .
O32A C106 C108 C107 -13.5(11) . . . .
O32A C106 C108 C109 168.7(6) . . . .
O32B C234 C235 C236 165.2(7) . . . .
O32B C234 C235 C237 -13.3(11) . . . .
N1 C112 C113 C114 6.7(15) . . . .
N2 C110 C117_a N3_a -18(2) . . . .
N2 C110 C117_a C118_a 167.8(16) . . . .
N2 C110 C122_b N11_b 4(2) . . . .
N2 C110 C122_b C123_b -180(2) . . . .
N2 C111 C112 N1 9.6(11) . . . .
N2 C111 C112 C113 -164.9(8) . . . .
N5 C250 C251 C252 2.5(16) . . . .
N6 C238 C240_a N7_a -14(2) . . . .
N6 C238 C240_a C241_a 172.8(16) . . . .
N6 C238 C245_b C246_b -177.4(15) . . . .
N6 C238 C245_b N3C_b 8(2) . . . .
N6 C239 C250 N5 8.2(10) . . . .
N6 C239 C250 C251 -174.2(9) . . . .
C106 C108 C109 C111 -178.5(6) . . . .
C107 C108 C109 C111 3.7(11) . . . .
C107 C110 C117_a N3_a 171.5(13) . . . .
C107 C110 C117_a C118_a -3(3) . . . .
C107 C110 C122_b N11_b 170.7(14) . . . .
C107 C110 C122_b C123_b -13(3) . . . .
C108 C107 C110 N2 0.8(16) . . . .
C108 C107 C110 C117_a 171(2) . . . .
C108 C107 C110 C122_b -165(2) . . . .
C108 C109 C111 N2 -0.4(11) . . . .
C108 C109 C111 C112 178.1(8) . . . .
C109 C111 C112 N1 -169.0(7) . . . .
C109 C111 C112 C113 16.5(14) . . . .
C110 N2 C111 C109 -2.8(12) . . . .
C110 N2 C111 C112 178.5(9) . . . .
C110 C107 C108 C106 178.3(8) . . . .
C110 C107 C108 C109 -3.9(13) . . . .
C110 C117_a C118_a C119_a 174(3) . . . .
C110 C122_b N11_b Co1 -2(2) . . . .
C110 C122_b N11_b C126_b 177(3) . . . .
C110 C122_b C123_b C124_b -176(3) . . . .
C111 N2 C110 C107 2.6(15) . . . .
C111 N2 C110 C117_a -168(2) . . . .
C111 N2 C110 C122_b 170.6(18) . . . .
C111 C112 C113 C114 -179.2(10) . . . .
C112 N1 C116 C115 0.0(16) . . . .
C112 C113 C114 C115 -5.7(17) . . . .
C113 C114 C115 C116 2.0(19) . . . .
C114 C115 C116 N1 0.9(19) . . . .
C116 N1 C112 C111 -178.5(8) . . . .
C116 N1 C112 C113 -3.8(13) . . . .
C121_a N3_a C117_a C110 -175(3) . . . .
C121_a N3_a C117_a C118_a 0.0 . . . .
N3_a C121_a C120_a C119_a 0.0 . . . .
N3_a C117_a C118_a C119_a 0.0 . . . .
C117_a C110 C122_b N11_b -111(6) . . . .
C117_a C110 C122_b C123_b 65(4) . . . .
C117_a C118_a C119_a C120_a 0.0 . . . .
C118_a C119_a C120_a C121_a 0.0 . . . .
C120_a C121_a N3_a Co1 173(2) . . . .
C120_a C121_a N3_a C117_a 0.0 . . . .
C122_b C110 C117_a N3_a 56(5) . . . .
C122_b C110 C117_a C118_a -119(6) . . . .
C122_b N11_b C126_b C125_b 0.0 . . . .
N11_b C122_b C123_b C124_b 0.0 . . . .
N11_b C126_b C125_b C124_b 0.0 . . . .
C126_b C125_b C124_b C123_b 0.0 . . . .
C125_b C124_b C123_b C122_b 0.0 . . . .
C123_b C122_b N11_b Co1 -178(3) . . . .
C123_b C122_b N11_b C126_b 0.0 . . . .
C139_b C138 C143_a C144_a -62(8) . . . .
C139_b C138 C143_a C145_a 176(9) . . . .
C139_b C138 C143_a C146_a 58(9) . . . .
C143_a C138 C139_b C140_b -68(9) . . . .
C143_a C138 C139_b C141_b 172(9) . . . .
C143_a C138 C139_b C142_b 55(8) . . . .
C220_b C219 C223_a C221_a -127.3(18) . . . .
C220_b C219 C223_a C224_a -7.2(14) . . . .
C220_b C219 C223_a C228_a 111.7(16) . . . .
C223_a C219 C220_b C222_b 106.6(19) . . . .
C223_a C219 C220_b C225_b -9.7(16) . . . .
C223_a C219 C220_b C227_b -135(2) . . . .
C234 C235 C236 C239 -176.8(7) . . . .
C234 C235 C237 C238 177.8(8) . . . .
C235 C236 C239 N6 -0.1(12) . . . .
C235 C236 C239 C250 177.5(8) . . . .
C235 C237 C238 N6 -1.8(14) . . . .
C235 C237 C238 C240_a 170.3(17) . . . .
C235 C237 C238 C245_b -166(2) . . . .
C236 C235 C237 C238 -0.7(13) . . . .
C236 C239 C250 N5 -169.6(7) . . . .
C236 C239 C250 C251 8.1(14) . . . .
C237 C235 C236 C239 1.7(12) . . . .
C237 C238 C240_a N7_a 174.1(12) . . . .
C237 C238 C240_a C241_a 0(3) . . . .
C237 C238 C245_b C246_b -12(3) . . . .
C237 C238 C245_b N3C_b 174.1(12) . . . .
C238 N6 C239 C236 -2.4(12) . . . .
C238 N6 C239 C250 179.7(8) . . . .
C238 C240_a C241_a C242_a 173(3) . . . .
C238 C245_b N3C_b Co1 -9.0(18) . . . .
C238 C245_b N3C_b C249_b 175(2) . . . .
C239 N6 C238 C237 3.4(14) . . . .
C239 N6 C238 C240_a -169.0(17) . . . .
C239 N6 C238 C245_b 170(2) . . . .
C239 C250 C251 C252 -175.0(10) . . . .
C242_a C243_a C244_a N7_a 0.0 . . . .
C243_a C242_a C241_a C240_a 0.0 . . . .
C243_a C244_a N7_a Co1 -178(2) . . . .
C243_a C244_a N7_a C240_a 0.0 . . . .
C244_a N7_a C240_a C238 -174(2) . . . .
C244_a N7_a C240_a C241_a 0.0 . . . .
N7_a C240_a C241_a C242_a 0.0 . . . .
C240_a C238 C245_b C246_b 70(5) . . . .
C240_a C238 C245_b N3C_b -104(6) . . . .
C241_a C242_a C243_a C244_a 0.0 . . . .
C249_b C248_b C247_b C246_b 0.0 . . . .
C248_b C249_b N3C_b Co1 -176(2) . . . .
C248_b C249_b N3C_b C245_b 0.0 . . . .
C248_b C247_b C246_b C245_b 0.0 . . . .
C247_b C246_b C245_b C238 -174(2) . . . .
C247_b C246_b C245_b N3C_b 0.0 . . . .
C246_b C245_b N3C_b Co1 176.3(18) . . . .
C246_b C245_b N3C_b C249_b 0.0 . . . .
C245_b C238 C240_a N7_a 63(5) . . . .
C245_b C238 C240_a C241_a -111(6) . . . .
N3C_b C249_b C248_b C247_b 0.0 . . . .
C250 N5 C254 C253 -0.5(15) . . . .
C250 C251 C252 C253 -5.2(19) . . . .
C251 C252 C253 C254 5(2) . . . .
C252 C253 C254 N5 -2.2(19) . . . .
C254 N5 C250 C239 178.1(8) . . . .
C254 N5 C250 C251 0.3(14) . . . .
C281 C280 C279 C278 0.0 . . . .
C280 C281 C276 C275 -179(3) . . . .
C280 C281 C276 C277 0.0 . . . .
C280 C279 C278 C277 0.0 . . . .
C279 C278 C277 C276 0.0 . . . .
C278 C277 C276 C275 179(3) . . . .
C278 C277 C276 C281 0.0 . . . .
C276 C281 C280 C279 0.0 . . . .
C295 C294 C293 C292 0.0 . . . .
C294 C295 C290 C289 -174(3) . . . .
C294 C295 C290 C291 0.0 . . . .
C294 C293 C292 C291 0.0 . . . .
C293 C292 C291 C290 0.0 . . . .
C292 C291 C290 C289 174(3) . . . .
C292 C291 C290 C295 0.0 . . . .
C290 C295 C294 C293 0.0 . . . .
N4_a C127_a C128_a C129_a 175(2) . . . .
N4_a C130_a C131_a C132_a -172(2) . . . .
C127_a N4_a C130_a C131_a -179.0(18) . . . .
C130_a N4_a C127_a C128_a 173(2) . . . .
C282 C283 C288 C287 -158(3) . . . .
C285 C284 C283 C282 158(3) . . . .
C285 C284 C283 C288 0.0 . . . .
C284 C285 C286 C287 0.0 . . . .
C284 C283 C288 C287 0.0 . . . .
C283 C288 C287 C286 0.0 . . . .
C288 C287 C286 C285 0.0 . . . .
C286 C285 C284 C283 0.0 . . . .
N8_a C255_a C256_a C257_a -178(3) . . . .
N8_a C258_a C259_a C260_a 167(3) . . . .
C255_a N8_a C258_a C259_a 178(3) . . . .
C258_a N8_a C255_a C256_a 166(4) . . . .
C261 C262 C267 C266 170(4) . . . .
C261 C262 C263 C264 -170(4) . . . .
C262 C267 C266 C265 0.0 . . . .
C267 C262 C263 C264 0.0 . . . .
C267 C266 C265 C264 0.0 . . . .
C266 C265 C264 C263 0.0 . . . .
C265 C264 C263 C262 0.0 . . . .
C263 C262 C267 C266 0.0 . . . .
C269 C274 C273 C272 0.0 . . . .
C274 C269 C270 C271 0.0 . . . .
C274 C273 C272 C271 0.0 . . . .
C273 C272 C271 C270 0.0 . . . .
C272 C271 C270 C269 0.0 . . . .
C270 C269 C274 C273 0.0 . . . .
C270 C269 C274 C300 168.3(14) . . . .
C300 C274 C273 C272 -168.2(14) . . . .
C400_b C401_b C402_b N403_b -165(4) . . . .
C401_b C402_b N403_b C404_b 153(4) . . . .
C402_b N403_b C404_b C405_b 174(4) . . . .
N403_b C404_b C405_b C406_b 170(4) . . . .
C12S C11S C16S C15S 0.0 . . . .
C11S C12S C13S C14S 0.0 . . . .
C11S C16S C15S C14S 0.0 . . . .
C16S C15S C14S C13S 0.0 . . . .
C15S C14S C13S C12S 0.0 . . . .
C13S C12S C11S C16S 0.0 . . . .
C13S C12S C11S C17S -179.4(6) . . . .
C17S C11S C16S C15S 179.4(6) . . . .
C501_b C502_b C503_b N504_b -156(3) . . . .
C502_b C503_b N504_b C505_b -177(3) . . . .
C503_b N504_b C505_b C506_b -172(3) . . . .
N504_b C505_b C506_b C507_b -159(4) . . . .
